data_7025346
loop_
_publ_author_name
'Baskar, Viswanathan'
'Gopal, Kandasamy'
'Helliwell, Madeleine'
'Tuna, Floriana'
'Wernsdorfer, Wolfgang'
'Winpenny, Richard E. P.'

_publ_section_title
;
 3d-4f clusters with large spin ground states and SMM behaviour.
;
_journal_issue 20
_journal_name_full 'Dalton transactions (Cambridge, England : 2003)'
_journal_page_first 4747
_journal_page_last 4750
_journal_paper_doi 10.1039/b927114g
_journal_volume 39
_journal_year 2010
_chemical_formula_sum 'C295 H309.5 Cu24 Gd8 K2 N12.5 O123 P12'
_chemical_formula_weight 9230.85
_chemical_name_systematic
;
?
;
_space_group_IT_number 14
_symmetry_cell_setting monoclinic
_symmetry_space_group_name_Hall '-P 2yn'
_symmetry_space_group_name_H-M 'P 1 21/n 1'
_atom_sites_solution_hydrogens geom
_atom_sites_solution_primary direct
_atom_sites_solution_secondary difmap
_audit_creation_method SHELXL-97
_cell_angle_alpha 90.00
_cell_angle_beta 93.4730(10)
_cell_angle_gamma 90.00
_cell_formula_units_Z 2
_cell_length_a 23.7646(13)
_cell_length_b 23.5840(13)
_cell_length_c 35.765(2)
_cell_measurement_reflns_used 8949
_cell_measurement_temperature 100(2)
_cell_measurement_theta_max 24.46
_cell_measurement_theta_min 2.28
_cell_volume 20008.2(19)
_computing_cell_refinement 'Bruker SMART'
_computing_data_collection 'Bruker SMART'
_computing_data_reduction 'Bruker SAINT'
_computing_molecular_graphics 'Bruker SHELXTL'
_computing_publication_material 'Bruker SHELXTL'
_computing_structure_refinement 'SHELXL-97 (Sheldrick, 1997)'
_computing_structure_solution 'SHELXS-97 (Sheldrick, 1990)'
_diffrn_ambient_temperature 100(2)
_diffrn_measured_fraction_theta_full 0.997
_diffrn_measured_fraction_theta_max 0.997
_diffrn_measurement_device_type 'CCD area detector'
_diffrn_measurement_method 'phi and omega scans'
_diffrn_radiation_monochromator graphite
_diffrn_radiation_source 'fine-focus sealed tube'
_diffrn_radiation_type MoK\a
_diffrn_radiation_wavelength 0.71073
_diffrn_reflns_av_R_equivalents 0.0560
_diffrn_reflns_av_sigmaI/netI 0.0681
_diffrn_reflns_limit_h_max 28
_diffrn_reflns_limit_h_min -27
_diffrn_reflns_limit_k_max 27
_diffrn_reflns_limit_k_min -28
_diffrn_reflns_limit_l_max 42
_diffrn_reflns_limit_l_min -38
_diffrn_reflns_number 103776
_diffrn_reflns_theta_full 25.03
_diffrn_reflns_theta_max 25.03
_diffrn_reflns_theta_min 1.63
_exptl_absorpt_coefficient_mu 2.695
_exptl_absorpt_correction_T_max 1.000
_exptl_absorpt_correction_T_min 0.517
_exptl_absorpt_correction_type multi-scan
_exptl_absorpt_process_details SADABS
_exptl_crystal_colour blue
_exptl_crystal_density_diffrn 1.532
_exptl_crystal_density_method 'not measured'
_exptl_crystal_description needle
_exptl_crystal_F_000 9154
_exptl_crystal_size_max 0.2
_exptl_crystal_size_mid 0.1
_exptl_crystal_size_min 0.05
_refine_diff_density_max 1.917
_refine_diff_density_min -1.384
_refine_diff_density_rms 0.178
_refine_ls_extinction_method none
_refine_ls_goodness_of_fit_ref 1.055
_refine_ls_hydrogen_treatment constr
_refine_ls_matrix_type fullcycle
_refine_ls_number_parameters 1789
_refine_ls_number_reflns 35258
_refine_ls_number_restraints 1125
_refine_ls_restrained_S_all 1.054
_refine_ls_R_factor_all 0.1085
_refine_ls_R_factor_gt 0.0642
_refine_ls_shift/su_max 0.003
_refine_ls_shift/su_mean 0.000
_refine_ls_structure_factor_coef Fsqd
_refine_ls_weighting_details 'calc w=1/[\s^2^(Fo^2^)+(0.1006P)^2^+137.9548P] where P=(Fo^2^+2Fc^2^)/3'
_refine_ls_weighting_scheme calc
_refine_ls_wR_factor_gt 0.1784
_refine_ls_wR_factor_ref 0.2088
_reflns_number_gt 23203
_reflns_number_total 35258
_reflns_threshold_expression >2sigma(I)
_cod_data_source_file b927114g.txt
_cod_data_source_block repw279a
_cod_depositor_comments
;
The following automatic conversions were performed:

'_symmetry_cell_setting' value 'Monoclinic' changed to 'monoclinic'
according to /home/saulius/struct/CIF-dictionaries/cif_core.dic
dictionary named 'cif_core.dic' version 2.4.2 from 2011-04-26.

Automatic conversion script
Id: cif_fix_values 1891 2012-01-12 08:04:46Z andrius 
;
_cod_original_cell_volume 20008.1(19)
_cod_original_sg_symbol_H-M P2(1)/n
_cod_original_formula_sum 'C295 H309.50 Cu24 Gd8 K2 N12.50 O123 P12'
_cod_database_code 7025346

loop_
_symmetry_equiv_pos_as_xyz
'x, y, z'
'-x+1/2, y+1/2, -z+1/2'
'-x, -y, -z'
'x-1/2, -y-1/2, z-1/2'

loop_
_atom_site_label
_atom_site_type_symbol
_atom_site_fract_x
_atom_site_fract_y
_atom_site_fract_z
_atom_site_U_iso_or_equiv
_atom_site_adp_type
_atom_site_occupancy
_atom_site_symmetry_multiplicity
_atom_site_calc_flag
_atom_site_refinement_flags
_atom_site_disorder_assembly
_atom_site_disorder_group
Cu1 Cu 0.55221(4) 0.94867(5) -0.07723(3) 0.0329(3) Uani 1 1 d . . .
Cu2 Cu 0.61891(4) 0.92713(5) 0.00154(3) 0.0279(2) Uani 1 1 d . . .
Cu3 Cu 0.61496(4) 1.07715(4) 0.01861(3) 0.0271(2) Uani 1 1 d . . .
Cu4 Cu 0.55256(4) 1.08781(5) -0.06169(3) 0.0328(3) Uani 1 1 d . . .
Cu5 Cu 0.49561(5) 1.13945(5) 0.01388(3) 0.0312(3) Uani 1 1 d . . .
Cu6 Cu 0.56028(4) 0.98046(5) 0.08486(3) 0.0291(2) Uani 1 1 d . . .
Cu7 Cu 0.72287(5) 1.08925(7) -0.11359(4) 0.0576(4) Uani 1 1 d . . .
Cu8 Cu 0.76357(5) 1.14915(6) -0.02942(4) 0.0462(3) Uani 1 1 d . . .
Cu9 Cu 0.59300(5) 1.05589(7) 0.19647(3) 0.0511(4) Uani 1 1 d . . .
Cu10 Cu 0.52207(5) 1.17520(7) 0.16564(4) 0.0522(4) Uani 1 1 d . . .
Cu11 Cu 0.57447(7) 0.71685(6) 0.05997(5) 0.0648(5) Uani 1 1 d . . .
Cu12 Cu 0.70014(6) 0.76347(6) 0.03007(4) 0.0579(4) Uani 1 1 d . . .
Gd1 Gd 0.697276(18) 0.988628(19) 0.070290(12) 0.02841(11) Uani 1 1 d . B .
Gd2 Gd 0.54135(2) 1.03850(3) -0.151033(17) 0.05032(16) Uani 1 1 d . . .
Gd3 Gd 0.60153(2) 1.21168(2) -0.024025(16) 0.04778(15) Uani 1 1 d . A .
Gd4 Gd 0.61082(3) 0.81936(2) -0.066224(15) 0.04915(15) Uani 1 1 d . B .
O1 O 0.6230(3) 0.9210(3) -0.05210(16) 0.0339(15) Uani 1 1 d . B .
O2 O 0.6514(2) 1.0058(2) 0.00743(15) 0.0263(13) Uani 1 1 d . B .
O3 O 0.6217(2) 1.1093(3) -0.03213(16) 0.0314(14) Uani 1 1 d . A .
O4 O 0.5850(3) 1.0238(3) -0.0894(2) 0.0412(16) Uani 1 1 d . F .
O5 O 0.5863(2) 0.8504(3) -0.00353(17) 0.0341(14) Uani 1 1 d . . .
O6 O 0.6411(3) 0.9543(3) 0.12566(17) 0.0368(15) Uani 1 1 d . B .
O7 O 0.5244(3) 0.8719(3) -0.06660(17) 0.0408(17) Uani 1 1 d . . .
O8 O 0.6109(2) 0.9317(3) 0.05490(16) 0.0307(14) Uani 1 1 d . B .
O9 O 0.7176(2) 0.9168(3) 0.01767(17) 0.0360(15) Uani 1 1 d . B .
O10 O 0.6074(2) 1.0426(2) 0.06932(15) 0.0277(13) Uani 1 1 d . B .
O20 O 0.7007(2) 1.0965(3) 0.05510(16) 0.0330(14) Uani 1 1 d . B .
O30 O 0.5771(3) 1.1475(3) 0.02740(17) 0.0335(14) Uani 1 1 d . A .
O40 O 0.5177(3) 1.1541(3) -0.03733(17) 0.0396(16) Uani 1 1 d . A .
O50 O 0.4904(2) 0.9714(3) -0.11324(17) 0.0341(15) Uani 1 1 d . . .
O60 O 0.4891(3) 1.0788(3) -0.09963(18) 0.0378(15) Uani 1 1 d . . .
O70 O 0.7243(3) 1.0920(3) -0.05918(17) 0.0413(16) Uani 1 1 d . . .
O80 O 0.5664(3) 1.1074(3) 0.15722(17) 0.0422(17) Uani 1 1 d . D .
O90 O 0.6272(3) 0.7766(3) 0.0497(2) 0.0498(19) Uani 1 1 d . . .
P11 P 0.72824(11) 0.84996(12) 0.09696(8) 0.0411(6) Uani 1 1 d . . .
O11 O 0.7395(3) 0.8224(3) 0.05937(19) 0.0420(17) Uani 1 1 d . . .
O12 O 0.6667(3) 0.8457(3) 0.10595(19) 0.0440(17) Uani 1 1 d . . .
O13 O 0.7482(3) 0.9116(3) 0.09734(17) 0.0369(15) Uani 1 1 d . B .
C11 C 0.7726(4) 0.8108(5) 0.1344(3) 0.0469(14) Uani 1 1 d U . .
C12 C 0.7720(3) 0.7469(2) 0.1242(2) 0.0540(17) Uani 1 1 d GU . .
C13 C 0.7210(2) 0.7205(3) 0.1142(2) 0.065(2) Uani 1 1 d GU B .
H13 H 0.6878 0.7414 0.1128 0.078 Uiso 1 1 calc R . .
C14 C 0.7197(3) 0.6627(3) 0.1064(2) 0.071(2) Uani 1 1 d GU B .
H14 H 0.6856 0.6450 0.0997 0.086 Uiso 1 1 calc R . .
C15 C 0.7694(4) 0.6315(2) 0.1085(2) 0.071(3) Uani 1 1 d GU B .
H15 H 0.7686 0.5929 0.1033 0.085 Uiso 1 1 calc R . .
C16 C 0.8204(3) 0.6580(3) 0.1185(2) 0.067(2) Uani 1 1 d GU B .
H16 H 0.8536 0.6371 0.1199 0.081 Uiso 1 1 calc R . .
C17 C 0.8217(2) 0.7157(3) 0.1263(2) 0.059(2) Uani 1 1 d GU B .
H17 H 0.8558 0.7334 0.1330 0.070 Uiso 1 1 calc R . .
C18 C 0.8334(2) 0.8343(3) 0.13572(18) 0.0474(16) Uani 1 1 d GU . .
C19 C 0.8605(3) 0.8398(3) 0.10254(15) 0.0506(19) Uani 1 1 d GU B .
H19 H 0.8415 0.8309 0.0798 0.061 Uiso 1 1 calc R . .
C20 C 0.9160(3) 0.8586(3) 0.10335(16) 0.055(2) Uani 1 1 d GU B .
H20 H 0.9341 0.8623 0.0812 0.066 Uiso 1 1 calc R . .
C21 C 0.9444(2) 0.8718(3) 0.1373(2) 0.057(2) Uani 1 1 d GU B .
H21 H 0.9815 0.8844 0.1379 0.069 Uiso 1 1 calc R . .
C22 C 0.9173(3) 0.8663(3) 0.17053(16) 0.056(2) Uani 1 1 d GU B .
H22 H 0.9363 0.8752 0.1933 0.067 Uiso 1 1 calc R . .
C23 C 0.8618(3) 0.8475(3) 0.16971(15) 0.051(2) Uani 1 1 d GU B .
H23 H 0.8437 0.8438 0.1919 0.061 Uiso 1 1 calc R . .
C24 C 0.7458(3) 0.8205(3) 0.17220(16) 0.0504(16) Uani 1 1 d GU . .
C25 C 0.7357(3) 0.7748(2) 0.1953(2) 0.061(2) Uani 1 1 d GU B .
H25 H 0.7447 0.7382 0.1880 0.074 Uiso 1 1 calc R . .
C26 C 0.7121(3) 0.7836(3) 0.22949(19) 0.069(2) Uani 1 1 d GU B .
H26 H 0.7053 0.7529 0.2450 0.083 Uiso 1 1 calc R . .
C27 C 0.6986(3) 0.8382(4) 0.24050(16) 0.067(2) Uani 1 1 d GU B .
H27 H 0.6828 0.8441 0.2633 0.080 Uiso 1 1 calc R . .
C28 C 0.7087(3) 0.8840(3) 0.21737(19) 0.057(2) Uani 1 1 d GU B .
H28 H 0.6997 0.9205 0.2247 0.068 Uiso 1 1 calc R . .
C29 C 0.7323(3) 0.8751(3) 0.18322(17) 0.0475(17) Uani 1 1 d GU B .
H29 H 0.7390 0.9058 0.1677 0.057 Uiso 1 1 calc R . .
P51 P 0.79967(10) 1.03406(12) 0.01220(7) 0.0349(6) Uani 1 1 d . . .
O51 O 0.7889(3) 1.0983(3) 0.01108(17) 0.0371(15) Uani 1 1 d . . .
O52 O 0.7670(2) 1.0029(3) -0.01901(16) 0.0357(15) Uani 1 1 d . . .
O53 O 0.7867(2) 1.0110(3) 0.05065(16) 0.0339(14) Uani 1 1 d . B .
C51 C 0.8768(4) 1.0232(4) 0.0075(3) 0.0391(12) Uani 1 1 d U . .
C52 C 0.8859(3) 0.9613(2) -0.00686(18) 0.0389(14) Uani 1 1 d GU . .
C53 C 0.9193(3) 0.9509(2) -0.03674(17) 0.0451(18) Uani 1 1 d GU A .
H53 H 0.9358 0.9810 -0.0488 0.054 Uiso 1 1 calc R . .
C54 C 0.9278(3) 0.8956(3) -0.04859(16) 0.0517(19) Uani 1 1 d GU A .
H54 H 0.9502 0.8887 -0.0686 0.062 Uiso 1 1 calc R . .
C55 C 0.9031(3) 0.8507(2) -0.03058(19) 0.0511(19) Uani 1 1 d GU A .
H55 H 0.9088 0.8137 -0.0385 0.061 Uiso 1 1 calc R . .
C56 C 0.8697(3) 0.8610(2) -0.00070(18) 0.0468(18) Uani 1 1 d GU A .
H56 H 0.8531 0.8309 0.0114 0.056 Uiso 1 1 calc R . .
C57 C 0.8611(2) 0.9163(3) 0.01115(15) 0.0403(16) Uani 1 1 d GU A .
H57 H 0.8388 0.9232 0.0311 0.048 Uiso 1 1 calc R . .
C58 C 0.9088(2) 1.0314(3) 0.04656(14) 0.0393(15) Uani 1 1 d GU . .
C59 C 0.9487(3) 0.9924(2) 0.06037(16) 0.0402(17) Uani 1 1 d GU B .
H59 H 0.9560 0.9601 0.0466 0.048 Uiso 1 1 calc R . .
C60 C 0.9776(2) 1.0017(3) 0.09478(17) 0.0459(18) Uani 1 1 d GU B .
H60 H 1.0043 0.9756 0.1040 0.055 Uiso 1 1 calc R . .
C61 C 0.9666(3) 1.0500(3) 0.11539(14) 0.052(2) Uani 1 1 d GU B .
H61 H 0.9860 1.0562 0.1384 0.062 Uiso 1 1 calc R . .
C62 C 0.9267(3) 1.0890(2) 0.10159(17) 0.0497(19) Uani 1 1 d GU B .
H62 H 0.9194 1.1213 0.1154 0.060 Uiso 1 1 calc R . .
C63 C 0.8978(2) 1.0797(2) 0.06718(17) 0.0442(18) Uani 1 1 d GU B .
H63 H 0.8712 1.1058 0.0579 0.053 Uiso 1 1 calc R . .
C64 C 0.8974(3) 1.0674(3) -0.02111(16) 0.0402(15) Uani 1 1 d GU . .
C65 C 0.9455(2) 1.0997(3) -0.01276(14) 0.0414(17) Uani 1 1 d GU B .
H65 H 0.9655 1.0954 0.0102 0.050 Uiso 1 1 calc R . .
C66 C 0.9636(2) 1.1384(3) -0.03875(18) 0.0457(18) Uani 1 1 d GU B .
H66 H 0.9957 1.1601 -0.0332 0.055 Uiso 1 1 calc R . .
C67 C 0.9336(3) 1.1449(3) -0.07308(17) 0.051(2) Uani 1 1 d GU B .
H67 H 0.9457 1.1708 -0.0905 0.061 Uiso 1 1 calc R . .
C68 C 0.8856(3) 1.1126(3) -0.08143(14) 0.053(2) Uani 1 1 d GU B .
H68 H 0.8655 1.1169 -0.1044 0.063 Uiso 1 1 calc R . .
C69 C 0.8675(2) 1.0738(3) -0.05545(17) 0.0484(19) Uani 1 1 d GU B .
H69 H 0.8353 1.0522 -0.0610 0.058 Uiso 1 1 calc R . .
P101 P 0.70100(11) 1.07352(12) 0.14900(7) 0.0382(6) Uani 1 1 d . . .
O101 O 0.6672(3) 1.1160(3) 0.12561(17) 0.0389(16) Uani 1 1 d . D .
O102 O 0.7339(3) 1.0332(3) 0.12507(16) 0.0353(15) Uani 1 1 d . B .
O103 O 0.6642(3) 1.0389(3) 0.17481(17) 0.0414(16) Uani 1 1 d . D .
C101 C 0.7546(4) 1.1124(5) 0.1805(3) 0.0450(13) Uani 1 1 d U . .
C102 C 0.7752(3) 1.1645(2) 0.15791(16) 0.0446(15) Uani 1 1 d GU . .
C103 C 0.7775(3) 1.2182(3) 0.17394(15) 0.056(2) Uani 1 1 d GU D .
H103 H 0.7653 1.2237 0.1979 0.067 Uiso 1 1 calc R . .
C104 C 0.7980(3) 1.2637(2) 0.1542(2) 0.062(2) Uani 1 1 d GU D .
H104 H 0.7995 1.2997 0.1649 0.075 Uiso 1 1 calc R . .
C105 C 0.8162(3) 1.2555(3) 0.11835(19) 0.058(2) Uani 1 1 d GU D .
H105 H 0.8299 1.2860 0.1051 0.070 Uiso 1 1 calc R . .
C106 C 0.8139(3) 1.2018(3) 0.10232(15) 0.0504(19) Uani 1 1 d GU D .
H106 H 0.8261 1.1964 0.0784 0.060 Uiso 1 1 calc R . .
C107 C 0.7935(3) 1.1563(2) 0.12210(17) 0.0429(17) Uani 1 1 d GU D .
H107 H 0.7920 1.1204 0.1114 0.051 Uiso 1 1 calc R . .
C108 C 0.8043(2) 1.0722(3) 0.19155(19) 0.0457(15) Uani 1 1 d GU . .
C109 C 0.8598(3) 1.0902(3) 0.18995(19) 0.0514(19) Uani 1 1 d GU B .
H109 H 0.8674 1.1265 0.1814 0.062 Uiso 1 1 calc R . .
C110 C 0.9038(2) 1.0540(3) 0.2011(2) 0.058(2) Uani 1 1 d GU B .
H110 H 0.9409 1.0661 0.2000 0.070 Uiso 1 1 calc R . .
C111 C 0.8924(3) 0.9998(3) 0.2138(2) 0.061(2) Uani 1 1 d GU B .
H111 H 0.9218 0.9756 0.2213 0.073 Uiso 1 1 calc R . .
C112 C 0.8369(3) 0.9818(2) 0.2154(2) 0.058(2) Uani 1 1 d GU B .
H112 H 0.8292 0.9455 0.2239 0.070 Uiso 1 1 calc R . .
C113 C 0.7928(2) 1.0180(3) 0.20428(19) 0.0494(18) Uani 1 1 d GU B .
H113 H 0.7557 1.0059 0.2054 0.059 Uiso 1 1 calc R . .
C114 C 0.7237(3) 1.1319(3) 0.21558(14) 0.0456(16) Uani 1 1 d GU . .
C115 C 0.7447(2) 1.1184(3) 0.25159(17) 0.0489(19) Uani 1 1 d GU B .
H115 H 0.7787 1.0989 0.2551 0.059 Uiso 1 1 calc R . .
C116 C 0.7150(3) 1.1339(3) 0.28229(13) 0.057(2) Uani 1 1 d GU B .
H116 H 0.7291 1.1248 0.3064 0.068 Uiso 1 1 calc R . .
C117 C 0.6643(3) 1.1630(3) 0.27699(16) 0.059(2) Uani 1 1 d GU B .
H117 H 0.6445 1.1734 0.2975 0.070 Uiso 1 1 calc R . .
C118 C 0.6433(2) 1.1766(3) 0.24099(19) 0.058(2) Uani 1 1 d GU B .
H118 H 0.6094 1.1960 0.2374 0.069 Uiso 1 1 calc R . .
C119 C 0.6730(3) 1.1610(3) 0.21028(14) 0.0515(19) Uani 1 1 d GU B .
H119 H 0.6590 1.1701 0.1862 0.062 Uiso 1 1 calc R . .
P151 P 0.70365(19) 1.2122(2) -0.09380(13) 0.0937(17) Uani 1 1 d . . .
O151 O 0.6564(5) 1.2319(5) -0.0701(4) 0.130(6) Uani 1 1 d . A .
O152 O 0.7590(4) 1.2008(3) -0.0703(2) 0.066(2) Uani 1 1 d . A .
O153 O 0.6846(4) 1.1600(5) -0.1177(3) 0.077(3) Uani 1 1 d . A .
C151 C 0.7318(14) 1.2807(14) -0.1182(9) 0.085(4) Uiso 0.50 1 d PU A 1
C152 C 0.7432(4) 1.3335(6) -0.0995(3) 0.080(5) Uiso 0.50 1 d PGU A 1
C153 C 0.7683(8) 1.3323(7) -0.0634(4) 0.086(5) Uiso 0.50 1 d PGU A 1
H153 H 0.7769 1.2978 -0.0518 0.103 Uiso 0.50 1 calc PR A 1
C154 C 0.7807(8) 1.3828(8) -0.0446(4) 0.099(6) Uiso 0.50 1 d PGU A 1
H154 H 0.7975 1.3820 -0.0204 0.118 Uiso 0.50 1 calc PR A 1
C155 C 0.7680(8) 1.4344(7) -0.0618(6) 0.103(6) Uiso 0.50 1 d PGU A 1
H155 H 0.7763 1.4682 -0.0492 0.123 Uiso 0.50 1 calc PR A 1
C156 C 0.7429(9) 1.4355(6) -0.0980(6) 0.102(6) Uiso 0.50 1 d PGU A 1
H156 H 0.7344 1.4701 -0.1095 0.122 Uiso 0.50 1 calc PR A 1
C157 C 0.7305(8) 1.3851(7) -0.1168(4) 0.095(5) Uiso 0.50 1 d PGU A 1
H157 H 0.7137 1.3858 -0.1410 0.114 Uiso 0.50 1 calc PR A 1
C51B C 0.7160(6) 1.2747(8) -0.1308(5) 0.082(4) Uiso 0.50 1 d PRDU A 2
C52B C 0.7061(9) 1.3231(7) -0.1152(5) 0.082(4) Uiso 0.50 1 d PGU A 2
C53B C 0.7264(8) 1.3332(7) -0.0785(5) 0.074(5) Uiso 0.50 1 d PGU A 2
H53B H 0.7418 1.3036 -0.0640 0.089 Uiso 0.50 1 calc PR A 2
C54B C 0.7235(9) 1.3873(9) -0.0635(4) 0.091(5) Uiso 0.50 1 d PGU A 2
H54B H 0.7371 1.3941 -0.0389 0.109 Uiso 0.50 1 calc PR A 2
C55B C 0.7004(10) 1.4315(7) -0.0851(6) 0.104(6) Uiso 0.50 1 d PGU A 2
H55B H 0.6985 1.4677 -0.0750 0.125 Uiso 0.50 1 calc PR A 2
C56B C 0.6801(10) 1.4214(8) -0.1217(6) 0.106(6) Uiso 0.50 1 d PGU A 2
H56B H 0.6646 1.4510 -0.1362 0.128 Uiso 0.50 1 calc PR A 2
C57B C 0.6829(9) 1.3673(10) -0.1368(4) 0.099(6) Uiso 0.50 1 d PGU A 2
H57B H 0.6693 1.3605 -0.1613 0.119 Uiso 0.50 1 calc PR A 2
C158 C 0.6814(7) 1.2922(8) -0.1502(5) 0.077(4) Uiso 0.50 1 d PGU A 1
C159 C 0.6265(8) 1.2932(8) -0.1389(4) 0.075(5) Uiso 0.50 1 d PGU A 1
H159 H 0.6191 1.2822 -0.1147 0.090 Uiso 0.50 1 calc PR A 1
C160 C 0.5827(6) 1.3107(8) -0.1637(5) 0.080(5) Uiso 0.50 1 d PGU A 1
H160 H 0.5459 1.3113 -0.1561 0.096 Uiso 0.50 1 calc PR A 1
C161 C 0.5937(7) 1.3271(9) -0.1999(5) 0.091(6) Uiso 0.50 1 d PGU A 1
H161 H 0.5644 1.3388 -0.2165 0.109 Uiso 0.50 1 calc PR A 1
C162 C 0.6487(9) 1.3261(9) -0.2112(4) 0.093(6) Uiso 0.50 1 d PGU A 1
H162 H 0.6561 1.3371 -0.2354 0.112 Uiso 0.50 1 calc PR A 1
C163 C 0.6925(6) 1.3087(9) -0.1863(5) 0.080(5) Uiso 0.50 1 d PGU A 1
H163 H 0.7293 1.3080 -0.1939 0.096 Uiso 0.50 1 calc PR A 1
C58B C 0.6693(6) 1.2600(8) -0.1658(4) 0.063(4) Uiso 0.50 1 d PGDU A 2
C59B C 0.6124(7) 1.2595(8) -0.1588(4) 0.067(5) Uiso 0.50 1 d PGU A 2
H59B H 0.6013 1.2624 -0.1344 0.081 Uiso 0.50 1 calc PR A 2
C60B C 0.5720(5) 1.2547(8) -0.1884(5) 0.077(5) Uiso 0.50 1 d PGU A 2
H60B H 0.5339 1.2544 -0.1838 0.093 Uiso 0.50 1 calc PR A 2
C61B C 0.5885(7) 1.2503(9) -0.2250(4) 0.087(6) Uiso 0.50 1 d PGU A 2
H61B H 0.5615 1.2471 -0.2448 0.104 Uiso 0.50 1 calc PR A 2
C62B C 0.6455(8) 1.2508(9) -0.2319(4) 0.087(6) Uiso 0.50 1 d PGU A 2
H62B H 0.6565 1.2479 -0.2563 0.104 Uiso 0.50 1 calc PR A 2
C63B C 0.6859(5) 1.2556(8) -0.2023(5) 0.076(5) Uiso 0.50 1 d PGU A 2
H63B H 0.7240 1.2560 -0.2069 0.092 Uiso 0.50 1 calc PR A 2
C164 C 0.7789(3) 1.2554(5) -0.1422(3) 0.092(2) Uani 1 1 d GDU . .
C165 C 0.7823(3) 1.2049(5) -0.1620(3) 0.095(3) Uani 1 1 d GU A .
H165 H 0.7502 1.1830 -0.1669 0.114 Uiso 1 1 calc R . .
C166 C 0.8338(4) 1.1872(4) -0.1744(3) 0.095(3) Uani 1 1 d GU A .
H166 H 0.8360 1.1534 -0.1876 0.114 Uiso 1 1 calc R . .
C167 C 0.8818(3) 1.2199(5) -0.1670(3) 0.101(3) Uani 1 1 d GU A .
H167 H 0.9162 1.2081 -0.1754 0.121 Uiso 1 1 calc R . .
C168 C 0.8784(4) 1.2704(5) -0.1473(3) 0.108(3) Uani 1 1 d GU A .
H168 H 0.9105 1.2923 -0.1423 0.130 Uiso 1 1 calc R . .
C169 C 0.8270(5) 1.2882(4) -0.1348(3) 0.114(3) Uani 1 1 d GU A .
H169 H 0.8247 1.3219 -0.1216 0.136 Uiso 1 1 calc R . .
P201 P 0.47144(18) 1.0822(2) 0.21204(12) 0.0904(16) Uani 1 1 d . . .
O201 O 0.4414(5) 1.0334(5) 0.1910(3) 0.048(3) Uiso 0.652(7) 1 d PU . 1
O1B O 0.4643(8) 1.0133(8) 0.2018(5) 0.030(4) Uiso 0.348(7) 1 d PU . 2
O202 O 0.5321(4) 1.0772(4) 0.2274(2) 0.069(3) Uani 1 1 d . . .
O203 O 0.4625(3) 1.1312(4) 0.1846(3) 0.076(3) Uani 1 1 d . . .
C201 C 0.4224(9) 1.1069(9) 0.2494(6) 0.069(3) Uiso 0.652(7) 1 d PU . 1
C202 C 0.3678(5) 1.1310(5) 0.2361(3) 0.067(4) Uiso 0.652(7) 1 d PGU . 1
C203 C 0.3347(6) 1.1014(5) 0.2093(4) 0.073(4) Uiso 0.652(7) 1 d PGU . 1
H203 H 0.3469 1.0667 0.2006 0.088 Uiso 0.652(7) 1 calc PR . 1
C204 C 0.2834(6) 1.1237(6) 0.1956(4) 0.090(5) Uiso 0.652(7) 1 d PGU . 1
H204 H 0.2613 1.1039 0.1777 0.108 Uiso 0.652(7) 1 calc PR . 1
C205 C 0.2652(5) 1.1757(7) 0.2087(4) 0.101(5) Uiso 0.652(7) 1 d PGU . 1
H205 H 0.2308 1.1906 0.1996 0.121 Uiso 0.652(7) 1 calc PR . 1
C206 C 0.2983(6) 1.2053(5) 0.2355(4) 0.097(5) Uiso 0.652(7) 1 d PGU . 1
H206 H 0.2861 1.2400 0.2443 0.117 Uiso 0.652(7) 1 calc PR . 1
C207 C 0.3496(6) 1.1830(5) 0.2492(4) 0.083(5) Uiso 0.652(7) 1 d PGU . 1
H207 H 0.3717 1.2028 0.2671 0.099 Uiso 0.652(7) 1 calc PR . 1
C1B C 0.4375(7) 1.0878(10) 0.2583(7) 0.071(4) Uiso 0.348(7) 1 d PRU . 2
C2B C 0.3825(8) 1.0977(11) 0.2524(7) 0.067(4) Uiso 0.348(7) 1 d PGU . 2
C3B C 0.3507(10) 1.0679(10) 0.2250(7) 0.065(5) Uiso 0.348(7) 1 d PGU . 2
H3B H 0.3675 1.0397 0.2113 0.078 Uiso 0.348(7) 1 calc PR . 2
C4B C 0.2939(10) 1.0803(11) 0.2181(7) 0.076(5) Uiso 0.348(7) 1 d PGU . 2
H4B H 0.2726 1.0604 0.1997 0.092 Uiso 0.348(7) 1 calc PR . 2
C5B C 0.2688(8) 1.1226(12) 0.2385(8) 0.092(6) Uiso 0.348(7) 1 d PGU . 2
H5B H 0.2308 1.1309 0.2338 0.111 Uiso 0.348(7) 1 calc PR . 2
C6B C 0.3006(12) 1.1523(11) 0.2658(8) 0.092(6) Uiso 0.348(7) 1 d PGU . 2
H6B H 0.2838 1.1806 0.2795 0.110 Uiso 0.348(7) 1 calc PR . 2
C7B C 0.3574(11) 1.1399(11) 0.2728(7) 0.079(5) Uiso 0.348(7) 1 d PGU . 2
H7B H 0.3787 1.1598 0.2911 0.095 Uiso 0.348(7) 1 calc PR . 2
C208 C 0.4658(4) 1.1440(4) 0.2772(3) 0.080(2) Uani 1 1 d GU . .
C209 C 0.4783(4) 1.1959(4) 0.2613(2) 0.081(3) Uani 1 1 d GU . .
H209 H 0.4651 1.2042 0.2369 0.097 Uiso 1 1 calc R . .
C210 C 0.5105(4) 1.2355(3) 0.2819(3) 0.091(3) Uani 1 1 d GU . .
H210 H 0.5188 1.2703 0.2713 0.109 Uiso 1 1 calc R . .
C211 C 0.5302(4) 1.2232(4) 0.3184(3) 0.089(3) Uani 1 1 d GU . .
H211 H 0.5517 1.2497 0.3321 0.106 Uiso 1 1 calc R . .
C212 C 0.5178(4) 1.1712(5) 0.3342(2) 0.095(3) Uani 1 1 d GU . .
H212 H 0.5310 1.1630 0.3586 0.114 Uiso 1 1 calc R . .
C213 C 0.4856(4) 1.1316(4) 0.3137(3) 0.085(3) Uani 1 1 d GU . .
H213 H 0.4773 1.0969 0.3243 0.102 Uiso 1 1 calc R . .
C214 C 0.4115(7) 1.0550(5) 0.2748(4) 0.071(4) Uiso 0.652(7) 1 d PGU . 1
C215 C 0.4468(5) 1.0079(7) 0.2773(4) 0.076(4) Uiso 0.652(7) 1 d PGU . 1
H215 H 0.4788 1.0067 0.2637 0.091 Uiso 0.652(7) 1 calc PR . 1
C216 C 0.4340(7) 0.9627(6) 0.3002(5) 0.088(4) Uiso 0.652(7) 1 d PGU . 1
H216 H 0.4576 0.9312 0.3019 0.106 Uiso 0.652(7) 1 calc PR . 1
C217 C 0.3861(7) 0.9645(6) 0.3206(5) 0.101(4) Uiso 0.652(7) 1 d PGU . 1
H217 H 0.3776 0.9342 0.3359 0.121 Uiso 0.652(7) 1 calc PR . 1
C218 C 0.3509(6) 1.0116(7) 0.3181(5) 0.097(5) Uiso 0.652(7) 1 d PGU . 1
H218 H 0.3188 1.0128 0.3318 0.117 Uiso 0.652(7) 1 calc PR . 1
C219 C 0.3636(6) 1.0568(6) 0.2952(5) 0.090(5) Uiso 0.652(7) 1 d PGU . 1
H219 H 0.3401 1.0883 0.2936 0.108 Uiso 0.652(7) 1 calc PR . 1
C14B C 0.4405(13) 1.0289(11) 0.2832(8) 0.076(4) Uiso 0.348(7) 1 d PGU . 2
C15B C 0.4854(10) 0.9915(13) 0.2891(8) 0.084(5) Uiso 0.348(7) 1 d PGU . 2
H15B H 0.5199 0.9996 0.2794 0.101 Uiso 0.348(7) 1 calc PR . 2
C16B C 0.4787(12) 0.9421(12) 0.3095(9) 0.097(6) Uiso 0.348(7) 1 d PGU . 2
H16B H 0.5087 0.9171 0.3134 0.117 Uiso 0.348(7) 1 calc PR . 2
C17B C 0.4271(14) 0.9300(11) 0.3240(9) 0.099(6) Uiso 0.348(7) 1 d PGU . 2
H17B H 0.4226 0.8969 0.3377 0.119 Uiso 0.348(7) 1 calc PR . 2
C18B C 0.3822(11) 0.9673(14) 0.3182(10) 0.100(5) Uiso 0.348(7) 1 d PGU . 2
H18B H 0.3476 0.9592 0.3279 0.120 Uiso 0.348(7) 1 calc PR . 2
C19B C 0.3889(11) 1.0168(13) 0.2978(9) 0.090(4) Uiso 0.348(7) 1 d PGU . 2
H19B H 0.3588 1.0418 0.2938 0.108 Uiso 0.348(7) 1 calc PR . 2
P251 P 0.6204(3) 0.68846(15) -0.01572(13) 0.0943(17) Uani 1 1 d . . .
O251 O 0.6164(6) 0.7306(4) -0.0475(3) 0.118(5) Uani 1 1 d . B .
O252 O 0.5693(5) 0.6942(4) 0.0085(3) 0.087(3) Uani 1 1 d . B .
O253 O 0.6748(5) 0.6931(3) 0.0082(3) 0.075(3) Uani 1 1 d . B .
C251 C 0.6327(14) 0.6130(13) -0.0410(9) 0.070(4) Uiso 0.474(8) 1 d PU B 1
C51C C 0.6052(13) 0.6148(12) -0.0327(8) 0.072(4) Uiso 0.526(8) 1 d PU B 2
C252 C 0.5770(7) 0.5993(8) -0.0593(5) 0.064(4) Uiso 0.474(8) 1 d PGU B 1
C253 C 0.5483(8) 0.6384(6) -0.0825(5) 0.068(5) Uiso 0.474(8) 1 d PGU B 1
H253 H 0.5608 0.6757 -0.0833 0.082 Uiso 0.474(8) 1 calc PR B 1
C254 C 0.5010(8) 0.6216(8) -0.1044(5) 0.079(5) Uiso 0.474(8) 1 d PGU B 1
H254 H 0.4818 0.6478 -0.1199 0.094 Uiso 0.474(8) 1 calc PR B 1
C255 C 0.4823(8) 0.5659(9) -0.1032(6) 0.094(7) Uiso 0.474(8) 1 d PGU B 1
H255 H 0.4506 0.5547 -0.1179 0.113 Uiso 0.474(8) 1 calc PR B 1
C256 C 0.5110(9) 0.5268(7) -0.0800(6) 0.099(7) Uiso 0.474(8) 1 d PGU B 1
H256 H 0.4985 0.4895 -0.0792 0.119 Uiso 0.474(8) 1 calc PR B 1
C257 C 0.5583(8) 0.5435(7) -0.0581(5) 0.081(5) Uiso 0.474(8) 1 d PGU B 1
H257 H 0.5775 0.5174 -0.0426 0.097 Uiso 0.474(8) 1 calc PR B 1
C52C C 0.5400(6) 0.6071(8) -0.0440(5) 0.073(4) Uiso 0.526(8) 1 d PGU B 2
C53C C 0.5163(7) 0.6382(7) -0.0740(5) 0.077(5) Uiso 0.526(8) 1 d PGU B 2
H53C H 0.5385 0.6629 -0.0870 0.092 Uiso 0.526(8) 1 calc PR B 2
C54C C 0.4593(8) 0.6323(8) -0.0846(5) 0.086(5) Uiso 0.526(8) 1 d PGU B 2
H54C H 0.4435 0.6531 -0.1047 0.103 Uiso 0.526(8) 1 calc PR B 2
C55C C 0.4261(6) 0.5954(8) -0.0652(5) 0.087(6) Uiso 0.526(8) 1 d PGU B 2
H55C H 0.3880 0.5915 -0.0722 0.105 Uiso 0.526(8) 1 calc PR B 2
C56C C 0.4498(7) 0.5644(7) -0.0352(5) 0.086(6) Uiso 0.526(8) 1 d PGU B 2
H56C H 0.4275 0.5397 -0.0221 0.104 Uiso 0.526(8) 1 calc PR B 2
C57C C 0.5067(8) 0.5702(7) -0.0246(4) 0.080(6) Uiso 0.526(8) 1 d PGU B 2
H57C H 0.5226 0.5495 -0.0045 0.096 Uiso 0.526(8) 1 calc PR B 2
C258 C 0.6759(10) 0.6137(11) -0.0743(6) 0.089(5) Uiso 0.474(8) 1 d PGU B 1
C259 C 0.6632(9) 0.5817(11) -0.1063(7) 0.098(5) Uiso 0.474(8) 1 d PGU B 1
H259 H 0.6285 0.5634 -0.1095 0.118 Uiso 0.474(8) 1 calc PR B 1
C260 C 0.7021(11) 0.5771(11) -0.1336(6) 0.110(6) Uiso 0.474(8) 1 d PGU B 1
H260 H 0.6936 0.5558 -0.1551 0.132 Uiso 0.474(8) 1 calc PR B 1
C261 C 0.7539(10) 0.6045(12) -0.1289(6) 0.110(6) Uiso 0.474(8) 1 d PGU B 1
H261 H 0.7799 0.6015 -0.1471 0.132 Uiso 0.474(8) 1 calc PR B 1
C262 C 0.7666(9) 0.6365(10) -0.0968(7) 0.107(6) Uiso 0.474(8) 1 d PGU B 1
H262 H 0.8012 0.6548 -0.0936 0.128 Uiso 0.474(8) 1 calc PR B 1
C263 C 0.7276(11) 0.6411(10) -0.0695(6) 0.098(6) Uiso 0.474(8) 1 d PGU B 1
H263 H 0.7362 0.6624 -0.0481 0.118 Uiso 0.474(8) 1 calc PR B 1
C58C C 0.6382(9) 0.6081(9) -0.0668(5) 0.082(4) Uiso 0.526(8) 1 d PGU B 2
C59C C 0.6183(8) 0.5722(9) -0.0955(6) 0.099(6) Uiso 0.526(8) 1 d PGU B 2
H59C H 0.5842 0.5535 -0.0937 0.119 Uiso 0.526(8) 1 calc PR B 2
C60C C 0.6495(10) 0.5644(10) -0.1267(6) 0.109(6) Uiso 0.526(8) 1 d PGU B 2
H60C H 0.6361 0.5405 -0.1459 0.131 Uiso 0.526(8) 1 calc PR B 2
C61C C 0.7005(10) 0.5925(11) -0.1293(6) 0.109(5) Uiso 0.526(8) 1 d PGU B 2
H61C H 0.7214 0.5873 -0.1502 0.131 Uiso 0.526(8) 1 calc PR B 2
C62C C 0.7205(8) 0.6283(10) -0.1006(7) 0.104(5) Uiso 0.526(8) 1 d PGU B 2
H62C H 0.7546 0.6471 -0.1023 0.125 Uiso 0.526(8) 1 calc PR B 2
C63C C 0.6893(9) 0.6361(9) -0.0693(6) 0.095(5) Uiso 0.526(8) 1 d PGU B 2
H63C H 0.7026 0.6601 -0.0501 0.113 Uiso 0.526(8) 1 calc PR B 2
C264 C 0.6518(9) 0.5737(9) -0.0110(5) 0.079(4) Uiso 0.50 1 d PGU B 1
C265 C 0.7030(9) 0.5454(10) -0.0121(6) 0.098(6) Uiso 0.50 1 d PGU B 1
H265 H 0.7242 0.5486 -0.0331 0.118 Uiso 0.50 1 calc PR B 1
C266 C 0.7226(8) 0.5123(10) 0.0181(7) 0.111(6) Uiso 0.50 1 d PGU B 1
H266 H 0.7568 0.4934 0.0174 0.133 Uiso 0.50 1 calc PR B 1
C267 C 0.6909(10) 0.5075(10) 0.0494(6) 0.103(5) Uiso 0.50 1 d PGU B 1
H267 H 0.7040 0.4853 0.0696 0.123 Uiso 0.50 1 calc PR B 1
C268 C 0.6398(10) 0.5358(11) 0.0505(5) 0.099(5) Uiso 0.50 1 d PGU B 1
H268 H 0.6186 0.5326 0.0714 0.118 Uiso 0.50 1 calc PR B 1
C269 C 0.6202(8) 0.5689(9) 0.0203(6) 0.082(5) Uiso 0.50 1 d PGU B 1
H269 H 0.5859 0.5878 0.0210 0.099 Uiso 0.50 1 calc PR B 1
C64C C 0.6238(10) 0.5714(9) 0.0000(6) 0.078(5) Uiso 0.50 1 d PGU B 2
C65C C 0.6559(10) 0.5260(10) -0.0114(5) 0.095(5) Uiso 0.50 1 d PGU B 2
H65C H 0.6609 0.5205 -0.0367 0.114 Uiso 0.50 1 calc PR B 2
C66C C 0.6806(10) 0.4890(8) 0.0150(7) 0.107(6) Uiso 0.50 1 d PGU B 2
H66C H 0.7021 0.4587 0.0073 0.128 Uiso 0.50 1 calc PR B 2
C67C C 0.6732(10) 0.4973(10) 0.0529(6) 0.104(6) Uiso 0.50 1 d PGU B 2
H67C H 0.6897 0.4725 0.0705 0.125 Uiso 0.50 1 calc PR B 2
C68C C 0.6411(11) 0.5426(11) 0.0643(5) 0.100(6) Uiso 0.50 1 d PGU B 2
H68C H 0.6361 0.5482 0.0896 0.121 Uiso 0.50 1 calc PR B 2
C69C C 0.6163(10) 0.5797(9) 0.0379(6) 0.095(5) Uiso 0.50 1 d PGU B 2
H69C H 0.5948 0.6100 0.0456 0.114 Uiso 0.50 1 calc PR B 2
O281 O 0.7046(6) 0.8073(6) -0.0312(5) 0.041(3) Uiso 0.499(14) 1 d PU B 1
O282 O 0.7616(7) 0.7510(7) 0.0050(5) 0.051(4) Uiso 0.499(14) 1 d PU B 1
C281 C 0.7511(11) 0.7780(12) -0.0273(9) 0.049(4) Uiso 0.499(14) 1 d PU B 1
C282 C 0.7897(11) 0.7674(11) -0.0567(7) 0.054(6) Uiso 0.499(14) 1 d PU B 1
H28A H 0.7689 0.7548 -0.0789 0.081 Uiso 0.499(14) 1 calc PR B 1
H28B H 0.8164 0.7387 -0.0484 0.081 Uiso 0.499(14) 1 calc PR B 1
H28C H 0.8095 0.8018 -0.0619 0.081 Uiso 0.499(14) 1 calc PR B 1
O81 O 0.6999(6) 0.8256(7) -0.0486(5) 0.045(4) Uiso 0.501(14) 1 d PU B 2
O82 O 0.7594(7) 0.7735(8) -0.0122(5) 0.046(4) Uiso 0.501(14) 1 d PU B 2
C81 C 0.7428(10) 0.7964(10) -0.0449(7) 0.047(4) Uiso 0.501(14) 1 d PU B 2
C82 C 0.7796(11) 0.7827(11) -0.0757(7) 0.056(6) Uiso 0.501(14) 1 d PU B 2
H28D H 0.7567 0.7728 -0.0977 0.084 Uiso 0.501(14) 1 calc PR B 2
H28E H 0.8035 0.7513 -0.0684 0.084 Uiso 0.501(14) 1 calc PR B 2
H28F H 0.8023 0.8151 -0.0808 0.084 Uiso 0.501(14) 1 calc PR B 2
O291 O 0.5225(4) 0.6563(4) 0.0716(3) 0.071(2) Uani 1 1 d U . .
C291 C 0.4718(6) 0.6733(5) 0.0646(4) 0.064(3) Uani 1 1 d U . .
C292 C 0.4249(6) 0.6332(7) 0.0707(5) 0.102(5) Uani 1 1 d U . .
H29A H 0.4251 0.6033 0.0525 0.153 Uiso 1 1 calc R . .
H29B H 0.3896 0.6531 0.0680 0.153 Uiso 1 1 calc R . .
H29C H 0.4296 0.6174 0.0954 0.153 Uiso 1 1 calc R . .
O301 O 0.5851(3) 0.7315(3) 0.1133(2) 0.063(2) Uani 1 1 d U . .
O302 O 0.5370(3) 0.8119(3) 0.1035(2) 0.0507(17) Uani 1 1 d U . .
C301 C 0.5665(5) 0.7787(5) 0.1245(3) 0.052(2) Uani 1 1 d U . .
C302 C 0.5817(5) 0.7966(5) 0.1636(3) 0.061(3) Uani 1 1 d U . .
H30A H 0.5706 0.7677 0.1806 0.092 Uiso 1 1 calc R . .
H30B H 0.5626 0.8314 0.1688 0.092 Uiso 1 1 calc R . .
H30C H 0.6217 0.8023 0.1668 0.092 Uiso 1 1 calc R . .
O311 O 0.7684(3) 1.0216(4) -0.1113(2) 0.0547(18) Uani 1 1 d U . .
O312 O 0.6920(3) 0.9754(3) -0.0951(2) 0.0519(18) Uani 1 1 d U . .
C311 C 0.7442(4) 0.9767(5) -0.1001(3) 0.049(2) Uani 1 1 d U . .
C312 C 0.7807(5) 0.9252(5) -0.0933(3) 0.059(3) Uani 1 1 d U . .
H31A H 0.8112 0.9341 -0.0755 0.088 Uiso 1 1 calc R . .
H31B H 0.7956 0.9134 -0.1165 0.088 Uiso 1 1 calc R . .
H31C H 0.7585 0.8950 -0.0837 0.088 Uiso 1 1 calc R . .
O321 O 0.7221(3) 1.0843(4) -0.1685(2) 0.066(2) Uani 1 1 d U . .
O322 O 0.6358(3) 1.0554(3) -0.1600(2) 0.0508(17) Uani 1 1 d U . .
C321 C 0.6749(5) 1.0691(6) -0.1804(3) 0.057(2) Uani 1 1 d U F .
C322 C 0.6633(7) 1.0701(8) -0.2223(4) 0.102(5) Uani 1 1 d U . .
H32A H 0.6425 1.0368 -0.2300 0.153 Uiso 1 1 calc R F .
H32B H 0.6983 1.0711 -0.2343 0.153 Uiso 1 1 calc R . .
H32C H 0.6415 1.1032 -0.2292 0.153 Uiso 1 1 calc R . .
O331 O 0.4768(3) 1.2432(4) 0.1740(2) 0.065(2) Uani 1 1 d U D .
C331 C 0.4390(6) 1.2481(5) 0.1484(3) 0.062(3) Uani 1 1 d U . .
C332 C 0.3905(8) 1.2893(7) 0.1529(5) 0.107(5) Uani 1 1 d U D .
H33A H 0.3793 1.2878 0.1783 0.160 Uiso 1 1 calc R . .
H33B H 0.3592 1.2790 0.1361 0.160 Uiso 1 1 calc R . .
H33C H 0.4025 1.3270 0.1473 0.160 Uiso 1 1 calc R . .
O341 O 0.5657(3) 1.1952(3) 0.09354(19) 0.0501(18) Uani 1 1 d U D .
O342 O 0.5838(3) 1.2235(3) 0.1523(2) 0.0521(17) Uani 1 1 d U D .
C341 C 0.5952(4) 1.2208(5) 0.1180(3) 0.047(2) Uani 1 1 d U . .
C342 C 0.6467(5) 1.2510(5) 0.1075(3) 0.056(3) Uani 1 1 d U D .
H34A H 0.6386 1.2716 0.0847 0.084 Uiso 1 1 calc R . .
H34B H 0.6761 1.2239 0.1039 0.084 Uiso 1 1 calc R . .
H34C H 0.6587 1.2769 0.1271 0.084 Uiso 1 1 calc R . .
N351 N 0.5000 1.0000 0.0000 0.042(2) Uani 1 2 d SU . .
O351 O 0.5196(5) 0.9572(5) -0.0175(3) 0.034(2) Uani 0.50 1 d PU . .
O352 O 0.5169(5) 1.0097(5) -0.0348(3) 0.033(2) Uani 0.50 1 d PU F .
O353 O 0.5179(5) 1.0507(5) -0.0072(3) 0.034(2) Uani 0.50 1 d PU . .
O361 O 0.6678(8) 0.8558(8) -0.1177(5) 0.074(4) Uiso 0.50 1 d PU B 2
O362 O 0.6788(9) 0.7642(9) -0.1070(6) 0.089(5) Uiso 0.50 1 d PU B 2
C361 C 0.6903(14) 0.8057(14) -0.1244(9) 0.083(6) Uiso 0.50 1 d PU B 2
C362 C 0.7259(17) 0.8068(18) -0.1608(11) 0.124(12) Uiso 0.50 1 d PU B 2
H36A H 0.7290 0.8451 -0.1695 0.187 Uiso 0.50 1 calc PR B 2
H36B H 0.7072 0.7841 -0.1801 0.187 Uiso 0.50 1 calc PR B 2
H36C H 0.7628 0.7917 -0.1548 0.187 Uiso 0.50 1 calc PR B 2
O371 O 0.5518(7) 1.0946(7) -0.2145(5) 0.063(4) Uiso 0.50 1 d PU C 1
O372 O 0.5399(7) 1.1436(7) -0.1647(5) 0.061(4) Uiso 0.50 1 d PU C 1
C371 C 0.5489(11) 1.1368(12) -0.1999(7) 0.063(5) Uiso 0.50 1 d PU C 1
C372 C 0.5639(16) 1.1955(15) -0.2203(10) 0.105(9) Uiso 0.50 1 d PU C 1
H37A H 0.5590 1.2266 -0.2035 0.157 Uiso 0.50 1 calc PR C 1
H37B H 0.5394 1.2004 -0.2424 0.157 Uiso 0.50 1 calc PR C 1
H37C H 0.6024 1.1945 -0.2271 0.157 Uiso 0.50 1 calc PR C 1
O381 O 0.6044(6) 0.9993(7) 0.2322(4) 0.052(4) Uiso 0.552(16) 1 d PU D 1
O382 O 0.5496(6) 0.9619(7) 0.1879(4) 0.043(3) Uiso 0.552(16) 1 d PU . 1
C381 C 0.5764(11) 0.9594(11) 0.2207(7) 0.049(4) Uiso 0.552(16) 1 d PU D 1
C382 C 0.5699(11) 0.9096(11) 0.2462(7) 0.059(6) Uiso 0.552(16) 1 d PU D 1
H38A H 0.5464 0.8816 0.2336 0.088 Uiso 0.552(16) 1 calc PR D 1
H38B H 0.5528 0.9218 0.2684 0.088 Uiso 0.552(16) 1 calc PR D 1
H38C H 0.6063 0.8935 0.2528 0.088 Uiso 0.552(16) 1 calc PR D 1
O81B O 0.6006(9) 0.9720(9) 0.2198(6) 0.051(4) Uiso 0.448(16) 1 d PU D 2
O82B O 0.5404(7) 0.9378(8) 0.1774(5) 0.044(4) Uiso 0.448(16) 1 d PU . 2
C81B C 0.5640(11) 0.9344(12) 0.2096(8) 0.047(4) Uiso 0.448(16) 1 d PU D 2
C82B C 0.5565(13) 0.8881(13) 0.2356(8) 0.059(7) Uiso 0.448(16) 1 d PU D 2
H82A H 0.5789 0.8951 0.2584 0.089 Uiso 0.448(16) 1 calc PR D 2
H82B H 0.5682 0.8532 0.2246 0.089 Uiso 0.448(16) 1 calc PR D 2
H82C H 0.5175 0.8855 0.2409 0.089 Uiso 0.448(16) 1 calc PR D 2
O391 O 0.6985(6) 1.2069(5) 0.0068(3) 0.039(3) Uiso 0.566(16) 1 d PU A 1
O392 O 0.7915(7) 1.2092(6) -0.0006(4) 0.052(4) Uiso 0.566(16) 1 d PU A 1
C391 C 0.7464(11) 1.2316(10) 0.0120(6) 0.041(4) Uiso 0.566(16) 1 d PU A 1
C392 C 0.7521(10) 1.2861(9) 0.0298(6) 0.052(5) Uiso 0.566(16) 1 d PU A 1
H39A H 0.7909 1.2975 0.0310 0.079 Uiso 0.566(16) 1 calc PR A 1
H39B H 0.7394 1.2837 0.0547 0.079 Uiso 0.566(16) 1 calc PR A 1
H39C H 0.7298 1.3135 0.0157 0.079 Uiso 0.566(16) 1 calc PR A 1
O91B O 0.6730(8) 1.2193(7) 0.0145(5) 0.040(4) Uiso 0.434(16) 1 d PU A 2
O92B O 0.7677(10) 1.2173(8) 0.0088(5) 0.040(4) Uiso 0.434(16) 1 d PU A 2
C91B C 0.7217(11) 1.2441(10) 0.0184(6) 0.035(4) Uiso 0.434(16) 1 d PU A 2
C92B C 0.7271(12) 1.3004(11) 0.0347(7) 0.043(6) Uiso 0.434(16) 1 d PU A 2
H92A H 0.7658 1.3120 0.0355 0.065 Uiso 0.434(16) 1 calc PR A 2
H92B H 0.7144 1.2996 0.0597 0.065 Uiso 0.434(16) 1 calc PR A 2
H92C H 0.7045 1.3266 0.0198 0.065 Uiso 0.434(16) 1 calc PR A 2
O401 O 0.6359(6) 1.3147(6) -0.0119(4) 0.050(3) Uiso 0.50 1 d PU A 1
O402 O 0.5826(6) 1.2772(6) 0.0292(4) 0.050(3) Uiso 0.50 1 d PU A 1
C401 C 0.6076(10) 1.3181(10) 0.0155(6) 0.052(4) Uiso 0.50 1 d PU A 1
C402 C 0.5952(14) 1.3779(14) 0.0316(9) 0.092(9) Uiso 0.50 1 d PU A 1
H40A H 0.5729 1.3741 0.0530 0.137 Uiso 0.50 1 calc PR A 1
H40B H 0.5751 1.4003 0.0128 0.137 Uiso 0.50 1 calc PR A 1
H40C H 0.6302 1.3963 0.0391 0.137 Uiso 0.50 1 calc PR A 1
K1 K 0.83760(10) 0.98049(12) 0.11966(7) 0.0564(7) Uani 1 1 d . B .
O1W O 0.5211(6) 0.7661(6) -0.0407(4) 0.047(3) Uiso 0.50 1 d P . .
O2W O 0.5625(3) 0.7831(4) -0.1194(2) 0.059(2) Uani 1 1 d . . .
O3W O 0.5396(4) 1.2777(3) -0.0534(2) 0.065(2) Uani 1 1 d . . .
O4W O 0.6215(6) 0.8756(6) -0.1227(4) 0.044(3) Uiso 0.50 1 d PU B 2
O5W O 0.5818(6) 1.1737(6) -0.0950(4) 0.048(4) Uiso 0.50 1 d P A 1
O6W O 0.5706(6) 1.1335(6) -0.1352(4) 0.046(3) Uiso 0.50 1 d PU E 2
O7W O 0.5405(6) 1.2574(6) 0.0177(4) 0.050(3) Uiso 0.50 1 d PU . 2
O8W O 0.5941(7) 0.9376(7) -0.1374(4) 0.058(4) Uiso 0.50 1 d PU F 1
N1S N 0.0466(11) 0.9443(13) 0.1921(8) 0.106(8) Uiso 0.50 1 d PDU . .
C1S C 0.0853(10) 0.9635(13) 0.1793(8) 0.079(7) Uiso 0.50 1 d PDU . .
C2S C 0.1418(11) 0.9775(13) 0.1692(8) 0.080(8) Uiso 0.50 1 d PDU . .
H2S1 H 0.1685 0.9532 0.1825 0.121 Uiso 0.50 1 calc P . .
H2S2 H 0.1500 1.0163 0.1756 0.121 Uiso 0.50 1 calc P . .
H2S3 H 0.1445 0.9724 0.1427 0.121 Uiso 0.50 1 calc P . .
N3S N 0.447(3) 0.520(2) 0.1837(19) 0.119(17) Uiso 0.25 1 d PDU . .
C5S C 0.449(3) 0.475(3) 0.193(2) 0.111(16) Uiso 0.25 1 d PDU . .
C6S C 0.445(3) 0.418(3) 0.212(2) 0.111(18) Uiso 0.25 1 d PDU . .
H6S1 H 0.4527 0.4220 0.2383 0.167 Uiso 0.25 1 calc P . .
H6S2 H 0.4725 0.3926 0.2021 0.167 Uiso 0.25 1 calc P . .
H6S3 H 0.4081 0.4027 0.2068 0.167 Uiso 0.25 1 calc P . .
N4S N 0.704(2) 0.4758(18) 0.7785(13) 0.173(14) Uiso 0.50 1 d PDU . .
C7S C 0.689(2) 0.5198(18) 0.7707(14) 0.139(13) Uiso 0.50 1 d PDU . .
C8S C 0.684(2) 0.5813(19) 0.7630(15) 0.163(15) Uiso 0.50 1 d PDU . .
H8S1 H 0.7093 0.6019 0.7797 0.245 Uiso 0.50 1 calc P . .
H8S2 H 0.6457 0.5932 0.7669 0.245 Uiso 0.50 1 calc P . .
H8S3 H 0.6920 0.5888 0.7376 0.245 Uiso 0.50 1 calc P . .
N5S N 0.8882(15) 0.7117(15) 0.0434(10) 0.125(10) Uiso 0.50 1 d PDU . .
C9S C 0.919(2) 0.707(2) 0.0221(13) 0.166(14) Uiso 0.50 1 d PDU . .
C10S C 0.921(3) 0.690(3) -0.0184(13) 0.181(17) Uiso 0.50 1 d PDU . .
H10A H 0.9092 0.6517 -0.0218 0.272 Uiso 0.50 1 calc P . .
H10B H 0.9595 0.6938 -0.0257 0.272 Uiso 0.50 1 calc P . .
H10C H 0.8973 0.7148 -0.0337 0.272 Uiso 0.50 1 calc P . .
N6S N 0.823(3) 0.578(2) 0.0204(17) 0.234(19) Uiso 0.50 1 d PDU . .
C11S C 0.801(3) 0.617(3) 0.0101(19) 0.197(18) Uiso 0.50 1 d PDU . .
C12S C 0.852(3) 0.656(3) 0.015(2) 0.22(2) Uiso 0.50 1 d PDU . .
H12A H 0.8792 0.6390 0.0327 0.335 Uiso 0.50 1 calc P . .
H12B H 0.8402 0.6918 0.0248 0.335 Uiso 0.50 1 calc P . .
H12C H 0.8681 0.6614 -0.0083 0.335 Uiso 0.50 1 calc P . .
N7S N 0.5701(10) 0.7089(10) 0.2553(6) 0.077(6) Uiso 0.50 1 d PDU . .
C13S C 0.5693(11) 0.7401(10) 0.2783(7) 0.065(6) Uiso 0.50 1 d PDU . .
C14S C 0.5597(14) 0.7817(12) 0.3070(8) 0.090(9) Uiso 0.50 1 d PDU . .
H14A H 0.5242 0.8003 0.3014 0.134 Uiso 0.50 1 calc P . .
H14B H 0.5895 0.8092 0.3079 0.134 Uiso 0.50 1 calc P . .
H14C H 0.5589 0.7631 0.3309 0.134 Uiso 0.50 1 calc P . .
N8S N 0.8429(13) 0.8249(14) 0.2970(9) 0.117(9) Uiso 0.50 1 d PDU . .
C15S C 0.8797(15) 0.8410(16) 0.2839(11) 0.106(10) Uiso 0.50 1 d PDU . .
C16S C 0.9199(17) 0.8846(17) 0.2752(12) 0.128(12) Uiso 0.50 1 d PDU . .
H16A H 0.9083 0.9022 0.2518 0.192 Uiso 0.50 1 calc P . .
H16C H 0.9565 0.8679 0.2734 0.192 Uiso 0.50 1 calc P . .
H16D H 0.9217 0.9127 0.2947 0.192 Uiso 0.50 1 calc P . .
N9S N 0.8734(12) 0.2726(13) 0.9535(8) 0.102(8) Uiso 0.50 1 d PDU . .
C17S C 0.9220(15) 0.284(2) 0.9570(12) 0.141(12) Uiso 0.50 1 d PDU . .
C18S C 0.9743(16) 0.302(2) 0.9422(13) 0.145(14) Uiso 0.50 1 d PDU . .
H18A H 0.9823 0.2778 0.9214 0.217 Uiso 0.50 1 calc P . .
H18C H 1.0043 0.2984 0.9614 0.217 Uiso 0.50 1 calc P . .
H18D H 0.9712 0.3403 0.9340 0.217 Uiso 0.50 1 calc P . .
N10S N 0.5976(13) 0.0338(13) 0.3140(9) 0.109(9) Uiso 0.50 1 d PDU . .
C19S C 0.576(2) 0.033(2) 0.3427(11) 0.140(12) Uiso 0.50 1 d PDU . .
C20S C 0.557(2) 0.039(2) 0.3795(11) 0.146(14) Uiso 0.50 1 d PDU . .
H20A H 0.5849 0.0584 0.3952 0.220 Uiso 0.50 1 calc P . .
H20B H 0.5497 0.0024 0.3899 0.220 Uiso 0.50 1 calc P . .
H20C H 0.5226 0.0609 0.3782 0.220 Uiso 0.50 1 calc P . .
N11S N 0.5830(11) 0.6096(11) 0.1732(7) 0.085(6) Uiso 0.50 1 d PU . .
C21S C 0.5339(15) 0.6374(15) 0.1747(10) 0.101(10) Uiso 0.50 1 d PU . .
H21A H 0.5370 0.6651 0.1944 0.151 Uiso 0.50 1 calc PR . .
H21B H 0.5046 0.6109 0.1796 0.151 Uiso 0.50 1 calc PR . .
H21C H 0.5251 0.6560 0.1512 0.151 Uiso 0.50 1 calc PR . .
C22S C 0.5860(15) 0.5682(15) 0.2058(10) 0.101(9) Uiso 0.50 1 d PU . .
H22A H 0.6203 0.5468 0.2056 0.151 Uiso 0.50 1 calc PR . .
H22B H 0.5544 0.5428 0.2034 0.151 Uiso 0.50 1 calc PR . .
H22C H 0.5851 0.5888 0.2289 0.151 Uiso 0.50 1 calc PR . .
C23S C 0.5654(18) 0.5675(18) 0.1458(12) 0.131(12) Uiso 0.50 1 d PU . .
H23A H 0.5966 0.5431 0.1412 0.197 Uiso 0.50 1 calc PR . .
H23B H 0.5527 0.5859 0.1229 0.197 Uiso 0.50 1 calc PR . .
H23C H 0.5352 0.5454 0.1549 0.197 Uiso 0.50 1 calc PR . .
C24S C 0.6285(12) 0.6443(12) 0.1769(8) 0.075(7) Uiso 0.50 1 d PU . .
H24A H 0.6623 0.6223 0.1755 0.113 Uiso 0.50 1 calc PR . .
H24B H 0.6290 0.6632 0.2007 0.113 Uiso 0.50 1 calc PR . .
H24C H 0.6264 0.6719 0.1572 0.113 Uiso 0.50 1 calc PR . .
N14X N 0.837(2) 0.686(2) 0.8133(15) 0.203(17) Uiso 0.50 1 d PDU . .
C5X C 0.794(2) 0.675(3) 0.7977(17) 0.185(16) Uiso 0.50 1 d PDU . .
C6X C 0.741(2) 0.661(3) 0.7792(18) 0.21(2) Uiso 0.50 1 d PDU . .
H6X1 H 0.7448 0.6583 0.7528 0.312 Uiso 0.50 1 calc P . .
H6X2 H 0.7138 0.6906 0.7839 0.312 Uiso 0.50 1 calc P . .
H6X3 H 0.7277 0.6259 0.7886 0.312 Uiso 0.50 1 calc P . .
N1X N 0.776(2) 0.466(2) 0.2041(14) 0.196(16) Uiso 0.50 1 d PDU . .
C1X C 0.751(2) 0.492(2) 0.1808(15) 0.178(15) Uiso 0.50 1 d PDU . .
C2X C 0.702(2) 0.513(2) 0.1601(15) 0.168(16) Uiso 0.50 1 d PDU . .
H2X1 H 0.6844 0.4819 0.1466 0.252 Uiso 0.50 1 calc P . .
H2X2 H 0.7131 0.5412 0.1428 0.252 Uiso 0.50 1 calc P . .
H2X3 H 0.6768 0.5287 0.1770 0.252 Uiso 0.50 1 calc P . .

loop_
_atom_site_aniso_label
_atom_site_aniso_U_11
_atom_site_aniso_U_22
_atom_site_aniso_U_33
_atom_site_aniso_U_23
_atom_site_aniso_U_13
_atom_site_aniso_U_12
Cu1 0.0244(6) 0.0436(7) 0.0306(6) -0.0091(5) 0.0013(5) -0.0063(5)
Cu2 0.0232(5) 0.0339(6) 0.0262(5) -0.0017(4) -0.0013(4) -0.0023(4)
Cu3 0.0229(5) 0.0321(6) 0.0260(5) 0.0007(4) -0.0007(4) -0.0025(4)
Cu4 0.0240(6) 0.0343(6) 0.0400(6) 0.0051(5) 0.0010(5) -0.0028(5)
Cu5 0.0327(6) 0.0312(6) 0.0290(6) -0.0011(5) -0.0041(5) -0.0012(5)
Cu6 0.0227(5) 0.0352(6) 0.0290(6) -0.0002(5) -0.0019(4) -0.0023(4)
Cu7 0.0302(7) 0.1057(12) 0.0369(7) 0.0230(7) 0.0030(5) -0.0110(7)
Cu8 0.0317(7) 0.0550(8) 0.0508(8) 0.0195(6) -0.0049(6) -0.0124(6)
Cu9 0.0366(7) 0.0891(11) 0.0269(6) 0.0007(6) -0.0034(5) -0.0113(7)
Cu10 0.0360(7) 0.0786(10) 0.0414(7) -0.0274(7) -0.0021(6) -0.0028(7)
Cu11 0.0588(9) 0.0345(8) 0.0958(12) 0.0105(7) -0.0393(8) -0.0022(6)
Cu12 0.0467(8) 0.0463(8) 0.0772(10) -0.0159(7) -0.0241(7) 0.0127(6)
Gd1 0.0224(2) 0.0364(3) 0.0258(2) -0.00021(19) -0.00341(17) -0.00201(18)
Gd2 0.0318(3) 0.0621(4) 0.0582(3) -0.0219(3) 0.0118(2) -0.0104(2)
Gd3 0.0460(3) 0.0451(3) 0.0533(3) 0.0180(3) 0.0124(3) 0.0056(2)
Gd4 0.0692(4) 0.0380(3) 0.0387(3) -0.0074(2) -0.0094(3) -0.0022(3)
O1 0.036(4) 0.041(4) 0.024(3) -0.009(3) -0.004(3) -0.005(3)
O2 0.025(3) 0.028(3) 0.026(3) -0.002(2) -0.001(2) 0.000(2)
O3 0.027(3) 0.041(4) 0.025(3) 0.011(3) 0.000(3) -0.005(3)
O4 0.021(3) 0.042(4) 0.060(4) -0.007(3) 0.001(3) -0.006(3)
O5 0.027(3) 0.040(4) 0.035(3) -0.002(3) -0.005(3) -0.009(3)
O6 0.025(3) 0.050(4) 0.035(3) 0.001(3) -0.006(3) -0.003(3)
O7 0.040(4) 0.055(4) 0.027(3) -0.007(3) -0.001(3) -0.019(3)
O8 0.026(3) 0.035(4) 0.031(3) 0.001(3) 0.002(3) -0.003(3)
O9 0.025(3) 0.047(4) 0.036(4) -0.006(3) -0.003(3) 0.000(3)
O10 0.025(3) 0.032(3) 0.026(3) 0.003(3) 0.001(2) -0.004(3)
O20 0.026(3) 0.044(4) 0.029(3) -0.006(3) -0.001(3) -0.004(3)
O30 0.029(3) 0.038(4) 0.033(3) -0.001(3) -0.005(3) 0.002(3)
O40 0.046(4) 0.045(4) 0.028(3) 0.007(3) -0.001(3) 0.009(3)
O50 0.023(3) 0.043(4) 0.036(4) -0.006(3) 0.000(3) 0.001(3)
O60 0.025(3) 0.039(4) 0.050(4) -0.003(3) 0.002(3) -0.006(3)
O70 0.031(4) 0.063(5) 0.030(3) 0.014(3) 0.001(3) -0.009(3)
O80 0.032(4) 0.066(5) 0.027(3) -0.009(3) -0.004(3) -0.005(3)
O90 0.037(4) 0.035(4) 0.075(5) -0.002(4) -0.017(4) 0.003(3)
P11 0.0320(14) 0.0445(16) 0.0451(15) 0.0060(12) -0.0112(11) 0.0009(11)
O11 0.041(4) 0.038(4) 0.044(4) 0.003(3) -0.017(3) 0.004(3)
O12 0.035(4) 0.046(4) 0.049(4) 0.010(3) -0.016(3) -0.004(3)
O13 0.030(3) 0.044(4) 0.035(3) 0.002(3) -0.012(3) -0.002(3)
C11 0.038(3) 0.056(3) 0.045(3) 0.011(3) -0.013(2) 0.002(3)
C12 0.050(3) 0.054(3) 0.056(4) 0.014(3) -0.016(4) 0.002(2)
C13 0.057(4) 0.051(4) 0.082(6) 0.019(5) -0.025(5) -0.003(3)
C14 0.075(4) 0.050(4) 0.085(6) 0.021(5) -0.031(5) -0.004(3)
C15 0.083(5) 0.053(4) 0.073(6) 0.014(5) -0.018(5) 0.004(3)
C16 0.070(4) 0.060(4) 0.070(6) 0.007(5) -0.007(5) 0.010(4)
C17 0.054(4) 0.059(4) 0.061(5) 0.009(5) -0.008(5) 0.007(3)
C18 0.035(3) 0.058(4) 0.047(3) 0.007(4) -0.011(2) 0.004(3)
C19 0.042(4) 0.060(5) 0.049(3) 0.014(4) -0.009(3) 0.003(4)
C20 0.041(4) 0.062(6) 0.062(4) 0.011(5) -0.002(3) 0.004(4)
C21 0.034(4) 0.066(6) 0.069(4) 0.011(5) -0.008(3) 0.003(4)
C22 0.033(4) 0.072(6) 0.062(4) 0.002(5) -0.013(3) 0.006(4)
C23 0.034(3) 0.067(5) 0.050(3) 0.004(4) -0.012(3) 0.004(4)
C24 0.039(4) 0.065(3) 0.046(3) 0.017(3) -0.010(3) 0.002(4)
C25 0.052(5) 0.073(4) 0.057(4) 0.026(3) -0.007(4) -0.001(5)
C26 0.060(6) 0.090(4) 0.058(4) 0.031(4) -0.003(4) -0.002(5)
C27 0.056(6) 0.097(5) 0.047(4) 0.023(4) -0.002(4) -0.003(5)
C28 0.043(5) 0.084(4) 0.043(4) 0.014(3) -0.003(4) 0.000(4)
C29 0.030(4) 0.069(3) 0.043(4) 0.012(3) -0.007(3) -0.001(4)
P51 0.0210(12) 0.0511(16) 0.0324(13) 0.0015(11) -0.0017(10) -0.0035(11)
O51 0.028(3) 0.047(4) 0.037(4) 0.007(3) 0.003(3) 0.001(3)
O52 0.022(3) 0.055(4) 0.030(3) 0.003(3) 0.000(3) 0.001(3)
O53 0.026(3) 0.045(4) 0.030(3) 0.003(3) -0.001(3) -0.001(3)
C51 0.020(3) 0.054(3) 0.043(3) 0.0014(19) 0.000(2) 0.001(2)
C52 0.015(4) 0.055(2) 0.047(3) 0.000(2) -0.002(2) 0.002(3)
C53 0.027(4) 0.060(3) 0.049(4) -0.004(3) 0.003(3) 0.000(4)
C54 0.035(5) 0.063(4) 0.057(5) -0.011(3) 0.006(3) -0.001(4)
C55 0.038(5) 0.058(4) 0.057(5) -0.008(4) -0.001(3) 0.001(4)
C56 0.032(4) 0.055(2) 0.053(5) -0.003(3) -0.004(3) -0.002(4)
C57 0.023(4) 0.054(3) 0.043(4) 0.002(3) -0.005(3) 0.002(3)
C58 0.020(3) 0.054(4) 0.043(2) 0.002(2) 0.001(2) -0.003(3)
C59 0.022(4) 0.057(4) 0.041(4) 0.004(3) 0.000(3) -0.003(3)
C60 0.026(4) 0.067(5) 0.044(4) 0.003(3) -0.003(3) -0.005(3)
C61 0.032(4) 0.073(5) 0.048(4) -0.005(3) -0.007(3) -0.006(4)
C62 0.031(4) 0.067(5) 0.051(4) -0.007(3) -0.002(3) -0.006(3)
C63 0.027(4) 0.058(4) 0.048(4) -0.002(3) -0.001(3) -0.002(3)
C64 0.024(3) 0.055(3) 0.042(3) 0.001(3) 0.005(2) 0.004(3)
C65 0.028(4) 0.049(5) 0.047(4) 0.001(3) 0.005(3) 0.002(3)
C66 0.037(4) 0.049(5) 0.051(4) 0.003(3) 0.007(3) 0.001(3)
C67 0.039(4) 0.063(5) 0.051(4) 0.009(4) 0.009(3) 0.002(3)
C68 0.035(4) 0.073(6) 0.050(4) 0.013(3) 0.003(3) 0.002(4)
C69 0.032(4) 0.069(5) 0.044(4) 0.006(3) 0.002(3) -0.001(3)
P101 0.0318(14) 0.0514(16) 0.0307(13) -0.0067(11) -0.0048(10) -0.0070(12)
O101 0.030(4) 0.054(4) 0.033(3) -0.005(3) 0.002(3) -0.006(3)
O102 0.029(3) 0.049(4) 0.027(3) -0.003(3) -0.006(3) -0.005(3)
O103 0.032(4) 0.061(5) 0.031(3) -0.005(3) -0.002(3) -0.008(3)
C101 0.036(3) 0.059(3) 0.038(3) -0.013(2) -0.010(2) -0.010(2)
C102 0.034(4) 0.057(3) 0.041(3) -0.014(2) -0.010(3) -0.009(3)
C103 0.061(5) 0.058(3) 0.047(4) -0.016(3) -0.003(4) -0.011(4)
C104 0.069(6) 0.058(3) 0.059(5) -0.014(3) -0.001(4) -0.014(5)
C105 0.055(5) 0.058(4) 0.060(4) -0.008(4) -0.001(4) -0.015(5)
C106 0.040(5) 0.059(4) 0.051(4) -0.007(3) -0.004(4) -0.009(4)
C107 0.028(4) 0.056(4) 0.043(3) -0.011(3) -0.007(3) -0.008(4)
C108 0.039(2) 0.064(3) 0.032(4) -0.010(3) -0.009(3) -0.007(2)
C109 0.038(3) 0.072(5) 0.043(5) -0.010(4) -0.006(4) -0.005(3)
C110 0.042(3) 0.086(5) 0.046(5) -0.008(4) -0.012(4) 0.001(3)
C111 0.052(3) 0.083(5) 0.046(5) -0.007(4) -0.015(4) 0.007(4)
C112 0.057(4) 0.071(4) 0.044(5) -0.006(4) -0.012(4) 0.002(3)
C113 0.047(3) 0.063(4) 0.037(5) -0.010(4) -0.012(4) -0.006(3)
C114 0.037(3) 0.059(5) 0.040(2) -0.016(3) -0.009(2) -0.012(3)
C115 0.043(4) 0.064(5) 0.039(2) -0.014(4) -0.007(3) -0.010(4)
C116 0.056(5) 0.071(6) 0.042(3) -0.015(4) -0.001(3) -0.008(4)
C117 0.055(5) 0.072(6) 0.049(3) -0.021(4) 0.003(4) -0.008(4)
C118 0.042(4) 0.076(6) 0.054(4) -0.025(4) -0.005(3) -0.007(4)
C119 0.038(4) 0.069(6) 0.046(3) -0.019(4) -0.010(3) -0.007(3)
P151 0.086(3) 0.112(4) 0.089(3) 0.075(3) 0.053(3) 0.047(3)
O151 0.137(10) 0.105(9) 0.159(11) 0.096(8) 0.103(9) 0.067(8)
O152 0.084(6) 0.051(5) 0.065(5) 0.027(4) 0.028(5) 0.007(4)
O153 0.065(6) 0.109(8) 0.059(5) 0.036(6) 0.019(5) 0.020(5)
C164 0.080(4) 0.105(5) 0.097(5) 0.070(4) 0.049(4) 0.019(4)
C165 0.075(5) 0.119(6) 0.096(7) 0.056(5) 0.042(5) 0.008(5)
C166 0.079(6) 0.117(7) 0.095(7) 0.042(5) 0.049(6) -0.001(5)
C167 0.077(5) 0.134(8) 0.095(7) 0.049(6) 0.038(6) -0.004(5)
C168 0.087(5) 0.132(8) 0.110(8) 0.044(6) 0.042(6) -0.020(6)
C169 0.106(6) 0.127(7) 0.114(7) 0.044(6) 0.053(6) -0.005(5)
P201 0.081(3) 0.118(4) 0.078(3) -0.064(3) 0.053(2) -0.055(3)
O202 0.101(7) 0.066(6) 0.043(5) -0.026(4) 0.035(5) -0.023(5)
O203 0.048(5) 0.098(7) 0.085(7) -0.057(6) 0.034(5) -0.031(5)
C208 0.071(5) 0.092(5) 0.082(4) -0.016(4) 0.042(4) 0.018(4)
C209 0.078(6) 0.083(5) 0.085(5) -0.032(4) 0.030(5) -0.001(5)
C210 0.069(6) 0.104(6) 0.102(6) -0.051(5) 0.020(6) 0.010(5)
C211 0.059(6) 0.096(6) 0.111(6) -0.043(6) 0.013(5) 0.012(5)
C212 0.065(6) 0.103(7) 0.119(6) -0.041(5) 0.026(5) 0.006(6)
C213 0.070(6) 0.099(6) 0.088(5) -0.024(4) 0.023(5) 0.005(5)
P251 0.169(5) 0.0327(19) 0.074(3) -0.0003(17) -0.053(3) -0.011(2)
O251 0.250(15) 0.031(5) 0.065(6) -0.001(4) -0.048(8) -0.014(7)
O252 0.118(9) 0.050(6) 0.084(7) 0.014(5) -0.056(7) -0.026(6)
O253 0.124(8) 0.031(4) 0.070(6) -0.002(4) -0.006(6) 0.001(5)
O291 0.069(4) 0.053(5) 0.088(6) 0.013(4) -0.029(5) 0.000(4)
C291 0.063(5) 0.053(6) 0.074(7) 0.013(5) -0.013(6) -0.002(4)
C292 0.074(5) 0.087(9) 0.147(12) 0.061(9) 0.029(9) -0.001(6)
O301 0.050(4) 0.050(4) 0.088(5) 0.007(3) -0.020(4) 0.002(3)
O302 0.050(4) 0.046(4) 0.055(4) 0.007(3) -0.009(3) 0.000(3)
C301 0.039(5) 0.047(4) 0.068(4) 0.011(3) -0.013(4) -0.006(3)
C302 0.052(7) 0.064(7) 0.066(5) 0.014(4) -0.019(5) 0.001(6)
O311 0.039(4) 0.083(5) 0.042(4) 0.005(4) 0.001(3) -0.017(3)
O312 0.035(3) 0.065(5) 0.056(4) 0.011(4) 0.003(3) -0.006(3)
C311 0.037(3) 0.069(4) 0.041(5) -0.003(4) 0.005(4) -0.007(3)
C312 0.041(5) 0.072(5) 0.062(7) -0.020(5) -0.002(5) 0.000(4)
O321 0.042(3) 0.108(6) 0.049(4) 0.021(4) 0.013(3) -0.012(4)
O322 0.036(3) 0.069(5) 0.049(4) 0.012(4) 0.008(3) -0.001(3)
C321 0.045(4) 0.082(6) 0.045(3) 0.006(4) 0.013(3) -0.007(4)
C322 0.091(9) 0.174(13) 0.043(3) -0.017(8) 0.016(4) -0.055(10)
O331 0.060(5) 0.080(5) 0.053(4) -0.028(4) -0.006(3) 0.000(4)
C331 0.071(6) 0.065(6) 0.049(5) -0.022(5) -0.009(4) 0.001(5)
C332 0.136(11) 0.091(10) 0.087(10) -0.033(8) -0.043(8) 0.057(8)
O341 0.041(4) 0.068(5) 0.040(3) -0.014(3) -0.001(3) -0.016(3)
O342 0.049(4) 0.064(5) 0.041(3) -0.012(3) -0.012(3) -0.002(3)
C341 0.042(4) 0.056(5) 0.042(3) -0.008(4) -0.011(3) -0.006(3)
C342 0.051(6) 0.062(7) 0.053(6) -0.003(5) -0.016(4) -0.019(5)
N351 0.054(5) 0.035(4) 0.038(4) 0.002(4) 0.015(4) -0.002(4)
O351 0.041(6) 0.030(3) 0.031(5) 0.002(3) 0.004(5) -0.004(4)
O352 0.039(5) 0.030(4) 0.033(4) 0.002(3) 0.007(4) -0.003(4)
O353 0.041(6) 0.030(4) 0.032(5) 0.002(3) 0.007(5) 0.005(4)
K1 0.0414(14) 0.0760(18) 0.0503(14) -0.0011(13) -0.0081(11) -0.0018(12)
O2W 0.054(5) 0.072(6) 0.049(5) -0.020(4) -0.009(4) -0.003(4)
O3W 0.067(6) 0.051(5) 0.073(6) 0.004(4) -0.024(4) 0.007(4)

loop_
_atom_type_symbol
_atom_type_description
_atom_type_scat_dispersion_real
_atom_type_scat_dispersion_imag
_atom_type_scat_source
C C 0.0033 0.0016 'International Tables Vol C Tables 4.2.6.8 and 6.1.1.4'
H H 0.0000 0.0000 'International Tables Vol C Tables 4.2.6.8 and 6.1.1.4'
N N 0.0061 0.0033 'International Tables Vol C Tables 4.2.6.8 and 6.1.1.4'
O O 0.0106 0.0060 'International Tables Vol C Tables 4.2.6.8 and 6.1.1.4'
P P 0.1023 0.0942 'International Tables Vol C Tables 4.2.6.8 and 6.1.1.4'
Cu Cu 0.3201 1.2651 'International Tables Vol C Tables 4.2.6.8 and 6.1.1.4'
Gd Gd -0.1653 3.9035 'International Tables Vol C Tables 4.2.6.8 and 6.1.1.4'
K K 0.2009 0.2494 'International Tables Vol C Tables 4.2.6.8 and 6.1.1.4'

loop_
_geom_angle_atom_site_label_1
_geom_angle_atom_site_label_2
_geom_angle_atom_site_label_3
_geom_angle
_geom_angle_site_symmetry_1
_geom_angle_site_symmetry_3
O50 Cu1 O1 166.3(3) . .
O50 Cu1 O7 97.5(3) . .
O1 Cu1 O7 83.9(3) . .
O50 Cu1 O4 84.3(3) . .
O1 Cu1 O4 93.4(3) . .
O7 Cu1 O4 176.0(3) . .
O50 Cu1 O352 88.4(3) . .
O1 Cu1 O352 104.1(3) . .
O7 Cu1 O352 108.0(3) . .
O4 Cu1 O352 75.5(3) . .
O50 Cu1 O351 107.5(3) . .
O1 Cu1 O351 86.1(3) . .
O7 Cu1 O351 76.6(3) . .
O4 Cu1 O351 106.3(3) . .
O352 Cu1 O351 34.9(4) . .
O50 Cu1 O8W 77.3(4) . .
O1 Cu1 O8W 89.1(4) . .
O7 Cu1 O8W 103.4(4) . .
O4 Cu1 O8W 73.5(4) . .
O352 Cu1 O8W 146.9(5) . .
O351 Cu1 O8W 175.2(5) . .
O50 Cu1 Gd4 127.63(19) . .
O1 Cu1 Gd4 46.41(18) . .
O7 Cu1 Gd4 44.5(2) . .
O4 Cu1 Gd4 131.74(19) . .
O352 Cu1 Gd4 131.2(3) . .
O351 Cu1 Gd4 97.4(3) . .
O8W Cu1 Gd4 79.5(4) . .
O50 Cu1 Gd2 45.59(18) . .
O1 Cu1 Gd2 125.91(19) . .
O7 Cu1 Gd2 135.64(18) . .
O4 Cu1 Gd2 44.4(2) . .
O352 Cu1 Gd2 96.3(3) . .
O351 Cu1 Gd2 130.5(3) . .
O8W Cu1 Gd2 52.7(4) . .
Gd4 Cu1 Gd2 132.09(4) . .
O1 Cu2 O8 177.0(3) . .
O1 Cu2 O5 83.3(3) . .
O8 Cu2 O5 94.6(3) . .
O1 Cu2 O2 97.5(2) . .
O8 Cu2 O2 84.6(2) . .
O5 Cu2 O2 179.0(3) . .
O1 Cu2 O9 97.2(2) . .
O8 Cu2 O9 85.5(2) . .
O5 Cu2 O9 107.6(2) . .
O2 Cu2 O9 72.9(2) . .
O1 Cu2 Gd1 135.02(19) . .
O8 Cu2 Gd1 47.92(17) . .
O5 Cu2 Gd1 131.86(18) . .
O2 Cu2 Gd1 47.75(16) . .
O9 Cu2 Gd1 50.93(15) . .
O1 Cu2 Gd4 42.60(19) . .
O8 Cu2 Gd4 135.90(18) . .
O5 Cu2 Gd4 42.89(18) . .
O2 Cu2 Gd4 138.04(16) . .
O9 Cu2 Gd4 96.00(15) . .
Gd1 Cu2 Gd4 146.22(4) . .
O30 Cu3 O2 177.3(2) . .
O30 Cu3 O3 83.4(3) . .
O2 Cu3 O3 94.7(2) . .
O30 Cu3 O10 97.7(3) . .
O2 Cu3 O10 84.2(2) . .
O3 Cu3 O10 178.4(3) . .
O30 Cu3 O20 97.9(2) . .
O2 Cu3 O20 84.4(2) . .
O3 Cu3 O20 108.2(2) . .
O10 Cu3 O20 72.8(2) . .
O30 Cu3 Gd1 135.49(18) . .
O2 Cu3 Gd1 47.17(16) . .
O3 Cu3 Gd1 131.96(18) . .
O10 Cu3 Gd1 47.75(17) . .
O20 Cu3 Gd1 50.78(15) . .
O30 Cu3 Gd3 42.56(18) . .
O2 Cu3 Gd3 136.01(17) . .
O3 Cu3 Gd3 43.12(19) . .
O10 Cu3 Gd3 138.23(17) . .
O20 Cu3 Gd3 96.65(16) . .
Gd1 Cu3 Gd3 146.72(3) . .
O3 Cu4 O60 167.0(3) . .
O3 Cu4 O4 97.3(3) . .
O60 Cu4 O4 83.1(3) . .
O3 Cu4 O40 85.3(3) . .
O60 Cu4 O40 93.7(3) . .
O4 Cu4 O40 176.0(3) . .
O3 Cu4 O352 107.7(3) . .
O60 Cu4 O352 85.1(3) . .
O4 Cu4 O352 76.2(3) . .
O40 Cu4 O352 106.0(3) . .
O3 Cu4 O353 88.5(3) . .
O60 Cu4 O353 103.9(3) . .
O4 Cu4 O353 107.4(3) . .
O40 Cu4 O353 75.6(3) . .
O352 Cu4 O353 34.9(4) . .
O3 Cu4 Gd3 46.29(18) . .
O60 Cu4 Gd3 126.39(19) . .
O4 Cu4 Gd3 135.88(18) . .
O40 Cu4 Gd3 45.0(2) . .
O352 Cu4 Gd3 131.3(3) . .
O353 Cu4 Gd3 97.0(3) . .
O3 Cu4 Gd2 127.58(18) . .
O60 Cu4 Gd2 45.95(19) . .
O4 Cu4 Gd2 44.1(2) . .
O40 Cu4 Gd2 131.96(18) . .
O352 Cu4 Gd2 96.4(3) . .
O353 Cu4 Gd2 130.3(3) . .
Gd3 Cu4 Gd2 132.37(4) . .
O40 Cu5 O5 96.9(3) . 3_675
O40 Cu5 O30 84.2(3) . .
O5 Cu5 O30 167.1(3) 3_675 .
O40 Cu5 O7 177.1(3) . 3_675
O5 Cu5 O7 84.5(3) 3_675 3_675
O30 Cu5 O7 93.9(3) . 3_675
O40 Cu5 O353 76.9(3) . .
O5 Cu5 O353 107.0(3) 3_675 .
O30 Cu5 O353 85.7(3) . .
O7 Cu5 O353 105.2(3) 3_675 .
O40 Cu5 O351 106.0(3) . 3_675
O5 Cu5 O351 88.5(3) 3_675 3_675
O30 Cu5 O351 103.6(3) . 3_675
O7 Cu5 O351 76.6(3) 3_675 3_675
O353 Cu5 O351 32.9(4) . 3_675
O40 Cu5 Gd4 135.77(19) . 3_675
O5 Cu5 Gd4 46.08(18) 3_675 3_675
O30 Cu5 Gd4 126.32(18) . 3_675
O7 Cu5 Gd4 44.3(2) 3_675 3_675
O353 Cu5 Gd4 129.7(3) . 3_675
O351 Cu5 Gd4 97.4(3) 3_675 3_675
O40 Cu5 Gd3 45.0(2) . .
O5 Cu5 Gd3 127.74(19) 3_675 .
O30 Cu5 Gd3 46.33(18) . .
O7 Cu5 Gd3 132.27(18) 3_675 .
O353 Cu5 Gd3 97.7(3) . .
O351 Cu5 Gd3 129.8(3) 3_675 .
Gd4 Cu5 Gd3 132.54(4) 3_675 .
O60 Cu6 O10 177.5(3) 3_675 .
O60 Cu6 O50 82.9(3) 3_675 3_675
O10 Cu6 O50 95.4(3) . 3_675
O60 Cu6 O8 97.2(3) 3_675 .
O10 Cu6 O8 84.6(2) . .
O50 Cu6 O8 178.8(3) 3_675 .
O60 Cu6 O6 97.1(2) 3_675 .
O10 Cu6 O6 85.1(2) . .
O50 Cu6 O6 108.8(2) 3_675 .
O8 Cu6 O6 72.4(2) . .
O60 Cu6 Gd1 134.7(2) 3_675 .
O10 Cu6 Gd1 47.73(17) . .
O50 Cu6 Gd1 132.63(18) 3_675 .
O8 Cu6 Gd1 48.00(17) . .
O6 Cu6 Gd1 50.38(15) . .
O60 Cu6 Gd2 42.70(19) 3_675 3_675
O10 Cu6 Gd2 136.05(18) . 3_675
O50 Cu6 Gd2 42.48(19) 3_675 3_675
O8 Cu6 Gd2 137.89(17) . 3_675
O6 Cu6 Gd2 96.56(15) . 3_675
Gd1 Cu6 Gd2 146.19(4) . 3_675
O153 Cu7 O311 174.0(3) . .
O153 Cu7 O70 91.5(4) . .
O311 Cu7 O70 90.6(2) . .
O153 Cu7 O321 90.0(3) . .
O311 Cu7 O321 87.9(3) . .
O70 Cu7 O321 178.4(3) . .
O392 Cu8 O152 86.5(4) . .
O392 Cu8 O70 171.8(5) . .
O152 Cu8 O70 91.2(3) . .
O392 Cu8 O51 88.5(4) . .
O152 Cu8 O51 165.3(3) . .
O70 Cu8 O51 95.6(3) . .
O392 Cu8 O92B 19.0(6) . .
O152 Cu8 O92B 90.5(5) . .
O70 Cu8 O92B 153.5(6) . .
O51 Cu8 O92B 89.2(5) . .
O392 Cu8 C391 30.5(7) . .
O152 Cu8 C391 87.3(5) . .
O70 Cu8 C391 141.6(6) . .
O51 Cu8 C391 95.3(5) . .
O92B Cu8 C391 12.3(7) . .
O381 Cu9 O80 168.3(5) . .
O381 Cu9 O202 83.0(5) . .
O80 Cu9 O202 91.6(3) . .
O381 Cu9 O103 91.8(5) . .
O80 Cu9 O103 95.4(3) . .
O202 Cu9 O103 167.8(3) . .
O381 Cu9 O81B 21.0(6) . .
O80 Cu9 O81B 151.1(6) . .
O202 Cu9 O81B 93.8(6) . .
O103 Cu9 O81B 84.8(6) . .
O381 Cu9 C381 28.1(7) . .
O80 Cu9 C381 141.2(6) . .
O202 Cu9 C381 84.2(6) . .
O103 Cu9 C381 96.4(6) . .
O81B Cu9 C381 14.0(7) . .
O203 Cu10 O342 173.3(3) . .
O203 Cu10 O80 91.6(3) . .
O342 Cu10 O80 91.1(2) . .
O203 Cu10 O331 88.0(4) . .
O342 Cu10 O331 89.3(3) . .
O80 Cu10 O331 179.5(2) . .
O252 Cu11 O90 91.5(3) . .
O252 Cu11 O301 173.0(4) . .
O90 Cu11 O301 90.6(2) . .
O252 Cu11 O291 89.7(4) . .
O90 Cu11 O291 178.5(2) . .
O301 Cu11 O291 88.1(4) . .
O282 Cu12 O253 84.2(6) . .
O282 Cu12 O90 171.0(5) . .
O253 Cu12 O90 91.1(3) . .
O282 Cu12 O11 90.4(5) . .
O253 Cu12 O11 165.3(3) . .
O90 Cu12 O11 95.9(3) . .
O282 Cu12 O82 21.5(6) . .
O253 Cu12 O82 90.7(5) . .
O90 Cu12 O82 151.7(5) . .
O11 Cu12 O82 89.2(4) . .
O282 Cu12 O281 62.3(7) . .
O253 Cu12 O281 91.8(4) . .
O90 Cu12 O281 110.3(3) . .
O11 Cu12 O281 97.8(3) . .
O82 Cu12 O281 41.4(6) . .
O282 Cu12 C281 31.5(8) . .
O253 Cu12 C281 86.5(7) . .
O90 Cu12 C281 140.7(7) . .
O11 Cu12 C281 96.0(6) . .
O82 Cu12 C281 11.7(8) . .
O281 Cu12 C281 30.8(7) . .
O53 Gd1 O102 81.5(2) . .
O53 Gd1 O13 81.0(2) . .
O102 Gd1 O13 81.2(2) . .
O53 Gd1 O2 92.81(19) . .
O102 Gd1 O2 143.9(2) . .
O13 Gd1 O2 133.4(2) . .
O53 Gd1 O10 132.6(2) . .
O102 Gd1 O10 93.3(2) . .
O13 Gd1 O10 145.1(2) . .
O2 Gd1 O10 64.64(18) . .
O53 Gd1 O8 143.9(2) . .
O102 Gd1 O8 133.4(2) . .
O13 Gd1 O8 94.1(2) . .
O2 Gd1 O8 64.79(19) . .
O10 Gd1 O8 64.88(19) . .
O53 Gd1 O6 145.25(19) . .
O102 Gd1 O6 71.5(2) . .
O13 Gd1 O6 73.8(2) . .
O2 Gd1 O6 121.88(18) . .
O10 Gd1 O6 71.80(19) . .
O8 Gd1 O6 62.77(19) . .
O53 Gd1 O9 73.6(2) . .
O102 Gd1 O9 145.2(2) . .
O13 Gd1 O9 71.4(2) . .
O2 Gd1 O9 62.58(19) . .
O10 Gd1 O9 121.40(19) . .
O8 Gd1 O9 71.05(19) . .
O6 Gd1 O9 118.5(2) . .
O53 Gd1 O20 71.2(2) . .
O102 Gd1 O20 73.8(2) . .
O13 Gd1 O20 144.8(2) . .
O2 Gd1 O20 70.59(18) . .
O10 Gd1 O20 62.25(18) . .
O8 Gd1 O20 121.11(19) . .
O6 Gd1 O20 119.4(2) . .
O9 Gd1 O20 118.44(19) . .
O53 Gd1 Cu2 110.76(15) . .
O102 Gd1 Cu2 167.52(15) . .
O13 Gd1 Cu2 102.57(15) . .
O2 Gd1 Cu2 37.12(13) . .
O10 Gd1 Cu2 76.73(13) . .
O8 Gd1 Cu2 35.23(13) . .
O6 Gd1 Cu2 97.91(14) . .
O9 Gd1 Cu2 45.64(13) . .
O20 Gd1 Cu2 107.15(13) . .
O53 Gd1 Cu6 166.89(15) . .
O102 Gd1 Cu6 102.24(15) . .
O13 Gd1 Cu6 111.92(16) . .
O2 Gd1 Cu6 76.72(13) . .
O10 Gd1 Cu6 35.39(13) . .
O8 Gd1 Cu6 37.09(14) . .
O6 Gd1 Cu6 46.17(13) . .
O9 Gd1 Cu6 107.56(13) . .
O20 Gd1 Cu6 97.58(13) . .
Cu2 Gd1 Cu6 65.29(3) . .
O53 Gd1 Cu3 101.86(15) . .
O102 Gd1 Cu3 110.95(16) . .
O13 Gd1 Cu3 167.73(15) . .
O2 Gd1 Cu3 35.23(13) . .
O10 Gd1 Cu3 36.71(13) . .
O8 Gd1 Cu3 76.51(14) . .
O6 Gd1 Cu3 107.91(14) . .
O9 Gd1 Cu3 97.76(14) . .
O20 Gd1 Cu3 45.46(13) . .
Cu2 Gd1 Cu3 65.21(3) . .
Cu6 Gd1 Cu3 65.04(3) . .
O82B Gd2 O1B 77.1(7) 3_675 3_675
O82B Gd2 O201 96.3(6) 3_675 3_675
O1B Gd2 O201 20.7(5) 3_675 3_675
O82B Gd2 O322 137.7(5) 3_675 .
O1B Gd2 O322 89.5(5) 3_675 .
O201 Gd2 O322 80.1(4) 3_675 .
O82B Gd2 O6W 95.7(6) 3_675 .
O1B Gd2 O6W 136.0(6) 3_675 .
O201 Gd2 O6W 141.7(4) 3_675 .
O322 Gd2 O6W 66.7(4) . .
O82B Gd2 O4 139.2(4) 3_675 .
O1B Gd2 O4 133.0(5) 3_675 .
O201 Gd2 O4 112.6(3) 3_675 .
O322 Gd2 O4 77.56(18) . .
O6W Gd2 O4 79.4(3) . .
O82B Gd2 O50 87.0(4) 3_675 .
O1B Gd2 O50 95.2(5) 3_675 .
O201 Gd2 O50 88.8(3) 3_675 .
O322 Gd2 O50 134.61(18) . .
O6W Gd2 O50 128.2(3) . .
O4 Gd2 O50 66.5(2) . .
O82B Gd2 O382 16.1(5) 3_675 3_675
O1B Gd2 O382 63.0(6) 3_675 3_675
O201 Gd2 O382 81.2(5) 3_675 3_675
O322 Gd2 O382 138.7(4) . 3_675
O6W Gd2 O382 111.2(5) . 3_675
O4 Gd2 O382 143.8(3) . 3_675
O50 Gd2 O382 81.1(3) . 3_675
O82B Gd2 O60 75.4(5) 3_675 .
O1B Gd2 O60 145.6(5) 3_675 .
O201 Gd2 O60 150.9(3) 3_675 .
O322 Gd2 O60 124.83(19) . .
O6W Gd2 O60 67.5(3) . .
O4 Gd2 O60 65.3(2) . .
O50 Gd2 O60 63.3(2) . .
O382 Gd2 O60 86.3(3) 3_675 .
O82B Gd2 O372 70.3(6) 3_675 .
O1B Gd2 O372 112.8(6) 3_675 .
O201 Gd2 O372 127.8(5) 3_675 .
O322 Gd2 O372 78.9(4) . .
O6W Gd2 O372 29.7(5) . .
O4 Gd2 O372 108.6(4) . .
O50 Gd2 O372 137.7(4) . .
O382 Gd2 O372 84.2(5) 3_675 .
O60 Gd2 O372 76.4(4) . .
O82B Gd2 O371 68.2(6) 3_675 .
O1B Gd2 O371 64.7(6) 3_675 .
O201 Gd2 O371 78.7(5) 3_675 .
O322 Gd2 O371 69.8(4) . .
O6W Gd2 O371 72.3(5) . .
O4 Gd2 O371 143.1(4) . .
O50 Gd2 O371 150.4(4) . .
O382 Gd2 O371 70.6(5) 3_675 .
O60 Gd2 O371 121.5(4) . .
O372 Gd2 O371 49.1(5) . .
O82B Gd2 O8W 133.7(6) 3_675 .
O1B Gd2 O8W 70.4(6) 3_675 .
O201 Gd2 O8W 50.2(5) 3_675 .
O322 Gd2 O8W 74.7(4) . .
O6W Gd2 O8W 130.5(5) . .
O4 Gd2 O8W 62.7(3) . .
O50 Gd2 O8W 64.8(3) . .
O382 Gd2 O8W 118.2(5) 3_675 .
O60 Gd2 O8W 116.8(3) . .
O372 Gd2 O8W 153.4(5) . .
O371 Gd2 O8W 121.6(5) . .
O91B Gd3 O151 89.0(5) . .
O91B Gd3 O3W 133.5(5) . .
O151 Gd3 O3W 84.5(3) . .
O91B Gd3 O7W 92.7(6) . .
O151 Gd3 O7W 140.5(4) . .
O3W Gd3 O7W 66.1(4) . .
O91B Gd3 O40 141.7(4) . .
O151 Gd3 O40 119.1(5) . .
O3W Gd3 O40 78.4(2) . .
O7W Gd3 O40 81.6(4) . .
O91B Gd3 O30 77.6(4) . .
O151 Gd3 O30 149.2(3) . .
O3W Gd3 O30 124.7(2) . .
O7W Gd3 O30 68.6(4) . .
O40 Gd3 O30 65.04(19) . .
O91B Gd3 O3 90.3(5) . .
O151 Gd3 O3 89.8(3) . .
O3W Gd3 O3 135.5(2) . .
O7W Gd3 O3 129.6(4) . .
O40 Gd3 O3 66.2(2) . .
O30 Gd3 O3 63.12(19) . .
O91B Gd3 O391 16.1(5) . .
O151 Gd3 O391 76.6(4) . .
O3W Gd3 O391 139.9(4) . .
O7W Gd3 O391 108.8(5) . .
O40 Gd3 O391 141.6(3) . .
O30 Gd3 O391 84.1(3) . .
O3 Gd3 O391 80.1(3) . .
O91B Gd3 O402 68.3(6) . .
O151 Gd3 O402 124.8(4) . .
O3W Gd3 O402 78.2(4) . .
O7W Gd3 O402 27.1(4) . .
O40 Gd3 O402 108.0(4) . .
O30 Gd3 O402 75.7(3) . .
O3 Gd3 O402 137.0(3) . .
O391 Gd3 O402 84.0(5) . .
O91B Gd3 O401 65.3(5) . .
O151 Gd3 O401 74.2(4) . .
O3W Gd3 O401 68.6(4) . .
O7W Gd3 O401 70.8(5) . .
O40 Gd3 O401 143.3(3) . .
O30 Gd3 O401 122.3(3) . .
O3 Gd3 O401 150.5(3) . .
O391 Gd3 O401 72.2(4) . .
O402 Gd3 O401 50.7(5) . .
O91B Gd3 O5W 136.2(6) . .
O151 Gd3 O5W 56.6(4) . .
O3W Gd3 O5W 74.4(4) . .
O7W Gd3 O5W 131.0(5) . .
O40 Gd3 O5W 62.5(3) . .
O30 Gd3 O5W 117.3(3) . .
O3 Gd3 O5W 65.9(3) . .
O391 Gd3 O5W 120.1(5) . .
O402 Gd3 O5W 152.3(5) . .
O401 Gd3 O5W 120.1(4) . .
O91B Gd3 C401 66.1(7) . .
O151 Gd3 C401 99.4(5) . .
O3W Gd3 C401 69.7(5) . .
O7W Gd3 C401 46.9(6) . .
O40 Gd3 C401 126.7(5) . .
O30 Gd3 C401 100.1(5) . .
O3 Gd3 C401 154.3(5) . .
O391 Gd3 C401 78.8(6) . .
O402 Gd3 C401 25.6(5) . .
O401 Gd3 C401 25.2(5) . .
O5W Gd3 C401 138.6(6) . .
O81 Gd4 O251 86.3(6) . .
O81 Gd4 O2W 133.3(4) . .
O251 Gd4 O2W 85.3(3) . .
O81 Gd4 O7 141.6(4) . .
O251 Gd4 O7 122.0(4) . .
O2W Gd4 O7 78.7(2) . .
O81 Gd4 O4W 93.2(6) . .
O251 Gd4 O4W 139.6(4) . .
O2W Gd4 O4W 66.1(4) . .
O7 Gd4 O4W 81.2(3) . .
O81 Gd4 O5 89.7(4) . .
O251 Gd4 O5 91.1(3) . .
O2W Gd4 O5 136.2(2) . .
O7 Gd4 O5 66.5(2) . .
O4W Gd4 O5 129.3(3) . .
O81 Gd4 O1 77.0(4) . .
O251 Gd4 O1 149.2(2) . .
O2W Gd4 O1 124.9(2) . .
O7 Gd4 O1 65.7(2) . .
O4W Gd4 O1 67.9(3) . .
O5 Gd4 O1 63.6(2) . .
O81 Gd4 O361 68.3(6) . .
O251 Gd4 O361 121.7(6) . .
O2W Gd4 O361 77.7(5) . .
O7 Gd4 O361 108.6(4) . .
O4W Gd4 O361 28.0(5) . .
O5 Gd4 O361 137.4(4) . .
O1 Gd4 O361 75.8(4) . .
O81 Gd4 O281 16.9(4) . .
O251 Gd4 O281 72.8(5) . .
O2W Gd4 O281 138.4(4) . .
O7 Gd4 O281 142.8(3) . .
O4W Gd4 O281 110.0(5) . .
O5 Gd4 O281 80.2(3) . .
O1 Gd4 O281 85.3(3) . .
O361 Gd4 O281 84.4(6) . .
O81 Gd4 O362 64.4(6) . .
O251 Gd4 O362 70.5(6) . .
O2W Gd4 O362 69.5(5) . .
O7 Gd4 O362 145.0(5) . .
O4W Gd4 O362 73.0(6) . .
O5 Gd4 O362 148.4(5) . .
O1 Gd4 O362 122.3(5) . .
O361 Gd4 O362 51.3(7) . .
O281 Gd4 O362 70.0(6) . .
O81 Gd4 O1W 135.5(6) . .
O251 Gd4 O1W 59.0(5) . .
O2W Gd4 O1W 75.0(4) . .
O7 Gd4 O1W 63.0(3) . .
O4W Gd4 O1W 131.3(4) . .
O5 Gd4 O1W 66.0(3) . .
O1 Gd4 O1W 118.1(3) . .
O361 Gd4 O1W 152.6(5) . .
O281 Gd4 O1W 118.6(5) . .
O362 Gd4 O1W 119.5(6) . .
O81 Gd4 C361 63.4(8) . .
O251 Gd4 C361 94.7(8) . .
O2W Gd4 C361 71.7(7) . .
O7 Gd4 C361 130.2(6) . .
O4W Gd4 C361 50.6(7) . .
O5 Gd4 C361 152.0(6) . .
O1 Gd4 C361 100.5(7) . .
O361 Gd4 C361 27.0(7) . .
O281 Gd4 C361 75.4(7) . .
O362 Gd4 C361 24.3(7) . .
O1W Gd4 C361 139.0(7) . .
Cu2 O1 Cu1 109.6(3) . .
Cu2 O1 Gd4 105.3(3) . .
Cu1 O1 Gd4 98.2(2) . .
Cu3 O2 Cu2 130.2(3) . .
Cu3 O2 Gd1 97.6(2) . .
Cu2 O2 Gd1 95.1(2) . .
Cu4 O3 Cu3 106.4(3) . .
Cu4 O3 Gd3 98.8(2) . .
Cu3 O3 Gd3 103.8(3) . .
Cu4 O4 Cu1 113.4(3) . .
Cu4 O4 Gd2 100.9(3) . .
Cu1 O4 Gd2 100.1(3) . .
Cu2 O5 Cu5 106.5(3) . 3_675
Cu2 O5 Gd4 104.1(3) . .
Cu5 O5 Gd4 98.6(2) 3_675 .
Cu6 O6 Gd1 83.45(19) . .
Cu1 O7 Cu5 114.1(3) . 3_675
Cu1 O7 Gd4 100.3(3) . .
Cu5 O7 Gd4 100.3(3) 3_675 .
Cu2 O8 Cu6 130.9(3) . .
Cu2 O8 Gd1 96.8(2) . .
Cu6 O8 Gd1 94.9(2) . .
Cu2 O9 Gd1 83.43(19) . .
Cu6 O10 Cu3 130.5(3) . .
Cu6 O10 Gd1 96.9(2) . .
Cu3 O10 Gd1 95.5(2) . .
Cu3 O20 Gd1 83.77(19) . .
Cu3 O30 Cu5 109.9(3) . .
Cu3 O30 Gd3 105.8(3) . .
Cu5 O30 Gd3 98.5(2) . .
Cu5 O40 Cu4 114.3(3) . .
Cu5 O40 Gd3 100.2(3) . .
Cu4 O40 Gd3 99.5(3) . .
Cu1 O50 Cu6 105.9(3) . 3_675
Cu1 O50 Gd2 99.4(2) . .
Cu6 O50 Gd2 104.4(3) 3_675 .
Cu6 O60 Cu4 110.0(3) 3_675 .
Cu6 O60 Gd2 105.5(3) 3_675 .
Cu4 O60 Gd2 98.9(2) . .
Cu8 O70 Cu7 123.7(3) . .
Cu9 O80 Cu10 124.0(3) . .
Cu12 O90 Cu11 123.8(4) . .
O12 P11 O13 111.3(4) . .
O12 P11 O11 112.3(4) . .
O13 P11 O11 109.9(4) . .
O12 P11 C11 108.7(4) . .
O13 P11 C11 107.3(4) . .
O11 P11 C11 107.1(5) . .
P11 O11 Cu12 132.2(4) . .
P11 O13 Gd1 125.3(3) . .
P11 O13 K1 142.9(3) . .
Gd1 O13 K1 91.8(2) . .
C18 C11 C24 110.7(7) . .
C18 C11 C12 110.5(8) . .
C24 C11 C12 110.6(8) . .
C18 C11 P11 109.1(6) . .
C24 C11 P11 107.7(7) . .
C12 C11 P11 108.1(6) . .
C13 C12 C17 120.0 . .
C13 C12 C11 119.5(6) . .
C17 C12 C11 120.4(6) . .
C12 C13 C14 120.0 . .
C12 C13 H13 120.0 . .
C14 C13 H13 120.0 . .
C15 C14 C13 120.0 . .
C15 C14 H14 120.0 . .
C13 C14 H14 120.0 . .
C14 C15 C16 120.0 . .
C14 C15 H15 120.0 . .
C16 C15 H15 120.0 . .
C15 C16 C17 120.0 . .
C15 C16 H16 120.0 . .
C17 C16 H16 120.0 . .
C16 C17 C12 120.0 . .
C16 C17 H17 120.0 . .
C12 C17 H17 120.0 . .
C19 C18 C23 120.0 . .
C19 C18 C11 119.2(6) . .
C23 C18 C11 120.7(6) . .
C19 C18 K1 75.4(3) . .
C23 C18 K1 84.5(3) . .
C11 C18 K1 112.6(5) . .
C18 C19 C20 120.0 . .
C18 C19 K1 81.5(3) . .
C20 C19 K1 81.3(3) . .
C18 C19 H19 120.0 . .
C20 C19 H19 120.0 . .
K1 C19 H19 107.5 . .
C19 C20 C21 120.0 . .
C19 C20 K1 75.6(3) . .
C21 C20 K1 84.5(3) . .
C19 C20 H20 120.0 . .
C21 C20 H20 120.0 . .
K1 C20 H20 110.1 . .
C22 C21 C20 120.0 . .
C22 C21 H21 120.0 . .
C20 C21 H21 120.0 . .
C23 C22 C21 120.0 . .
C23 C22 H22 120.0 . .
C21 C22 H22 120.0 . .
C22 C23 C18 120.0 . .
C22 C23 H23 120.0 . .
C18 C23 H23 120.0 . .
C25 C24 C29 120.0 . .
C25 C24 C11 120.0(6) . .
C29 C24 C11 120.0(6) . .
C24 C25 C26 120.0 . .
C24 C25 H25 120.0 . .
C26 C25 H25 120.0 . .
C27 C26 C25 120.0 . .
C27 C26 H26 120.0 . .
C25 C26 H26 120.0 . .
C26 C27 C28 120.0 . .
C26 C27 H27 120.0 . .
C28 C27 H27 120.0 . .
C29 C28 C27 120.0 . .
C29 C28 H28 120.0 . .
C27 C28 H28 120.0 . .
C28 C29 C24 120.0 . .
C28 C29 H29 120.0 . .
C24 C29 H29 120.0 . .
O52 P51 O53 111.7(4) . .
O52 P51 O51 112.5(4) . .
O53 P51 O51 109.4(4) . .
O52 P51 C51 109.2(4) . .
O53 P51 C51 106.5(4) . .
O51 P51 C51 107.2(4) . .
P51 O51 Cu8 132.1(4) . .
P51 O53 Gd1 125.9(3) . .
P51 O53 K1 142.4(3) . .
Gd1 O53 K1 91.68(19) . .
C64 C51 C58 110.4(7) . .
C64 C51 C52 110.7(7) . .
C58 C51 C52 109.8(7) . .
C64 C51 P51 108.5(6) . .
C58 C51 P51 109.2(6) . .
C52 C51 P51 108.2(6) . .
C53 C52 C57 120.0 . .
C53 C52 C51 120.7(5) . .
C57 C52 C51 119.3(5) . .
C52 C53 C54 120.0 . .
C52 C53 H53 120.0 . .
C54 C53 H53 120.0 . .
C55 C54 C53 120.0 . .
C55 C54 H54 120.0 . .
C53 C54 H54 120.0 . .
C54 C55 C56 120.0 . .
C54 C55 H55 120.0 . .
C56 C55 H55 120.0 . .
C57 C56 C55 120.0 . .
C57 C56 H56 120.0 . .
C55 C56 H56 120.0 . .
C56 C57 C52 120.0 . .
C56 C57 H57 120.0 . .
C52 C57 H57 120.0 . .
C59 C58 C63 120.0 . .
C59 C58 C51 121.4(5) . .
C63 C58 C51 118.6(5) . .
C59 C58 K1 81.6(2) . .
C63 C58 K1 76.4(2) . .
C51 C58 K1 113.9(5) . .
C58 C59 C60 120.0 . .
C58 C59 K1 75.2(2) . .
C60 C59 K1 80.0(2) . .
C58 C59 H59 120.0 . .
C60 C59 H59 120.0 . .
K1 C59 H59 115.4 . .
C61 C60 C59 120.0 . .
C61 C60 K1 76.8(2) . .
C59 C60 K1 77.2(2) . .
C61 C60 H60 120.0 . .
C59 C60 H60 120.0 . .
K1 C60 H60 116.7 . .
C60 C61 C62 120.0 . .
C60 C61 K1 80.3(2) . .
C62 C61 K1 75.2(2) . .
C60 C61 H61 120.0 . .
C62 C61 H61 120.0 . .
K1 C61 H61 115.1 . .
C63 C62 C61 120.0 . .
C63 C62 K1 76.7(2) . .
C61 C62 K1 81.6(2) . .
C63 C62 H62 120.0 . .
C61 C62 H62 120.0 . .
K1 C62 H62 112.1 . .
C62 C63 C58 120.0 . .
C62 C63 K1 79.6(2) . .
C58 C63 K1 80.0(2) . .
C62 C63 H63 120.0 . .
C58 C63 H63 120.0 . .
K1 C63 H63 110.7 . .
C65 C64 C69 120.0 . .
C65 C64 C51 120.8(5) . .
C69 C64 C51 119.2(5) . .
C64 C65 C66 120.0 . .
C64 C65 H65 120.0 . .
C66 C65 H65 120.0 . .
C65 C66 C67 120.0 . .
C65 C66 H66 120.0 . .
C67 C66 H66 120.0 . .
C68 C67 C66 120.0 . .
C68 C67 H67 120.0 . .
C66 C67 H67 120.0 . .
C67 C68 C69 120.0 . .
C67 C68 H68 120.0 . .
C69 C68 H68 120.0 . .
C68 C69 C64 120.0 . .
C68 C69 H69 120.0 . .
C64 C69 H69 120.0 . .
O101 P101 O102 112.1(4) . .
O101 P101 O103 112.5(4) . .
O102 P101 O103 109.5(4) . .
O101 P101 C101 109.1(5) . .
O102 P101 C101 106.7(4) . .
O103 P101 C101 106.6(4) . .
P101 O102 Gd1 124.8(3) . .
P101 O102 K1 143.6(3) . .
Gd1 O102 K1 91.6(2) . .
P101 O103 Cu9 131.9(5) . .
C108 C101 C114 111.5(7) . .
C108 C101 C102 110.8(7) . .
C114 C101 C102 111.1(8) . .
C108 C101 P101 109.4(6) . .
C114 C101 P101 106.9(6) . .
C102 C101 P101 107.0(6) . .
C103 C102 C107 120.0 . .
C103 C102 C101 120.5(5) . .
C107 C102 C101 119.5(5) . .
C104 C103 C102 120.0 . .
C104 C103 H103 120.0 . .
C102 C103 H103 120.0 . .
C103 C104 C105 120.0 . .
C103 C104 H104 120.0 . .
C105 C104 H104 120.0 . .
C106 C105 C104 120.0 . .
C106 C105 H105 120.0 . .
C104 C105 H105 120.0 . .
C105 C106 C107 120.0 . .
C105 C106 H106 120.0 . .
C107 C106 H106 120.0 . .
C106 C107 C102 120.0 . .
C106 C107 H107 120.0 . .
C102 C107 H107 120.0 . .
C109 C108 C113 120.0 . .
C109 C108 C101 120.9(6) . .
C113 C108 C101 119.0(6) . .
C109 C108 K1 84.3(2) . .
C113 C108 K1 74.3(2) . .
C101 C108 K1 113.3(5) . .
C108 C109 C110 120.0 . .
C108 C109 H109 120.0 . .
C110 C109 H109 120.0 . .
C111 C110 C109 120.0 . .
C111 C110 H110 120.0 . .
C109 C110 H110 120.0 . .
C112 C111 C110 120.0 . .
C112 C111 H111 120.0 . .
C110 C111 H111 120.0 . .
C113 C112 C111 120.0 . .
C113 C112 K1 76.6(2) . .
C111 C112 K1 84.2(2) . .
C113 C112 H112 120.0 . .
C111 C112 H112 120.0 . .
K1 C112 H112 109.4 . .
C112 C113 C108 120.0 . .
C112 C113 K1 79.8(2) . .
C108 C113 K1 82.5(2) . .
C112 C113 H113 120.0 . .
C108 C113 H113 120.0 . .
K1 C113 H113 107.9 . .
C115 C114 C119 120.0 . .
C115 C114 C101 121.1(6) . .
C119 C114 C101 118.9(6) . .
C116 C115 C114 120.0 . .
C116 C115 H115 120.0 . .
C114 C115 H115 120.0 . .
C115 C116 C117 120.0 . .
C115 C116 H116 120.0 . .
C117 C116 H116 120.0 . .
C116 C117 C118 120.0 . .
C116 C117 H117 120.0 . .
C118 C117 H117 120.0 . .
C119 C118 C117 120.0 . .
C119 C118 H118 120.0 . .
C117 C118 H118 120.0 . .
C118 C119 C114 120.0 . .
C118 C119 H119 120.0 . .
C114 C119 H119 120.0 . .
O151 P151 O152 112.6(7) . .
O151 P151 O153 110.4(8) . .
O152 P151 O153 111.9(5) . .
O151 P151 C151 106.1(11) . .
O152 P151 C151 94.8(10) . .
O153 P151 C151 120.2(10) . .
O151 P151 C51B 106.5(6) . .
O152 P151 C51B 109.4(6) . .
O153 P151 C51B 105.6(5) . .
C151 P151 C51B 16.9(10) . .
P151 O151 Gd3 146.8(6) . .
P151 O152 Cu8 122.6(5) . .
P151 O153 Cu7 122.1(6) . .
C152 C151 C164 118(2) . .
C152 C151 C158 107(2) . .
C164 C151 C158 101.4(18) . .
C152 C151 P151 124(2) . .
C164 C151 P151 101.7(17) . .
C158 C151 P151 101.1(17) . .
C153 C152 C157 120.0 . .
C153 C152 C151 118.5(17) . .
C157 C152 C151 121.5(17) . .
C154 C153 C152 120.0 . .
C154 C153 H153 120.0 . .
C152 C153 H153 120.0 . .
C153 C154 C155 120.0 . .
C153 C154 H154 120.0 . .
C155 C154 H154 120.0 . .
C156 C155 C154 120.0 . .
C156 C155 H155 120.0 . .
C154 C155 H155 120.0 . .
C157 C156 C155 120.0 . .
C157 C156 H156 120.0 . .
C155 C156 H156 120.0 . .
C156 C157 C152 120.0 . .
C156 C157 H157 120.0 . .
C152 C157 H157 120.0 . .
C52B C51B C164 122.9(14) . .
C52B C51B C58B 112.2(15) . .
C164 C51B C58B 109.5(9) . .
C52B C51B P151 108.9(15) . .
C164 C51B P151 97.6(10) . .
C58B C51B P151 103.0(9) . .
C51B C52B C53B 119.6(17) . .
C51B C52B C57B 119.7(17) . .
C53B C52B C57B 120.0 . .
C52B C53B C54B 120.0 . .
C52B C53B H53B 120.0 . .
C54B C53B H53B 120.0 . .
C53B C54B C55B 120.0 . .
C53B C54B H54B 120.0 . .
C55B C54B H54B 120.0 . .
C56B C55B C54B 120.0 . .
C56B C55B H55B 120.0 . .
C54B C55B H55B 120.0 . .
C55B C56B C57B 120.0 . .
C55B C56B H56B 120.0 . .
C57B C56B H56B 120.0 . .
C56B C57B C52B 120.0 . .
C56B C57B H57B 120.0 . .
C52B C57B H57B 120.0 . .
C159 C158 C163 120.0 . .
C159 C158 C151 117.5(12) . .
C163 C158 C151 121.8(12) . .
C158 C159 C160 120.0 . .
C158 C159 H159 120.0 . .
C160 C159 H159 120.0 . .
C161 C160 C159 120.0 . .
C161 C160 H160 120.0 . .
C159 C160 H160 120.0 . .
C162 C161 C160 120.0 . .
C162 C161 H161 120.0 . .
C160 C161 H161 120.0 . .
C163 C162 C161 120.0 . .
C163 C162 H162 120.0 . .
C161 C162 H162 120.0 . .
C162 C163 C158 120.0 . .
C162 C163 H163 120.0 . .
C158 C163 H163 120.0 . .
C59B C58B C63B 120.0 . .
C59B C58B C51B 118.8(10) . .
C63B C58B C51B 120.7(10) . .
C58B C59B C60B 120.0 . .
C58B C59B H59B 120.0 . .
C60B C59B H59B 120.0 . .
C61B C60B C59B 120.0 . .
C61B C60B H60B 120.0 . .
C59B C60B H60B 120.0 . .
C60B C61B C62B 120.0 . .
C60B C61B H61B 120.0 . .
C62B C61B H61B 120.0 . .
C61B C62B C63B 120.0 . .
C61B C62B H62B 120.0 . .
C63B C62B H62B 120.0 . .
C62B C63B C58B 120.0 . .
C62B C63B H63B 120.0 . .
C58B C63B H63B 120.0 . .
C165 C164 C169 120.0 . .
C165 C164 C151 132.1(13) . .
C169 C164 C151 106.8(12) . .
C165 C164 C51B 116.5(7) . .
C169 C164 C51B 123.4(7) . .
C151 C164 C51B 20.9(13) . .
C164 C165 C166 120.0 . .
C164 C165 H165 120.0 . .
C166 C165 H165 120.0 . .
C165 C166 C167 120.0 . .
C165 C166 H166 120.0 . .
C167 C166 H166 120.0 . .
C168 C167 C166 120.0 . .
C168 C167 H167 120.0 . .
C166 C167 H167 120.0 . .
C169 C168 C167 120.0 . .
C169 C168 H168 120.0 . .
C167 C168 H168 120.0 . .
C168 C169 C164 120.0 . .
C168 C169 H169 120.0 . .
C164 C169 H169 120.0 . .
O202 P201 O203 112.6(5) . .
O202 P201 O201 121.7(7) . .
O203 P201 O201 102.1(6) . .
O202 P201 O1B 94.9(8) . .
O203 P201 O1B 126.0(7) . .
O201 P201 O1B 28.6(6) . .
O202 P201 C1B 97.8(6) . .
O203 P201 C1B 117.5(7) . .
O201 P201 C1B 105.9(9) . .
O1B P201 C1B 102.5(10) . .
O202 P201 C201 112.1(7) . .
O203 P201 C201 98.8(8) . .
O201 P201 C201 106.7(8) . .
O1B P201 C201 113.0(9) . .
C1B P201 C201 19.6(7) . .
P201 O201 Gd2 140.9(7) . 3_675
P201 O1B Gd2 136.5(10) . 3_675
P201 O202 Cu9 122.7(5) . .
P201 O203 Cu10 124.2(6) . .
C202 C201 C214 108.6(17) . .
C202 C201 C208 120.1(16) . .
C214 C201 C208 100.8(14) . .
C202 C201 P201 116.9(15) . .
C214 C201 P201 107.3(13) . .
C208 C201 P201 101.4(12) . .
C203 C202 C207 120.0 . .
C203 C202 C201 118.7(13) . .
C207 C202 C201 121.2(13) . .
C204 C203 C202 120.0 . .
C204 C203 H203 120.0 . .
C202 C203 H203 120.0 . .
C203 C204 C205 120.0 . .
C203 C204 H204 120.0 . .
C205 C204 H204 120.0 . .
C204 C205 C206 120.0 . .
C204 C205 H205 120.0 . .
C206 C205 H205 120.0 . .
C207 C206 C205 120.0 . .
C207 C206 H206 120.0 . .
C205 C206 H206 120.0 . .
C206 C207 C202 120.0 . .
C206 C207 H207 120.0 . .
C202 C207 H207 120.0 . .
C2B C1B C208 107.7(17) . .
C2B C1B C14B 104(2) . .
C208 C1B C14B 117.5(17) . .
C2B C1B P201 109.8(16) . .
C208 C1B P201 103.6(14) . .
C14B C1B P201 114.1(16) . .
C1B C2B C3B 121(2) . .
C1B C2B C7B 119(2) . .
C3B C2B C7B 120.0 . .
C4B C3B C2B 120.0 . .
C4B C3B H3B 120.0 . .
C2B C3B H3B 120.0 . .
C3B C4B C5B 120.0 . .
C3B C4B H4B 120.0 . .
C5B C4B H4B 120.0 . .
C6B C5B C4B 120.0 . .
C6B C5B H5B 120.0 . .
C4B C5B H5B 120.0 . .
C5B C6B C7B 120.0 . .
C5B C6B H6B 120.0 . .
C7B C6B H6B 120.0 . .
C6B C7B C2B 120.0 . .
C6B C7B H7B 120.0 . .
C2B C7B H7B 120.0 . .
C209 C208 C213 120.0 . .
C209 C208 C1B 130.2(10) . .
C213 C208 C1B 109.2(10) . .
C209 C208 C201 111.4(10) . .
C213 C208 C201 128.4(10) . .
C1B C208 C201 22.9(9) . .
C210 C209 C208 120.0 . .
C210 C209 H209 120.0 . .
C208 C209 H209 120.0 . .
C211 C210 C209 120.0 . .
C211 C210 H210 120.0 . .
C209 C210 H210 120.0 . .
C210 C211 C212 120.0 . .
C210 C211 H211 120.0 . .
C212 C211 H211 120.0 . .
C211 C212 C213 120.0 . .
C211 C212 H212 120.0 . .
C213 C212 H212 120.0 . .
C212 C213 C208 120.0 . .
C212 C213 H213 120.0 . .
C208 C213 H213 120.0 . .
C215 C214 C219 120.0 . .
C215 C214 C201 123.0(13) . .
C219 C214 C201 116.9(13) . .
C214 C215 C216 120.0 . .
C214 C215 H215 120.0 . .
C216 C215 H215 120.0 . .
C215 C216 C217 120.0 . .
C215 C216 H216 120.0 . .
C217 C216 H216 120.0 . .
C216 C217 C218 120.0 . .
C216 C217 H217 120.0 . .
C218 C217 H217 120.0 . .
C219 C218 C217 120.0 . .
C219 C218 H218 120.0 . .
C217 C218 H218 120.0 . .
C218 C219 C214 120.0 . .
C218 C219 H219 120.0 . .
C214 C219 H219 120.0 . .
C15B C14B C19B 120.0 . .
C15B C14B C1B 128(2) . .
C19B C14B C1B 111(2) . .
C14B C15B C16B 120.0 . .
C14B C15B H15B 120.0 . .
C16B C15B H15B 120.0 . .
C17B C16B C15B 120.0 . .
C17B C16B H16B 120.0 . .
C15B C16B H16B 120.0 . .
C16B C17B C18B 120.0 . .
C16B C17B H17B 120.0 . .
C18B C17B H17B 120.0 . .
C17B C18B C19B 120.0 . .
C17B C18B H18B 120.0 . .
C19B C18B H18B 120.0 . .
C18B C19B C14B 120.0 . .
C18B C19B H19B 120.0 . .
C14B C19B H19B 120.0 . .
O251 P251 O253 113.0(7) . .
O251 P251 O252 110.5(8) . .
O253 P251 O252 110.6(6) . .
O251 P251 C51C 111.5(10) . .
O253 P251 C51C 113.2(10) . .
O252 P251 C51C 96.9(10) . .
O251 P251 C251 104.4(10) . .
O253 P251 C251 100.1(10) . .
O252 P251 C251 117.9(10) . .
C51C P251 C251 21.3(10) . .
P251 O251 Gd4 149.0(6) . .
P251 O252 Cu11 124.0(6) . .
P251 O253 Cu12 122.1(5) . .
C264 C251 C252 115(2) . .
C264 C251 C258 111(2) . .
C252 C251 C258 105(2) . .
C264 C251 P251 106(2) . .
C252 C251 P251 103.9(19) . .
C258 C251 P251 116(2) . .
C58C C51C C52C 109(2) . .
C58C C51C C64C 113(2) . .
C52C C51C C64C 110(2) . .
C58C C51C P251 105.2(19) . .
C52C C51C P251 110.8(18) . .
C64C C51C P251 108.6(18) . .
C253 C252 C257 120.0 . .
C253 C252 C251 120.9(17) . .
C257 C252 C251 118.2(18) . .
C254 C253 C252 120.0 . .
C254 C253 H253 120.0 . .
C252 C253 H253 120.0 . .
C253 C254 C255 120.0 . .
C253 C254 H254 120.0 . .
C255 C254 H254 120.0 . .
C256 C255 C254 120.0 . .
C256 C255 H255 120.0 . .
C254 C255 H255 120.0 . .
C257 C256 C255 120.0 . .
C257 C256 H256 120.0 . .
C255 C256 H256 120.0 . .
C256 C257 C252 120.0 . .
C256 C257 H257 120.0 . .
C252 C257 H257 120.0 . .
C53C C52C C57C 120.0 . .
C53C C52C C51C 118.8(15) . .
C57C C52C C51C 121.2(15) . .
C54C C53C C52C 120.0 . .
C54C C53C H53C 120.0 . .
C52C C53C H53C 120.0 . .
C53C C54C C55C 120.0 . .
C53C C54C H54C 120.0 . .
C55C C54C H54C 120.0 . .
C56C C55C C54C 120.0 . .
C56C C55C H55C 120.0 . .
C54C C55C H55C 120.0 . .
C55C C56C C57C 120.0 . .
C55C C56C H56C 120.0 . .
C57C C56C H56C 120.0 . .
C56C C57C C52C 120.0 . .
C56C C57C H57C 120.0 . .
C52C C57C H57C 120.0 . .
C259 C258 C263 120.0 . .
C259 C258 C251 119.0(19) . .
C263 C258 C251 121(2) . .
C258 C259 C260 120.0 . .
C258 C259 H259 120.0 . .
C260 C259 H259 120.0 . .
C259 C260 C261 120.0 . .
C259 C260 H260 120.0 . .
C261 C260 H260 120.0 . .
C262 C261 C260 120.0 . .
C262 C261 H261 120.0 . .
C260 C261 H261 120.0 . .
C263 C262 C261 120.0 . .
C263 C262 H262 120.0 . .
C261 C262 H262 120.0 . .
C262 C263 C258 120.0 . .
C262 C263 H263 120.0 . .
C258 C263 H263 120.0 . .
C59C C58C C63C 120.0 . .
C59C C58C C51C 119.5(18) . .
C63C C58C C51C 120.4(19) . .
C58C C59C C60C 120.0 . .
C58C C59C H59C 120.0 . .
C60C C59C H59C 120.0 . .
C59C C60C C61C 120.0 . .
C59C C60C H60C 120.0 . .
C61C C60C H60C 120.0 . .
C60C C61C C62C 120.0 . .
C60C C61C H61C 120.0 . .
C62C C61C H61C 120.0 . .
C63C C62C C61C 120.0 . .
C63C C62C H62C 120.0 . .
C61C C62C H62C 120.0 . .
C62C C63C C58C 120.0 . .
C62C C63C H63C 120.0 . .
C58C C63C H63C 120.0 . .
C265 C264 C269 120.0 . .
C265 C264 C251 121(2) . .
C269 C264 C251 119(2) . .
C264 C265 C266 120.0 . .
C264 C265 H265 120.0 . .
C266 C265 H265 120.0 . .
C265 C266 C267 120.0 . .
C265 C266 H266 120.0 . .
C267 C266 H266 120.0 . .
C268 C267 C266 120.0 . .
C268 C267 H267 120.0 . .
C266 C267 H267 120.0 . .
C269 C268 C267 120.0 . .
C269 C268 H268 120.0 . .
C267 C268 H268 120.0 . .
C268 C269 C264 120.0 . .
C268 C269 H269 120.0 . .
C264 C269 H269 120.0 . .
C65C C64C C69C 120.0 . .
C65C C64C C51C 114.2(18) . .
C69C C64C C51C 125.3(18) . .
C64C C65C C66C 120.0 . .
C64C C65C H65C 120.0 . .
C66C C65C H65C 120.0 . .
C67C C66C C65C 120.0 . .
C67C C66C H66C 120.0 . .
C65C C66C H66C 120.0 . .
C66C C67C C68C 120.0 . .
C66C C67C H67C 120.0 . .
C68C C67C H67C 120.0 . .
C69C C68C C67C 120.0 . .
C69C C68C H68C 120.0 . .
C67C C68C H68C 120.0 . .
C68C C69C C64C 120.0 . .
C68C C69C H69C 120.0 . .
C64C C69C H69C 120.0 . .
C281 O281 Cu12 76.3(16) . .
C281 O281 Gd4 146.7(15) . .
Cu12 O281 Gd4 114.4(6) . .
C281 O282 Cu12 104.0(14) . .
O281 C281 O282 117(2) . .
O281 C281 C282 126(3) . .
O282 C281 C282 117(2) . .
O281 C281 Cu12 72.9(14) . .
O282 C281 Cu12 44.5(10) . .
C282 C281 Cu12 159(2) . .
C81 O81 Gd4 141.1(15) . .
C81 O82 Cu12 119.6(14) . .
O81 C81 O82 122(2) . .
O81 C81 C82 124(2) . .
O82 C81 C82 114(2) . .
C81 C82 H28D 109.5 . .
C81 C82 H28E 109.5 . .
H28D C82 H28E 109.5 . .
C81 C82 H28F 109.5 . .
H28D C82 H28F 109.5 . .
H28E C82 H28F 109.5 . .
C291 O291 Cu11 109.3(8) . .
O3W C291 O291 122.5(12) 3_675 .
O3W C291 C292 119.0(12) 3_675 .
O291 C291 C292 118.5(12) . .
C291 C292 H29A 109.5 . .
C291 C292 H29B 109.5 . .
H29A C292 H29B 109.5 . .
C291 C292 H29C 109.5 . .
H29A C292 H29C 109.5 . .
H29B C292 H29C 109.5 . .
C301 O301 Cu11 116.1(7) . .
O302 C301 O301 122.9(11) . .
O302 C301 C302 118.5(11) . .
O301 C301 C302 118.5(10) . .
C301 C302 H30A 109.5 . .
C301 C302 H30B 109.5 . .
H30A C302 H30B 109.5 . .
C301 C302 H30C 109.5 . .
H30A C302 H30C 109.5 . .
H30B C302 H30C 109.5 . .
C311 O311 Cu7 115.9(7) . .
O312 C311 O311 121.7(11) . .
O312 C311 C312 121.3(10) . .
O311 C311 C312 117.0(10) . .
C311 C312 H31A 109.5 . .
C311 C312 H31B 109.5 . .
H31A C312 H31B 109.5 . .
C311 C312 H31C 109.5 . .
H31A C312 H31C 109.5 . .
H31B C312 H31C 109.5 . .
C321 O321 Cu7 108.6(7) . .
C321 O322 Gd2 151.5(7) . .
O321 C321 O322 124.3(11) . .
O321 C321 C322 116.8(10) . .
O322 C321 C322 118.8(11) . .
C321 C322 H32A 109.5 . .
C321 C322 H32B 109.5 . .
H32A C322 H32B 109.5 . .
C321 C322 H32C 109.5 . .
H32A C322 H32C 109.5 . .
H32B C322 H32C 109.5 . .
C331 O331 Cu10 109.7(7) . .
O331 C331 O2W 122.0(12) . 3_675
O331 C331 C332 119.6(11) . .
O2W C331 C332 118.3(11) 3_675 .
C331 C332 H33A 109.5 . .
C331 C332 H33B 109.5 . .
H33A C332 H33B 109.5 . .
C331 C332 H33C 109.5 . .
H33A C332 H33C 109.5 . .
H33B C332 H33C 109.5 . .
C341 O342 Cu10 114.6(6) . .
O341 C341 O342 123.9(10) . .
O341 C341 C342 119.5(10) . .
O342 C341 C342 116.6(9) . .
C341 C342 H34A 109.5 . .
C341 C342 H34B 109.5 . .
H34A C342 H34B 109.5 . .
C341 C342 H34C 109.5 . .
H34A C342 H34C 109.5 . .
H34B C342 H34C 109.5 . .
O351 N351 O351 179.998(5) 3_675 .
O351 N351 O353 60.5(7) 3_675 .
O351 N351 O353 119.5(7) . .
O351 N351 O353 119.5(7) 3_675 3_675
O351 N351 O353 60.5(7) . 3_675
O353 N351 O353 179.991(4) . 3_675
O351 N351 O352 63.3(7) 3_675 3_675
O351 N351 O352 116.7(7) . 3_675
O353 N351 O352 117.3(7) . 3_675
O353 N351 O352 62.7(7) 3_675 3_675
O351 N351 O352 116.7(7) 3_675 .
O351 N351 O352 63.3(7) . .
O353 N351 O352 62.7(7) . .
O353 N351 O352 117.3(7) 3_675 .
O352 N351 O352 180.0(3) 3_675 .
N351 O351 O353 60.2(8) . 3_675
N351 O351 O352 60.5(7) . .
O353 O351 O352 114.6(12) 3_675 .
N351 O351 Cu5 133.1(8) . 3_675
O353 O351 Cu5 72.9(7) 3_675 3_675
O352 O351 Cu5 154.6(9) . 3_675
N351 O351 Cu1 131.5(8) . .
O353 O351 Cu1 152.7(10) 3_675 .
O352 O351 Cu1 71.0(7) . .
Cu5 O351 Cu1 91.6(4) 3_675 .
N351 O352 O353 56.9(7) . .
N351 O352 O351 56.2(7) . .
O353 O352 O351 107.9(11) . .
N351 O352 Cu4 132.0(8) . .
O353 O352 Cu4 75.1(7) . .
O351 O352 Cu4 155.3(10) . .
N351 O352 Cu1 130.2(7) . .
O353 O352 Cu1 157.4(10) . .
O351 O352 Cu1 74.0(7) . .
Cu4 O352 Cu1 93.9(4) . .
N351 O353 O351 59.3(8) . 3_675
N351 O353 O352 60.4(7) . .
O351 O353 O352 113.6(12) 3_675 .
N351 O353 Cu5 133.4(8) . .
O351 O353 Cu5 74.2(8) 3_675 .
O352 O353 Cu5 151.4(10) . .
N351 O353 Cu4 130.3(8) . .
O351 O353 Cu4 155.4(10) 3_675 .
O352 O353 Cu4 69.9(7) . .
Cu5 O353 Cu4 91.9(4) . .
O4W O361 C361 134(2) . .
O4W O361 Gd4 73.2(11) . .
C361 O361 Gd4 93.9(17) . .
C361 O362 Gd4 93(2) . .
O362 C361 O361 122(3) . .
O362 C361 C362 126(3) . .
O361 C361 C362 112(3) . .
O362 C361 Gd4 62.8(18) . .
O361 C361 Gd4 59.1(15) . .
C362 C361 Gd4 169(2) . .
C361 C362 H36A 109.5 . .
C361 C362 H36B 109.5 . .
H36A C362 H36B 109.5 . .
C361 C362 H36C 109.5 . .
H36A C362 H36C 109.5 . .
H36B C362 H36C 109.5 . .
C371 O371 Gd2 92.0(17) . .
C371 O372 Gd2 93.8(15) . .
O371 C371 O372 125(3) . .
O371 C371 C372 122(3) . .
O372 C371 C372 113(2) . .
O371 C371 Gd2 65.3(15) . .
O372 C371 Gd2 59.8(13) . .
C372 C371 Gd2 167(2) . .
C371 C372 H37A 109.5 . .
C371 C372 H37B 109.5 . .
H37A C372 H37B 109.5 . .
C371 C372 H37C 109.5 . .
H37A C372 H37C 109.5 . .
H37B C372 H37C 109.5 . .
C381 O381 Cu9 105.7(14) . .
C381 O382 Gd2 148.1(14) . 3_675
O381 C381 O382 120(2) . .
O381 C381 C382 118(2) . .
O382 C381 C382 121(2) . .
O381 C381 Cu9 46.2(10) . .
O382 C381 Cu9 73.9(13) . .
C382 C381 Cu9 163.1(18) . .
C381 C382 H38A 109.5 . .
C381 C382 H38B 109.5 . .
H38A C382 H38B 109.5 . .
C381 C382 H38C 109.5 . .
H38A C382 H38C 109.5 . .
H38B C382 H38C 109.5 . .
C81B O81B Cu9 119.1(16) . .
C81B O82B Gd2 138.7(16) . 3_675
O82B C81B O81B 119(2) . .
O82B C81B C82B 125(3) . .
O81B C81B C82B 116(2) . .
C81B C82B H82A 109.5 . .
C81B C82B H82B 109.5 . .
H82A C82B H82B 109.5 . .
C81B C82B H82C 109.5 . .
H82A C82B H82C 109.5 . .
H82B C82B H82C 109.5 . .
C391 O391 Gd3 146.3(13) . .
C391 O392 Cu8 103.2(12) . .
O391 C391 O392 121(2) . .
O391 C391 C392 122(2) . .
O392 C391 C392 117.4(19) . .
O391 C391 Cu8 74.6(12) . .
O392 C391 Cu8 46.3(9) . .
C392 C391 Cu8 161.2(18) . .
C391 C392 H39A 109.5 . .
C391 C392 H39B 109.5 . .
H39A C392 H39B 109.5 . .
C391 C392 H39C 109.5 . .
H39A C392 H39C 109.5 . .
H39B C392 H39C 109.5 . .
C91B O91B Gd3 141.1(15) . .
C91B O92B Cu8 121.6(15) . .
O91B C91B O92B 120(2) . .
O91B C91B C92B 121(2) . .
O92B C91B C92B 119(2) . .
C91B C92B H92A 109.5 . .
C91B C92B H92B 109.5 . .
H92A C92B H92B 109.5 . .
C91B C92B H92C 109.5 . .
H92A C92B H92C 109.5 . .
H92B C92B H92C 109.5 . .
C401 O401 Gd3 90.7(14) . .
C401 O402 Gd3 93.9(13) . .
O401 C401 O402 124(2) . .
O401 C401 C402 119(2) . .
O402 C401 C402 117(2) . .
O401 C401 Gd3 64.1(12) . .
O402 C401 Gd3 60.5(12) . .
C402 C401 Gd3 164.9(18) . .
C401 C402 H40A 109.5 . .
C401 C402 H40B 109.5 . .
H40A C402 H40B 109.5 . .
C401 C402 H40C 109.5 . .
H40A C402 H40C 109.5 . .
H40B C402 H40C 109.5 . .
O13 K1 O53 66.95(18) . .
O13 K1 O102 67.20(19) . .
O53 K1 O102 66.79(17) . .
O13 K1 C63 126.45(16) . .
O53 K1 C63 60.15(16) . .
O102 K1 C63 97.85(15) . .
O13 K1 C113 97.74(16) . .
O53 K1 C113 125.71(17) . .
O102 K1 C113 59.51(16) . .
C63 K1 C113 118.91(15) . .
O13 K1 C62 149.92(17) . .
O53 K1 C62 83.07(17) . .
O102 K1 C62 103.98(16) . .
C63 K1 C62 23.7 . .
C113 K1 C62 101.89(13) . .
O13 K1 C58 113.24(15) . .
O53 K1 C58 55.81(15) . .
O102 K1 C58 112.26(16) . .
C63 K1 C58 23.6 . .
C113 K1 C58 142.11(14) . .
C62 K1 C58 41.31(6) . .
O13 K1 C19 60.27(17) . .
O53 K1 C19 99.04(16) . .
O102 K1 C19 126.69(17) . .
C63 K1 C19 119.70(15) . .
C113 K1 C19 118.35(16) . .
C62 K1 C19 125.89(15) . .
C58 K1 C19 96.45(15) . .
O13 K1 C112 104.15(17) . .
O53 K1 C112 149.11(17) . .
O102 K1 C112 82.42(17) . .
C63 K1 C112 125.33(15) . .
C113 K1 C112 23.5 . .
C62 K1 C112 102.93(14) . .
C58 K1 C112 142.60(14) . .
C19 K1 C112 101.41(13) . .
O13 K1 C108 111.98(17) . .
O53 K1 C108 112.89(16) . .
O102 K1 C108 55.18(15) . .
C63 K1 C108 95.91(15) . .
C113 K1 C108 23.3 . .
C62 K1 C108 81.12(14) . .
C58 K1 C108 119.42(15) . .
C19 K1 C108 141.13(14) . .
C112 K1 C108 40.75(6) . .
O13 K1 C61 158.29(16) . .
O53 K1 C61 100.14(15) . .
O102 K1 C61 125.38(17) . .
C63 K1 C61 41.05(6) . .
C113 K1 C61 103.96(12) . .
C62 K1 C61 23.2 . .
C58 K1 C61 47.47(5) . .
C19 K1 C61 107.32(16) . .
C112 K1 C61 95.58(14) . .
C108 K1 C61 88.88(14) . .
O13 K1 C20 82.84(18) . .
O53 K1 C20 105.80(16) . .
O102 K1 C20 149.80(17) . .
C63 K1 C20 103.26(13) . .
C113 K1 C20 124.31(15) . .
C62 K1 C20 104.02(14) . .
C58 K1 C20 82.39(14) . .
C19 K1 C20 23.2 . .
C112 K1 C20 102.08(14) . .
C108 K1 C20 141.31(13) . .
C61 K1 C20 84.27(16) . .
O7W O1W Gd4 168.6(9) 3_675 .
C331 O2W Gd4 150.3(8) 3_675 .
C291 O3W Gd3 151.3(8) 3_675 .
O361 O4W Gd4 78.8(11) . .
O1W O7W Gd3 132.9(9) 3_675 .
Cu1 O8W Gd2 81.7(5) . .
N1S C1S C2S 165(3) . .
C1S C2S H2S1 109.5 . .
C1S C2S H2S2 109.5 . .
H2S1 C2S H2S2 109.5 . .
C1S C2S H2S3 109.5 . .
H2S1 C2S H2S3 109.5 . .
H2S2 C2S H2S3 109.5 . .
N3S C5S C6S 169(9) . .
C5S C6S H6S1 109.5 . .
C5S C6S H6S2 109.5 . .
H6S1 C6S H6S2 109.5 . .
C5S C6S H6S3 109.5 . .
H6S1 C6S H6S3 109.5 . .
H6S2 C6S H6S3 109.5 . .
N4S C7S C8S 167(6) . .
C7S C8S H8S1 109.5 . .
C7S C8S H8S2 109.5 . .
H8S1 C8S H8S2 109.5 . .
C7S C8S H8S3 109.5 . .
H8S1 C8S H8S3 109.5 . .
H8S2 C8S H8S3 109.5 . .
N5S C9S C10S 140(6) . .
C9S C10S H10A 109.5 . .
C9S C10S H10B 109.5 . .
H10A C10S H10B 109.5 . .
C9S C10S H10C 109.5 . .
H10A C10S H10C 109.5 . .
H10B C10S H10C 109.5 . .
N6S C11S C12S 97(6) . .
C11S C12S H12A 109.5 . .
C11S C12S H12B 109.5 . .
H12A C12S H12B 109.5 . .
C11S C12S H12C 109.5 . .
H12A C12S H12C 109.5 . .
H12B C12S H12C 109.5 . .
N7S C13S C14S 172(3) . .
C13S C14S H14A 109.5 . .
C13S C14S H14B 109.5 . .
H14A C14S H14B 109.5 . .
C13S C14S H14C 109.5 . .
H14A C14S H14C 109.5 . .
H14B C14S H14C 109.5 . .
N8S C15S C16S 154(5) . .
C15S C16S H16A 109.5 . .
C15S C16S H16C 109.5 . .
H16A C16S H16C 109.5 . .
C15S C16S H16D 109.5 . .
H16A C16S H16D 109.5 . .
H16C C16S H16D 109.5 . .
N9S C17S C18S 152(4) . .
C17S C18S H18A 109.5 . .
C17S C18S H18C 109.5 . .
H18A C18S H18C 109.5 . .
C17S C18S H18D 109.5 . .
H18A C18S H18D 109.5 . .
H18C C18S H18D 109.5 . .
N10S C19S C20S 170(5) . .
C19S C20S H20A 109.5 . .
C19S C20S H20B 109.5 . .
H20A C20S H20B 109.5 . .
C19S C20S H20C 109.5 . .
H20A C20S H20C 109.5 . .
H20B C20S H20C 109.5 . .
C21S N11S C24S 113(3) . .
C21S N11S C23S 98(3) . .
C24S N11S C23S 133(3) . .
C21S N11S C22S 106(3) . .
C24S N11S C22S 108(3) . .
C23S N11S C22S 94(3) . .
N11S C21S H21A 109.5 . .
N11S C21S H21B 109.5 . .
H21A C21S H21B 109.5 . .
N11S C21S H21C 109.5 . .
H21A C21S H21C 109.5 . .
H21B C21S H21C 109.5 . .
N11S C22S H22A 109.5 . .
N11S C22S H22B 109.5 . .
H22A C22S H22B 109.5 . .
N11S C22S H22C 109.5 . .
H22A C22S H22C 109.5 . .
H22B C22S H22C 109.5 . .
N11S C23S H23A 109.5 . .
N11S C23S H23B 109.5 . .
H23A C23S H23B 109.5 . .
N11S C23S H23C 109.5 . .
H23A C23S H23C 109.5 . .
H23B C23S H23C 109.5 . .
N11S C24S H24A 109.5 . .
N11S C24S H24B 109.5 . .
H24A C24S H24B 109.5 . .
N11S C24S H24C 109.5 . .
H24A C24S H24C 109.5 . .
H24B C24S H24C 109.5 . .
N14X C5X C6X 179(9) . .
C5X C6X H6X1 109.5 . .
C5X C6X H6X2 109.5 . .
H6X1 C6X H6X2 109.5 . .
C5X C6X H6X3 109.5 . .
H6X1 C6X H6X3 109.5 . .
H6X2 C6X H6X3 109.5 . .
N1X C1X C2X 156(6) . .
C1X C2X H2X1 109.5 . .
C1X C2X H2X2 109.5 . .
H2X1 C2X H2X2 109.5 . .
C1X C2X H2X3 109.5 . .
H2X1 C2X H2X3 109.5 . .
H2X2 C2X H2X3 109.5 . .

loop_
_geom_bond_atom_site_label_1
_geom_bond_atom_site_label_2
_geom_bond_distance
_geom_bond_site_symmetry_2
Cu1 O50 1.969(6) .
Cu1 O1 1.969(6) .
Cu1 O7 1.972(7) .
Cu1 O4 1.994(7) .
Cu1 O352 2.288(12) .
Cu1 O351 2.326(12) .
Cu1 O8W 2.440(16) .
Cu1 Gd4 3.3657(13) .
Cu1 Gd2 3.3823(14) .
Cu2 O1 1.932(6) .
Cu2 O8 1.932(6) .
Cu2 O5 1.972(6) .
Cu2 O2 2.015(6) .
Cu2 O9 2.394(6) .
Cu2 Gd1 3.3262(11) .
Cu2 Gd4 3.5090(12) .
Cu3 O30 1.922(6) .
Cu3 O2 1.945(6) .
Cu3 O3 1.982(6) .
Cu3 O10 2.007(6) .
Cu3 O20 2.396(6) .
Cu3 Gd1 3.3412(11) .
Cu3 Gd3 3.5262(12) .
Cu4 O3 1.965(6) .
Cu4 O60 1.978(6) .
Cu4 O4 1.988(7) .
Cu4 O40 1.994(7) .
Cu4 O352 2.265(12) .
Cu4 O353 2.331(12) .
Cu4 Gd3 3.3932(13) .
Cu4 Gd2 3.3956(13) .
Cu5 O40 1.966(6) .
Cu5 O5 1.974(6) 3_675
Cu5 O30 1.975(6) .
Cu5 O7 1.990(6) 3_675
Cu5 O353 2.298(12) .
Cu5 O351 2.312(12) 3_675
Cu5 Gd4 3.3791(13) 3_675
Cu5 Gd3 3.3896(12) .
Cu6 O60 1.920(6) 3_675
Cu6 O10 1.945(6) .
Cu6 O50 1.979(6) 3_675
Cu6 O8 2.018(6) .
Cu6 O6 2.421(6) .
Cu6 Gd1 3.3337(11) .
Cu6 Gd2 3.5109(12) 3_675
Cu7 O153 1.902(10) .
Cu7 O311 1.927(9) .
Cu7 O70 1.945(6) .
Cu7 O321 1.966(8) .
Cu8 O392 1.851(14) .
Cu8 O152 1.900(7) .
Cu8 O70 1.924(7) .
Cu8 O51 1.947(6) .
Cu8 O92B 2.11(2) .
Cu8 C391 2.49(2) .
Cu9 O381 1.857(14) .
Cu9 O80 1.933(7) .
Cu9 O202 1.939(8) .
Cu9 O103 1.945(7) .
Cu9 O81B 2.15(2) .
Cu9 C381 2.48(2) .
Cu10 O203 1.912(9) .
Cu10 O342 1.940(8) .
Cu10 O80 1.949(7) .
Cu10 O331 1.965(8) .
Cu11 O252 1.914(11) .
Cu11 O90 1.936(7) .
Cu11 O301 1.940(9) .
Cu11 O291 1.949(9) .
Cu12 O282 1.785(16) .
Cu12 O253 1.916(8) .
Cu12 O90 1.934(8) .
Cu12 O11 1.945(7) .
Cu12 O82 2.141(18) .
Cu12 O281 2.430(17) .
Cu12 C281 2.47(3) .
Gd1 O53 2.339(6) .
Gd1 O102 2.344(6) .
Gd1 O13 2.359(6) .
Gd1 O2 2.472(5) .
Gd1 O10 2.485(6) .
Gd1 O8 2.487(6) .
Gd1 O6 2.585(6) .
Gd1 O9 2.599(6) .
Gd1 O20 2.604(6) .
Gd2 O82B 2.181(17) 3_675
Gd2 O1B 2.186(17) 3_675
Gd2 O201 2.271(11) 3_675
Gd2 O322 2.322(7) .
Gd2 O6W 2.403(14) .
Gd2 O4 2.404(7) .
Gd2 O50 2.449(6) .
Gd2 O382 2.463(14) 3_675
Gd2 O60 2.471(6) .
Gd2 O372 2.526(16) .
Gd2 O371 2.651(17) .
Gd2 O8W 2.720(16) .
Gd3 O91B 2.130(16) .
Gd3 O151 2.214(9) .
Gd3 O3W 2.347(8) .
Gd3 O7W 2.400(15) .
Gd3 O40 2.434(7) .
Gd3 O30 2.479(6) .
Gd3 O3 2.482(6) .
Gd3 O391 2.495(13) .
Gd3 O402 2.512(15) .
Gd3 O401 2.591(15) .
Gd3 O5W 2.706(14) .
Gd3 C401 2.88(2) .
Gd4 O81 2.176(15) .
Gd4 O251 2.199(9) .
Gd4 O2W 2.324(7) .
Gd4 O7 2.398(7) .
Gd4 O4W 2.442(14) .
Gd4 O5 2.462(6) .
Gd4 O1 2.463(6) .
Gd4 O361 2.503(19) .
Gd4 O281 2.506(15) .
Gd4 O362 2.59(2) .
Gd4 O1W 2.681(14) .
Gd4 C361 2.91(3) .
O5 Cu5 1.974(6) 3_675
O7 Cu5 1.990(6) 3_675
O50 Cu6 1.979(6) 3_675
O60 Cu6 1.921(6) 3_675
P11 O12 1.519(7) .
P11 O13 1.528(7) .
P11 O11 1.532(7) .
P11 C11 1.893(10) .
O13 K1 2.754(6) .
C11 C18 1.546(11) .
C11 C24 1.547(12) .
C11 C12 1.549(12) .
C12 C13 1.3900 .
C12 C17 1.3900 .
C13 C14 1.3900 .
C13 H13 0.9300 .
C14 C15 1.3900 .
C14 H14 0.9300 .
C15 C16 1.3900 .
C15 H15 0.9300 .
C16 C17 1.3900 .
C16 H16 0.9300 .
C17 H17 0.9300 .
C18 C19 1.3900 .
C18 C23 1.3900 .
C18 K1 3.499(7) .
C19 C20 1.3900 .
C19 K1 3.424(8) .
C19 H19 0.9300 .
C20 C21 1.3900 .
C20 K1 3.494(8) .
C20 H20 0.9300 .
C21 C22 1.3900 .
C21 H21 0.9300 .
C22 C23 1.3900 .
C22 H22 0.9300 .
C23 H23 0.9300 .
C24 C25 1.3900 .
C24 C29 1.3900 .
C25 C26 1.3900 .
C25 H25 0.9300 .
C26 C27 1.3900 .
C26 H26 0.9300 .
C27 C28 1.3900 .
C27 H27 0.9300 .
C28 C29 1.3900 .
C28 H28 0.9300 .
C29 H29 0.9300 .
P51 O52 1.511(7) .
P51 O53 1.527(6) .
P51 O51 1.538(7) .
P51 C51 1.869(9) .
O53 K1 2.776(6) .
C51 C64 1.559(11) .
C51 C58 1.562(10) .
C51 C52 1.568(11) .
C52 C53 1.3900 .
C52 C57 1.3900 .
C53 C54 1.3900 .
C53 H53 0.9300 .
C54 C55 1.3900 .
C54 H54 0.9300 .
C55 C56 1.3900 .
C55 H55 0.9300 .
C56 C57 1.3900 .
C56 H56 0.9300 .
C57 H57 0.9300 .
C58 C59 1.3900 .
C58 C63 1.3900 .
C58 K1 3.417(6) .
C59 C60 1.3900 .
C59 K1 3.497(6) .
C59 H59 0.9300 .
C60 C61 1.3900 .
C60 K1 3.531(6) .
C60 H60 0.9300 .
C61 C62 1.3900 .
C61 K1 3.488(7) .
C61 H61 0.9300 .
C62 C63 1.3900 .
C62 K1 3.408(7) .
C62 H62 0.9300 .
C63 K1 3.372(7) .
C63 H63 0.9300 .
C64 C65 1.3900 .
C64 C69 1.3900 .
C65 C66 1.3900 .
C65 H65 0.9300 .
C66 C67 1.3900 .
C66 H66 0.9300 .
C67 C68 1.3900 .
C67 H67 0.9300 .
C68 C69 1.3900 .
C68 H68 0.9300 .
C69 H69 0.9300 .
P101 O101 1.505(7) .
P101 O102 1.526(7) .
P101 O103 1.542(7) .
P101 C101 1.887(10) .
O102 K1 2.777(6) .
C101 C108 1.545(12) .
C101 C114 1.560(11) .
C101 C102 1.567(12) .
C102 C103 1.3900 .
C102 C107 1.3900 .
C103 C104 1.3900 .
C103 H103 0.9300 .
C104 C105 1.3900 .
C104 H104 0.9300 .
C105 C106 1.3900 .
C105 H105 0.9300 .
C106 C107 1.3900 .
C106 H106 0.9300 .
C107 H107 0.9300 .
C108 C109 1.3900 .
C108 C113 1.3900 .
C108 K1 3.487(7) .
C109 C110 1.3900 .
C109 H109 0.9300 .
C110 C111 1.3900 .
C110 H110 0.9300 .
C111 C112 1.3900 .
C111 H111 0.9300 .
C112 C113 1.3900 .
C112 K1 3.426(7) .
C112 H112 0.9300 .
C113 K1 3.386(7) .
C113 H113 0.9300 .
C114 C115 1.3900 .
C114 C119 1.3900 .
C115 C116 1.3900 .
C115 H115 0.9300 .
C116 C117 1.3900 .
C116 H116 0.9300 .
C117 C118 1.3900 .
C117 H117 0.9300 .
C118 C119 1.3900 .
C118 H118 0.9300 .
C119 H119 0.9300 .
P151 O151 1.521(10) .
P151 O152 1.541(10) .
P151 O153 1.550(12) .
P151 C151 1.97(3) .
P151 C51B 2.01(2) .
C151 C152 1.43(4) .
C151 C164 1.57(3) .
C151 C158 1.63(3) .
C152 C153 1.3900 .
C152 C157 1.3900 .
C153 C154 1.3900 .
C153 H153 0.9300 .
C154 C155 1.3900 .
C154 H154 0.9300 .
C155 C156 1.3900 .
C155 H155 0.9300 .
C156 C157 1.3900 .
C156 H156 0.9300 .
C157 H157 0.9300 .
C51B C52B 1.30(2) .
C51B C164 1.639(16) .
C51B C58B 1.657(14) .
C52B C53B 1.3900 .
C52B C57B 1.3900 .
C53B C54B 1.3900 .
C53B H53B 0.9300 .
C54B C55B 1.3900 .
C54B H54B 0.9300 .
C55B C56B 1.3900 .
C55B H55B 0.9300 .
C56B C57B 1.3900 .
C56B H56B 0.9300 .
C57B H57B 0.9300 .
C158 C159 1.3900 .
C158 C163 1.3900 .
C159 C160 1.3900 .
C159 H159 0.9300 .
C160 C161 1.3900 .
C160 H160 0.9300 .
C161 C162 1.3900 .
C161 H161 0.9300 .
C162 C163 1.3900 .
C162 H162 0.9300 .
C163 H163 0.9300 .
C58B C59B 1.3900 .
C58B C63B 1.3900 .
C59B C60B 1.3900 .
C59B H59B 0.9300 .
C60B C61B 1.3900 .
C60B H60B 0.9300 .
C61B C62B 1.3900 .
C61B H61B 0.9300 .
C62B C63B 1.3900 .
C62B H62B 0.9300 .
C63B H63B 0.9300 .
C164 C165 1.3900 .
C164 C169 1.3900 .
C165 C166 1.3900 .
C165 H165 0.9300 .
C166 C167 1.3900 .
C166 H166 0.9300 .
C167 C168 1.3900 .
C167 H167 0.9300 .
C168 C169 1.3900 .
C168 H168 0.9300 .
C169 H169 0.9300 .
P201 O202 1.516(11) .
P201 O203 1.524(12) .
P201 O201 1.528(12) .
P201 O1B 1.672(18) .
P201 C1B 1.89(3) .
P201 C201 1.92(2) .
O201 Gd2 2.271(11) 3_675
O1B Gd2 2.186(17) 3_675
C201 C202 1.47(2) .
C201 C214 1.55(2) .
C201 C208 1.64(2) .
C202 C203 1.3900 .
C202 C207 1.3900 .
C203 C204 1.3900 .
C203 H203 0.9300 .
C204 C205 1.3900 .
C204 H204 0.9300 .
C205 C206 1.3900 .
C205 H205 0.9300 .
C206 C207 1.3900 .
C206 H206 0.9300 .
C207 H207 0.9300 .
C1B C2B 1.33(2) .
C1B C208 1.61(2) .
C1B C14B 1.65(3) .
C2B C3B 1.3900 .
C2B C7B 1.3900 .
C3B C4B 1.3900 .
C3B H3B 0.9300 .
C4B C5B 1.3900 .
C4B H4B 0.9300 .
C5B C6B 1.3900 .
C5B H5B 0.9300 .
C6B C7B 1.3900 .
C6B H6B 0.9300 .
C7B H7B 0.9300 .
C208 C209 1.3900 .
C208 C213 1.3900 .
C209 C210 1.3900 .
C209 H209 0.9300 .
C210 C211 1.3900 .
C210 H210 0.9300 .
C211 C212 1.3900 .
C211 H211 0.9300 .
C212 C213 1.3900 .
C212 H212 0.9300 .
C213 H213 0.9300 .
C214 C215 1.3900 .
C214 C219 1.3900 .
C215 C216 1.3900 .
C215 H215 0.9300 .
C216 C217 1.3900 .
C216 H216 0.9300 .
C217 C218 1.3900 .
C217 H217 0.9300 .
C218 C219 1.3900 .
C218 H218 0.9300 .
C219 H219 0.9300 .
C14B C15B 1.3900 .
C14B C19B 1.3900 .
C15B C16B 1.3900 .
C15B H15B 0.9300 .
C16B C17B 1.3900 .
C16B H16B 0.9300 .
C17B C18B 1.3900 .
C17B H17B 0.9300 .
C18B C19B 1.3900 .
C18B H18B 0.9300 .
C19B H19B 0.9300 .
P251 O251 1.508(10) .
P251 O253 1.511(11) .
P251 O252 1.539(13) .
P251 C51C 1.87(3) .
P251 C251 2.02(3) .
C251 C264 1.47(3) .
C251 C252 1.48(3) .
C251 C258 1.62(4) .
C51C C58C 1.50(3) .
C51C C52C 1.59(3) .
C51C C64C 1.60(3) .
C252 C253 1.3900 .
C252 C257 1.3900 .
C253 C254 1.3900 .
C253 H253 0.9300 .
C254 C255 1.3900 .
C254 H254 0.9300 .
C255 C256 1.3900 .
C255 H255 0.9300 .
C256 C257 1.3900 .
C256 H256 0.9300 .
C257 H257 0.9300 .
C52C C53C 1.3900 .
C52C C57C 1.3900 .
C53C C54C 1.3900 .
C53C H53C 0.9300 .
C54C C55C 1.3900 .
C54C H54C 0.9300 .
C55C C56C 1.3900 .
C55C H55C 0.9300 .
C56C C57C 1.3900 .
C56C H56C 0.9300 .
C57C H57C 0.9300 .
C258 C259 1.3900 .
C258 C263 1.3900 .
C259 C260 1.3900 .
C259 H259 0.9300 .
C260 C261 1.3900 .
C260 H260 0.9300 .
C261 C262 1.3900 .
C261 H261 0.9300 .
C262 C263 1.3900 .
C262 H262 0.9300 .
C263 H263 0.9300 .
C58C C59C 1.3900 .
C58C C63C 1.3900 .
C59C C60C 1.3900 .
C59C H59C 0.9300 .
C60C C61C 1.3900 .
C60C H60C 0.9300 .
C61C C62C 1.3900 .
C61C H61C 0.9300 .
C62C C63C 1.3900 .
C62C H62C 0.9300 .
C63C H63C 0.9300 .
C264 C265 1.3900 .
C264 C269 1.3900 .
C265 C266 1.3900 .
C265 H265 0.9300 .
C266 C267 1.3900 .
C266 H266 0.9300 .
C267 C268 1.3900 .
C267 H267 0.9300 .
C268 C269 1.3900 .
C268 H268 0.9300 .
C269 H269 0.9300 .
C64C C65C 1.3900 .
C64C C69C 1.3900 .
C65C C66C 1.3900 .
C65C H65C 0.9300 .
C66C C67C 1.3900 .
C66C H66C 0.9300 .
C67C C68C 1.3900 .
C67C H67C 0.9300 .
C68C C69C 1.3900 .
C68C H68C 0.9300 .
C69C H69C 0.9300 .
O281 C281 1.30(3) .
O282 C281 1.33(3) .
C281 C282 1.46(4) .
C282 H28A 0.9600 .
C282 H28B 0.9600 .
C282 H28C 0.9600 .
O81 C81 1.23(3) .
O82 C81 1.32(3) .
C81 C82 1.48(3) .
C82 H28D 0.9600 .
C82 H28E 0.9600 .
C82 H28F 0.9600 .
O291 C291 1.278(15) .
C291 O3W 1.247(14) 3_675
C291 C292 1.489(18) .
C292 H29A 0.9600 .
C292 H29B 0.9600 .
C292 H29C 0.9600 .
O301 C301 1.273(14) .
O302 C301 1.266(13) .
C301 C302 1.484(16) .
C302 H30A 0.9600 .
C302 H30B 0.9600 .
C302 H30C 0.9600 .
O311 C311 1.282(13) .
O312 C311 1.266(12) .
C311 C312 1.503(16) .
C312 H31A 0.9600 .
C312 H31B 0.9600 .
C312 H31C 0.9600 .
O321 C321 1.228(14) .
O322 C321 1.259(12) .
C321 C322 1.506(17) .
C322 H32A 0.9600 .
C322 H32B 0.9600 .
C322 H32C 0.9600 .
O331 C331 1.250(14) .
C331 O2W 1.270(13) 3_675
C331 C332 1.524(19) .
C332 H33A 0.9600 .
C332 H33B 0.9600 .
C332 H33C 0.9600 .
O341 C341 1.245(12) .
O342 C341 1.272(12) .
C341 C342 1.484(15) .
C342 H34A 0.9600 .
C342 H34B 0.9600 .
C342 H34C 0.9600 .
N351 O351 1.289(12) 3_675
N351 O351 1.289(12) .
N351 O353 1.301(12) .
N351 O353 1.301(12) 3_675
N351 O352 1.351(12) 3_675
N351 O352 1.351(12) .
O351 O353 1.305(17) 3_675
O351 O352 1.386(17) .
O351 Cu5 2.312(12) 3_675
O352 O353 1.380(17) .
O353 O351 1.305(17) 3_675
O361 O4W 1.20(2) .
O361 C361 1.33(3) .
O362 C361 1.20(3) .
C361 C362 1.60(5) .
C362 H36A 0.9600 .
C362 H36B 0.9600 .
C362 H36C 0.9600 .
O371 C371 1.13(3) .
O372 C371 1.30(3) .
C371 C372 1.61(4) .
C372 H37A 0.9600 .
C372 H37B 0.9600 .
C372 H37C 0.9600 .
O381 C381 1.21(3) .
O382 C381 1.30(3) .
O382 Gd2 2.463(14) 3_675
C381 C382 1.50(3) .
C382 H38A 0.9600 .
C382 H38B 0.9600 .
C382 H38C 0.9600 .
O81B C81B 1.28(3) .
O82B C81B 1.25(3) .
O82B Gd2 2.181(17) 3_675
C81B C82B 1.45(4) .
C82B H82A 0.9600 .
C82B H82B 0.9600 .
C82B H82C 0.9600 .
O391 C391 1.28(3) .
O392 C391 1.30(3) .
C391 C392 1.44(3) .
C392 H39A 0.9600 .
C392 H39B 0.9600 .
C392 H39C 0.9600 .
O91B C91B 1.30(3) .
O92B C91B 1.33(3) .
C91B C92B 1.45(3) .
C92B H92A 0.9600 .
C92B H92B 0.9600 .
C92B H92C 0.9600 .
O401 C401 1.23(3) .
O402 C401 1.25(3) .
C401 C402 1.56(4) .
C402 H40A 0.9600 .
C402 H40B 0.9600 .
C402 H40C 0.9600 .
O1W O7W 1.81(2) 3_675
O2W C331 1.270(13) 3_675
O3W C291 1.247(14) 3_675
O7W O1W 1.81(2) 3_675
N1S C1S 1.147(15) .
C1S C2S 1.450(16) .
C2S H2S1 0.9600 .
C2S H2S2 0.9600 .
C2S H2S3 0.9600 .
N3S C5S 1.12(2) .
C5S C6S 1.51(2) .
C6S H6S1 0.9600 .
C6S H6S2 0.9600 .
C6S H6S3 0.9600 .
N4S C7S 1.121(19) .
C7S C8S 1.48(2) .
C8S H8S1 0.9600 .
C8S H8S2 0.9600 .
C8S H8S3 0.9600 .
N5S C9S 1.091(19) .
C9S C10S 1.51(2) .
C10S H10A 0.9600 .
C10S H10B 0.9600 .
C10S H10C 0.9600 .
N6S C11S 1.12(2) .
C11S C12S 1.51(2) .
C12S H12A 0.9600 .
C12S H12B 0.9600 .
C12S H12C 0.9600 .
N7S C13S 1.103(17) .
C13S C14S 1.449(18) .
C14S H14A 0.9600 .
C14S H14B 0.9600 .
C14S H14C 0.9600 .
N8S C15S 1.086(18) .
C15S C16S 1.451(19) .
C16S H16A 0.9600 .
C16S H16C 0.9600 .
C16S H16D 0.9600 .
N9S C17S 1.19(2) .
C17S C18S 1.44(2) .
C18S H18A 0.9600 .
C18S H18C 0.9600 .
C18S H18D 0.9600 .
N10S C19S 1.17(2) .
C19S C20S 1.43(2) .
C20S H20A 0.9600 .
C20S H20B 0.9600 .
C20S H20C 0.9600 .
N11S C21S 1.34(4) .
N11S C24S 1.35(3) .
N11S C23S 1.44(4) .
N11S C22S 1.52(4) .
C21S H21A 0.9600 .
C21S H21B 0.9600 .
C21S H21C 0.9600 .
C22S H22A 0.9600 .
C22S H22B 0.9600 .
C22S H22C 0.9600 .
C23S H23A 0.9600 .
C23S H23B 0.9600 .
C23S H23C 0.9600 .
C24S H24A 0.9600 .
C24S H24B 0.9600 .
C24S H24C 0.9600 .
N14X C5X 1.17(2) .
C5X C6X 1.43(2) .
C6X H6X1 0.9600 .
C6X H6X2 0.9600 .
C6X H6X3 0.9600 .
N1X C1X 1.18(2) .
C1X C2X 1.42(2) .
C2X H2X1 0.9600 .
C2X H2X2 0.9600 .
C2X H2X3 0.9600 .

loop_
_geom_torsion_atom_site_label_1
_geom_torsion_atom_site_label_2
_geom_torsion_atom_site_label_3
_geom_torsion_atom_site_label_4
_geom_torsion
_geom_torsion_site_symmetry_1
_geom_torsion_site_symmetry_4
O1 Cu2 Gd1 O53 -16.7(3) . .
O8 Cu2 Gd1 O53 164.1(3) . .
O5 Cu2 Gd1 O53 115.7(3) . .
O2 Cu2 Gd1 O53 -65.6(3) . .
O9 Cu2 Gd1 O53 37.4(3) . .
Gd4 Cu2 Gd1 O53 51.13(18) . .
O1 Cu2 Gd1 O102 151.8(8) . .
O8 Cu2 Gd1 O102 -27.4(8) . .
O5 Cu2 Gd1 O102 -75.9(8) . .
O2 Cu2 Gd1 O102 102.9(8) . .
O9 Cu2 Gd1 O102 -154.1(8) . .
Gd4 Cu2 Gd1 O102 -140.4(7) . .
O1 Cu2 Gd1 O13 -101.7(3) . .
O8 Cu2 Gd1 O13 79.1(3) . .
O5 Cu2 Gd1 O13 30.7(3) . .
O2 Cu2 Gd1 O13 -150.5(3) . .
O9 Cu2 Gd1 O13 -47.6(3) . .
Gd4 Cu2 Gd1 O13 -33.87(18) . .
O1 Cu2 Gd1 O2 48.8(3) . .
O8 Cu2 Gd1 O2 -130.3(3) . .
O5 Cu2 Gd1 O2 -178.8(3) . .
O9 Cu2 Gd1 O2 103.0(3) . .
Gd4 Cu2 Gd1 O2 116.7(2) . .
O1 Cu2 Gd1 O10 114.1(3) . .
O8 Cu2 Gd1 O10 -65.0(3) . .
O5 Cu2 Gd1 O10 -113.5(3) . .
O2 Cu2 Gd1 O10 65.3(3) . .
O9 Cu2 Gd1 O10 168.3(2) . .
Gd4 Cu2 Gd1 O10 -178.00(15) . .
O1 Cu2 Gd1 O8 179.2(4) . .
O5 Cu2 Gd1 O8 -48.4(3) . .
O2 Cu2 Gd1 O8 130.3(3) . .
O9 Cu2 Gd1 O8 -126.7(3) . .
Gd4 Cu2 Gd1 O8 -113.0(3) . .
O1 Cu2 Gd1 O6 -176.8(3) . .
O8 Cu2 Gd1 O6 4.1(3) . .
O5 Cu2 Gd1 O6 -44.4(3) . .
O2 Cu2 Gd1 O6 134.4(3) . .
O9 Cu2 Gd1 O6 -122.6(2) . .
Gd4 Cu2 Gd1 O6 -108.90(16) . .
O1 Cu2 Gd1 O9 -54.2(3) . .
O8 Cu2 Gd1 O9 126.7(3) . .
O5 Cu2 Gd1 O9 78.2(3) . .
O2 Cu2 Gd1 O9 -103.0(3) . .
Gd4 Cu2 Gd1 O9 13.7(2) . .
O1 Cu2 Gd1 O20 59.1(3) . .
O8 Cu2 Gd1 O20 -120.0(3) . .
O5 Cu2 Gd1 O20 -168.5(3) . .
O2 Cu2 Gd1 O20 10.3(3) . .
O9 Cu2 Gd1 O20 113.3(2) . .
Gd4 Cu2 Gd1 O20 126.99(15) . .
O1 Cu2 Gd1 Cu6 149.7(3) . .
O8 Cu2 Gd1 Cu6 -29.5(2) . .
O5 Cu2 Gd1 Cu6 -77.9(3) . .
O2 Cu2 Gd1 Cu6 100.9(2) . .
O9 Cu2 Gd1 Cu6 -156.1(2) . .
Gd4 Cu2 Gd1 Cu6 -142.44(7) . .
O1 Cu2 Gd1 Cu3 77.1(3) . .
O8 Cu2 Gd1 Cu3 -102.1(2) . .
O5 Cu2 Gd1 Cu3 -150.5(3) . .
O2 Cu2 Gd1 Cu3 28.3(2) . .
O9 Cu2 Gd1 Cu3 131.3(2) . .
Gd4 Cu2 Gd1 Cu3 144.97(7) . .
O60 Cu6 Gd1 O53 152.3(7) 3_675 .
O10 Cu6 Gd1 O53 -27.0(7) . .
O50 Cu6 Gd1 O53 -75.3(7) 3_675 .
O8 Cu6 Gd1 O53 103.3(7) . .
O6 Cu6 Gd1 O53 -154.1(7) . .
Gd2 Cu6 Gd1 O53 -140.0(7) 3_675 .
O60 Cu6 Gd1 O102 -102.5(3) 3_675 .
O10 Cu6 Gd1 O102 78.2(3) . .
O50 Cu6 Gd1 O102 30.0(3) 3_675 .
O8 Cu6 Gd1 O102 -151.5(3) . .
O6 Cu6 Gd1 O102 -48.9(3) . .
Gd2 Cu6 Gd1 O102 -34.77(18) 3_675 .
O60 Cu6 Gd1 O13 -17.1(3) 3_675 .
O10 Cu6 Gd1 O13 163.6(3) . .
O50 Cu6 Gd1 O13 115.3(3) 3_675 .
O8 Cu6 Gd1 O13 -66.1(3) . .
O6 Cu6 Gd1 O13 36.5(3) . .
Gd2 Cu6 Gd1 O13 50.59(18) 3_675 .
O60 Cu6 Gd1 O2 114.6(3) 3_675 .
O10 Cu6 Gd1 O2 -64.7(3) . .
O50 Cu6 Gd1 O2 -113.0(3) 3_675 .
O8 Cu6 Gd1 O2 65.6(3) . .
O6 Cu6 Gd1 O2 168.2(2) . .
Gd2 Cu6 Gd1 O2 -177.71(15) 3_675 .
O60 Cu6 Gd1 O10 179.3(4) 3_675 .
O50 Cu6 Gd1 O10 -48.3(3) 3_675 .
O8 Cu6 Gd1 O10 130.3(3) . .
O6 Cu6 Gd1 O10 -127.1(3) . .
Gd2 Cu6 Gd1 O10 -113.0(2) 3_675 .
O60 Cu6 Gd1 O8 49.0(4) 3_675 .
O10 Cu6 Gd1 O8 -130.3(3) . .
O50 Cu6 Gd1 O8 -178.6(3) 3_675 .
O6 Cu6 Gd1 O8 102.6(3) . .
Gd2 Cu6 Gd1 O8 116.7(2) 3_675 .
O60 Cu6 Gd1 O6 -53.6(3) 3_675 .
O10 Cu6 Gd1 O6 127.1(3) . .
O50 Cu6 Gd1 O6 78.8(3) 3_675 .
O8 Cu6 Gd1 O6 -102.6(3) . .
Gd2 Cu6 Gd1 O6 14.1(2) 3_675 .
O60 Cu6 Gd1 O9 59.4(3) 3_675 .
O10 Cu6 Gd1 O9 -119.9(3) . .
O50 Cu6 Gd1 O9 -168.2(3) 3_675 .
O8 Cu6 Gd1 O9 10.4(3) . .
O6 Cu6 Gd1 O9 113.0(3) . .
Gd2 Cu6 Gd1 O9 127.11(16) 3_675 .
O60 Cu6 Gd1 O20 -177.5(3) 3_675 .
O10 Cu6 Gd1 O20 3.2(3) . .
O50 Cu6 Gd1 O20 -45.1(3) 3_675 .
O8 Cu6 Gd1 O20 133.5(3) . .
O6 Cu6 Gd1 O20 -123.9(2) . .
Gd2 Cu6 Gd1 O20 -109.79(14) 3_675 .
O60 Cu6 Gd1 Cu2 77.1(3) 3_675 .
O10 Cu6 Gd1 Cu2 -102.2(2) . .
O50 Cu6 Gd1 Cu2 -150.5(3) 3_675 .
O8 Cu6 Gd1 Cu2 28.1(2) . .
O6 Cu6 Gd1 Cu2 130.7(2) . .
Gd2 Cu6 Gd1 Cu2 144.78(7) 3_675 .
O60 Cu6 Gd1 Cu3 149.9(3) 3_675 .
O10 Cu6 Gd1 Cu3 -29.4(2) . .
O50 Cu6 Gd1 Cu3 -77.6(3) 3_675 .
O8 Cu6 Gd1 Cu3 100.9(2) . .
O6 Cu6 Gd1 Cu3 -156.5(2) . .
Gd2 Cu6 Gd1 Cu3 -142.38(7) 3_675 .
O30 Cu3 Gd1 O53 -102.8(3) . .
O2 Cu3 Gd1 O53 77.9(3) . .
O3 Cu3 Gd1 O53 31.0(3) . .
O10 Cu3 Gd1 O53 -151.1(3) . .
O20 Cu3 Gd1 O53 -48.0(2) . .
Gd3 Cu3 Gd1 O53 -34.20(17) . .
O30 Cu3 Gd1 O102 -17.5(3) . .
O2 Cu3 Gd1 O102 163.2(3) . .
O3 Cu3 Gd1 O102 116.3(3) . .
O10 Cu3 Gd1 O102 -65.8(3) . .
O20 Cu3 Gd1 O102 37.3(2) . .
Gd3 Cu3 Gd1 O102 51.11(18) . .
O30 Cu3 Gd1 O13 155.0(8) . .
O2 Cu3 Gd1 O13 -24.4(8) . .
O3 Cu3 Gd1 O13 -71.2(8) . .
O10 Cu3 Gd1 O13 106.7(8) . .
O20 Cu3 Gd1 O13 -150.2(8) . .
Gd3 Cu3 Gd1 O13 -136.5(8) . .
O30 Cu3 Gd1 O2 179.4(4) . .
O3 Cu3 Gd1 O2 -46.8(3) . .
O10 Cu3 Gd1 O2 131.1(3) . .
O20 Cu3 Gd1 O2 -125.8(3) . .
Gd3 Cu3 Gd1 O2 -112.1(2) . .
O30 Cu3 Gd1 O10 48.3(3) . .
O2 Cu3 Gd1 O10 -131.1(3) . .
O3 Cu3 Gd1 O10 -177.9(3) . .
O20 Cu3 Gd1 O10 103.1(3) . .
Gd3 Cu3 Gd1 O10 116.9(2) . .
O30 Cu3 Gd1 O8 114.2(3) . .
O2 Cu3 Gd1 O8 -65.2(3) . .
O3 Cu3 Gd1 O8 -112.0(3) . .
O10 Cu3 Gd1 O8 65.9(3) . .
O20 Cu3 Gd1 O8 169.0(2) . .
Gd3 Cu3 Gd1 O8 -177.24(15) . .
O30 Cu3 Gd1 O6 59.1(3) . .
O2 Cu3 Gd1 O6 -120.3(3) . .
O3 Cu3 Gd1 O6 -167.1(3) . .
O10 Cu3 Gd1 O6 10.8(3) . .
O20 Cu3 Gd1 O6 113.9(2) . .
Gd3 Cu3 Gd1 O6 127.65(16) . .
O30 Cu3 Gd1 O9 -177.5(3) . .
O2 Cu3 Gd1 O9 3.1(3) . .
O3 Cu3 Gd1 O9 -43.7(3) . .
O10 Cu3 Gd1 O9 134.2(3) . .
O20 Cu3 Gd1 O9 -122.7(2) . .
Gd3 Cu3 Gd1 O9 -108.94(15) . .
O30 Cu3 Gd1 O20 -54.8(3) . .
O2 Cu3 Gd1 O20 125.8(3) . .
O3 Cu3 Gd1 O20 79.0(3) . .
O10 Cu3 Gd1 O20 -103.1(3) . .
Gd3 Cu3 Gd1 O20 13.77(19) . .
O30 Cu3 Gd1 Cu2 149.6(3) . .
O2 Cu3 Gd1 Cu2 -29.7(2) . .
O3 Cu3 Gd1 Cu2 -76.5(2) . .
O10 Cu3 Gd1 Cu2 101.3(2) . .
O20 Cu3 Gd1 Cu2 -155.55(18) . .
Gd3 Cu3 Gd1 Cu2 -141.78(7) . .
O30 Cu3 Gd1 Cu6 76.7(3) . .
O2 Cu3 Gd1 Cu6 -102.7(2) . .
O3 Cu3 Gd1 Cu6 -149.5(2) . .
O10 Cu3 Gd1 Cu6 28.4(2) . .
O20 Cu3 Gd1 Cu6 131.48(18) . .
Gd3 Cu3 Gd1 Cu6 145.25(7) . .
O8 Cu2 O1 Cu1 43(5) . .
O5 Cu2 O1 Cu1 88.9(3) . .
O2 Cu2 O1 Cu1 -90.6(3) . .
O9 Cu2 O1 Cu1 -164.1(3) . .
Gd1 Cu2 O1 Cu1 -124.8(2) . .
Gd4 Cu2 O1 Cu1 104.8(4) . .
O8 Cu2 O1 Gd4 -61(5) . .
O5 Cu2 O1 Gd4 -15.9(3) . .
O2 Cu2 O1 Gd4 164.7(2) . .
O9 Cu2 O1 Gd4 91.1(3) . .
Gd1 Cu2 O1 Gd4 130.46(17) . .
O50 Cu1 O1 Cu2 -179.3(10) . .
O7 Cu1 O1 Cu2 -82.3(3) . .
O4 Cu1 O1 Cu2 100.7(3) . .
O352 Cu1 O1 Cu2 24.8(3) . .
O351 Cu1 O1 Cu2 -5.5(3) . .
O8W Cu1 O1 Cu2 174.1(4) . .
Gd4 Cu1 O1 Cu2 -109.6(4) . .
Gd2 Cu1 O1 Cu2 133.5(2) . .
O50 Cu1 O1 Gd4 -69.7(12) . .
O7 Cu1 O1 Gd4 27.2(2) . .
O4 Cu1 O1 Gd4 -149.8(3) . .
O352 Cu1 O1 Gd4 134.3(3) . .
O351 Cu1 O1 Gd4 104.1(3) . .
O8W Cu1 O1 Gd4 -76.3(4) . .
Gd2 Cu1 O1 Gd4 -116.95(17) . .
O81 Gd4 O1 Cu2 -82.2(5) . .
O251 Gd4 O1 Cu2 -23.3(8) . .
O2W Gd4 O1 Cu2 143.6(2) . .
O7 Gd4 O1 Cu2 88.8(3) . .
O4W Gd4 O1 Cu2 178.9(4) . .
O5 Gd4 O1 Cu2 14.1(2) . .
O361 Gd4 O1 Cu2 -152.8(5) . .
O281 Gd4 O1 Cu2 -67.3(4) . .
O362 Gd4 O1 Cu2 -130.1(6) . .
O1W Gd4 O1 Cu2 52.7(3) . .
C361 Gd4 O1 Cu2 -141.6(6) . .
O81 Gd4 O1 Cu1 164.7(5) . .
O251 Gd4 O1 Cu1 -136.4(8) . .
O2W Gd4 O1 Cu1 30.5(3) . .
O7 Gd4 O1 Cu1 -24.2(2) . .
O4W Gd4 O1 Cu1 65.8(4) . .
O5 Gd4 O1 Cu1 -99.0(3) . .
O361 Gd4 O1 Cu1 94.2(5) . .
O281 Gd4 O1 Cu1 179.6(4) . .
O362 Gd4 O1 Cu1 116.8(6) . .
O1W Gd4 O1 Cu1 -60.4(3) . .
C361 Gd4 O1 Cu1 105.4(6) . .
O30 Cu3 O2 Cu2 -67(6) . .
O3 Cu3 O2 Cu2 -109.6(4) . .
O10 Cu3 O2 Cu2 69.2(4) . .
O20 Cu3 O2 Cu2 142.5(4) . .
Gd1 Cu3 O2 Cu2 103.3(4) . .
Gd3 Cu3 O2 Cu2 -123.7(3) . .
O30 Cu3 O2 Gd1 -170(6) . .
O3 Cu3 O2 Gd1 147.0(2) . .
O10 Cu3 O2 Gd1 -34.1(2) . .
O20 Cu3 O2 Gd1 39.1(2) . .
Gd3 Cu3 O2 Gd1 132.94(14) . .
O1 Cu2 O2 Cu3 108.0(4) . .
O8 Cu2 O2 Cu3 -69.8(4) . .
O5 Cu2 O2 Cu3 -37(17) . .
O9 Cu2 O2 Cu3 -156.8(4) . .
Gd1 Cu2 O2 Cu3 -104.5(4) . .
Gd4 Cu2 O2 Cu3 123.5(3) . .
O1 Cu2 O2 Gd1 -147.5(2) . .
O8 Cu2 O2 Gd1 34.6(2) . .
O5 Cu2 O2 Gd1 67(17) . .
O9 Cu2 O2 Gd1 -52.3(2) . .
Gd4 Cu2 O2 Gd1 -132.01(14) . .
O53 Gd1 O2 Cu3 -106.7(2) . .
O102 Gd1 O2 Cu3 -27.3(4) . .
O13 Gd1 O2 Cu3 173.1(2) . .
O10 Gd1 O2 Cu3 29.9(2) . .
O8 Gd1 O2 Cu3 102.7(3) . .
O6 Gd1 O2 Cu3 75.4(3) . .
O9 Gd1 O2 Cu3 -176.5(3) . .
O20 Gd1 O2 Cu3 -37.8(2) . .
Cu2 Gd1 O2 Cu3 131.8(3) . .
Cu6 Gd1 O2 Cu3 65.33(18) . .
O53 Gd1 O2 Cu2 121.5(2) . .
O102 Gd1 O2 Cu2 -159.1(3) . .
O13 Gd1 O2 Cu2 41.3(4) . .
O10 Gd1 O2 Cu2 -101.8(2) . .
O8 Gd1 O2 Cu2 -29.1(2) . .
O6 Gd1 O2 Cu2 -56.4(3) . .
O9 Gd1 O2 Cu2 51.7(2) . .
O20 Gd1 O2 Cu2 -169.6(3) . .
Cu6 Gd1 O2 Cu2 -66.44(17) . .
Cu3 Gd1 O2 Cu2 -131.8(3) . .
O60 Cu4 O3 Cu3 167.9(10) . .
O4 Cu4 O3 Cu3 -101.2(3) . .
O40 Cu4 O3 Cu3 81.8(3) . .
O352 Cu4 O3 Cu3 -23.5(3) . .
O353 Cu4 O3 Cu3 6.1(3) . .
Gd3 Cu4 O3 Cu3 107.3(3) . .
Gd2 Cu4 O3 Cu3 -136.57(17) . .
O60 Cu4 O3 Gd3 60.6(12) . .
O4 Cu4 O3 Gd3 151.5(2) . .
O40 Cu4 O3 Gd3 -25.4(2) . .
O352 Cu4 O3 Gd3 -130.8(3) . .
O353 Cu4 O3 Gd3 -101.2(3) . .
Gd2 Cu4 O3 Gd3 116.15(18) . .
O30 Cu3 O3 Cu4 -87.5(3) . .
O2 Cu3 O3 Cu4 90.7(3) . .
O10 Cu3 O3 Cu4 44(9) . .
O20 Cu3 O3 Cu4 176.3(2) . .
Gd1 Cu3 O3 Cu4 123.1(2) . .
Gd3 Cu3 O3 Cu4 -103.7(3) . .
O30 Cu3 O3 Gd3 16.2(2) . .
O2 Cu3 O3 Gd3 -165.7(2) . .
O10 Cu3 O3 Gd3 148(9) . .
O20 Cu3 O3 Gd3 -80.0(3) . .
Gd1 Cu3 O3 Gd3 -133.21(15) . .
O91B Gd3 O3 Cu4 171.4(5) . .
O151 Gd3 O3 Cu4 -99.7(4) . .
O3W Gd3 O3 Cu4 -17.7(3) . .
O7W Gd3 O3 Cu4 77.6(5) . .
O40 Gd3 O3 Cu4 22.6(2) . .
O30 Gd3 O3 Cu4 95.5(3) . .
O391 Gd3 O3 Cu4 -176.2(3) . .
O402 Gd3 O3 Cu4 113.8(5) . .
O401 Gd3 O3 Cu4 -155.7(7) . .
O5W Gd3 O3 Cu4 -46.7(3) . .
C401 Gd3 O3 Cu4 148.6(11) . .
O91B Gd3 O3 Cu3 61.9(5) . .
O151 Gd3 O3 Cu3 150.9(5) . .
O3W Gd3 O3 Cu3 -127.1(3) . .
O7W Gd3 O3 Cu3 -31.9(5) . .
O40 Gd3 O3 Cu3 -86.9(3) . .
O30 Gd3 O3 Cu3 -13.9(2) . .
O391 Gd3 O3 Cu3 74.4(3) . .
O402 Gd3 O3 Cu3 4.4(5) . .
O401 Gd3 O3 Cu3 94.8(7) . .
O5W Gd3 O3 Cu3 -156.1(3) . .
C401 Gd3 O3 Cu3 39.2(11) . .
O3 Cu4 O4 Cu1 115.1(3) . .
O60 Cu4 O4 Cu1 -78.0(3) . .
O40 Cu4 O4 Cu1 -114(4) . .
O352 Cu4 O4 Cu1 8.6(3) . .
O353 Cu4 O4 Cu1 24.4(4) . .
Gd3 Cu4 O4 Cu1 144.83(17) . .
Gd2 Cu4 O4 Cu1 -106.1(4) . .
O3 Cu4 O4 Gd2 -138.8(2) . .
O60 Cu4 O4 Gd2 28.1(3) . .
O40 Cu4 O4 Gd2 -8(4) . .
O352 Cu4 O4 Gd2 114.8(3) . .
O353 Cu4 O4 Gd2 130.6(3) . .
Gd3 Cu4 O4 Gd2 -109.0(2) . .
O50 Cu1 O4 Cu4 81.3(3) . .
O1 Cu1 O4 Cu4 -112.3(3) . .
O7 Cu1 O4 Cu4 -161(4) . .
O352 Cu1 O4 Cu4 -8.6(3) . .
O351 Cu1 O4 Cu4 -25.3(3) . .
O8W Cu1 O4 Cu4 159.7(4) . .
Gd4 Cu1 O4 Cu4 -141.51(19) . .
Gd2 Cu1 O4 Cu4 106.6(4) . .
O50 Cu1 O4 Gd2 -25.3(2) . .
O1 Cu1 O4 Gd2 141.1(2) . .
O7 Cu1 O4 Gd2 93(4) . .
O352 Cu1 O4 Gd2 -115.2(3) . .
O351 Cu1 O4 Gd2 -131.9(3) . .
O8W Cu1 O4 Gd2 53.1(4) . .
Gd4 Cu1 O4 Gd2 111.9(2) . .
O82B Gd2 O4 Cu4 -40.9(8) 3_675 .
O1B Gd2 O4 Cu4 -168.7(6) 3_675 .
O201 Gd2 O4 Cu4 -172.6(3) 3_675 .
O322 Gd2 O4 Cu4 113.8(2) . .
O6W Gd2 O4 Cu4 45.6(3) . .
O50 Gd2 O4 Cu4 -94.5(3) . .
O382 Gd2 O4 Cu4 -65.9(6) 3_675 .
O60 Gd2 O4 Cu4 -24.4(2) . .
O372 Gd2 O4 Cu4 40.3(4) . .
O371 Gd2 O4 Cu4 85.7(6) . .
O8W Gd2 O4 Cu4 -167.2(4) . .
O82B Gd2 O4 Cu1 75.5(8) 3_675 .
O1B Gd2 O4 Cu1 -52.3(6) 3_675 .
O201 Gd2 O4 Cu1 -56.2(3) 3_675 .
O322 Gd2 O4 Cu1 -129.7(2) . .
O6W Gd2 O4 Cu1 162.0(3) . .
O50 Gd2 O4 Cu1 21.9(2) . .
O382 Gd2 O4 Cu1 50.5(6) 3_675 .
O60 Gd2 O4 Cu1 92.1(3) . .
O372 Gd2 O4 Cu1 156.7(4) . .
O371 Gd2 O4 Cu1 -157.8(6) . .
O8W Gd2 O4 Cu1 -50.7(4) . .
O1 Cu2 O5 Cu5 -87.8(3) . 3_675
O8 Cu2 O5 Cu5 90.0(3) . 3_675
O2 Cu2 O5 Cu5 58(17) . 3_675
O9 Cu2 O5 Cu5 176.8(2) . 3_675
Gd1 Cu2 O5 Cu5 123.9(2) . 3_675
Gd4 Cu2 O5 Cu5 -103.6(3) . 3_675
O1 Cu2 O5 Gd4 15.8(3) . .
O8 Cu2 O5 Gd4 -166.3(2) . .
O2 Cu2 O5 Gd4 161(16) . .
O9 Cu2 O5 Gd4 -79.6(3) . .
Gd1 Cu2 O5 Gd4 -132.47(15) . .
O81 Gd4 O5 Cu2 61.9(4) . .
O251 Gd4 O5 Cu2 148.2(4) . .
O2W Gd4 O5 Cu2 -127.6(3) . .
O7 Gd4 O5 Cu2 -87.1(3) . .
O4W Gd4 O5 Cu2 -32.0(4) . .
O1 Gd4 O5 Cu2 -13.7(2) . .
O361 Gd4 O5 Cu2 5.3(7) . .
O281 Gd4 O5 Cu2 75.9(4) . .
O362 Gd4 O5 Cu2 95.6(9) . .
O1W Gd4 O5 Cu2 -156.7(3) . .
C361 Gd4 O5 Cu2 46.0(14) . .
O81 Gd4 O5 Cu5 171.4(4) . 3_675
O251 Gd4 O5 Cu5 -102.3(4) . 3_675
O2W Gd4 O5 Cu5 -18.0(4) . 3_675
O7 Gd4 O5 Cu5 22.4(2) . 3_675
O4W Gd4 O5 Cu5 77.5(4) . 3_675
O1 Gd4 O5 Cu5 95.8(3) . 3_675
O361 Gd4 O5 Cu5 114.8(7) . 3_675
O281 Gd4 O5 Cu5 -174.6(4) . 3_675
O362 Gd4 O5 Cu5 -154.9(9) . 3_675
O1W Gd4 O5 Cu5 -47.1(3) . 3_675
C361 Gd4 O5 Cu5 155.5(14) . 3_675
O60 Cu6 O6 Gd1 144.8(2) 3_675 .
O10 Cu6 O6 Gd1 -36.3(2) . .
O50 Cu6 O6 Gd1 -130.3(2) 3_675 .
O8 Cu6 O6 Gd1 49.5(2) . .
Gd2 Cu6 O6 Gd1 -172.15(12) 3_675 .
O53 Gd1 O6 Cu6 170.0(3) . .
O102 Gd1 O6 Cu6 129.1(2) . .
O13 Gd1 O6 Cu6 -144.9(2) . .
O2 Gd1 O6 Cu6 -13.6(3) . .
O10 Gd1 O6 Cu6 29.09(17) . .
O8 Gd1 O6 Cu6 -41.44(18) . .
O9 Gd1 O6 Cu6 -87.4(2) . .
O20 Gd1 O6 Cu6 70.7(2) . .
Cu2 Gd1 O6 Cu6 -44.08(16) . .
Cu3 Gd1 O6 Cu6 22.34(19) . .
O50 Cu1 O7 Cu5 -115.6(3) . 3_675
O1 Cu1 O7 Cu5 78.1(3) . 3_675
O4 Cu1 O7 Cu5 127(4) . 3_675
O352 Cu1 O7 Cu5 -24.8(4) . 3_675
O351 Cu1 O7 Cu5 -9.4(3) . 3_675
O8W Cu1 O7 Cu5 165.7(4) . 3_675
Gd4 Cu1 O7 Cu5 106.3(4) . 3_675
Gd2 Cu1 O7 Cu5 -144.60(18) . 3_675
O50 Cu1 O7 Gd4 138.1(2) . .
O1 Cu1 O7 Gd4 -28.2(2) . .
O4 Cu1 O7 Gd4 20(4) . .
O352 Cu1 O7 Gd4 -131.1(3) . .
O351 Cu1 O7 Gd4 -115.6(3) . .
O8W Cu1 O7 Gd4 59.4(4) . .
Gd2 Cu1 O7 Gd4 109.1(2) . .
O81 Gd4 O7 Cu1 38.5(7) . .
O251 Gd4 O7 Cu1 170.4(3) . .
O2W Gd4 O7 Cu1 -112.5(2) . .
O4W Gd4 O7 Cu1 -45.3(3) . .
O5 Gd4 O7 Cu1 94.7(3) . .
O1 Gd4 O7 Cu1 24.4(2) . .
O361 Gd4 O7 Cu1 -39.8(5) . .
O281 Gd4 O7 Cu1 66.2(6) . .
O362 Gd4 O7 Cu1 -87.8(9) . .
O1W Gd4 O7 Cu1 168.7(3) . .
C361 Gd4 O7 Cu1 -58.6(8) . .
O81 Gd4 O7 Cu5 -78.5(7) . 3_675
O251 Gd4 O7 Cu5 53.3(3) . 3_675
O2W Gd4 O7 Cu5 130.4(2) . 3_675
O4W Gd4 O7 Cu5 -162.4(3) . 3_675
O5 Gd4 O7 Cu5 -22.4(2) . 3_675
O1 Gd4 O7 Cu5 -92.7(3) . 3_675
O361 Gd4 O7 Cu5 -156.8(5) . 3_675
O281 Gd4 O7 Cu5 -50.9(6) . 3_675
O362 Gd4 O7 Cu5 155.2(9) . 3_675
O1W Gd4 O7 Cu5 51.6(3) . 3_675
C361 Gd4 O7 Cu5 -175.7(8) . 3_675
O1 Cu2 O8 Cu6 -66(5) . .
O5 Cu2 O8 Cu6 -111.4(4) . .
O2 Cu2 O8 Cu6 68.1(4) . .
O9 Cu2 O8 Cu6 141.2(4) . .
Gd1 Cu2 O8 Cu6 102.6(4) . .
Gd4 Cu2 O8 Cu6 -124.8(3) . .
O1 Cu2 O8 Gd1 -169(5) . .
O5 Cu2 O8 Gd1 146.0(2) . .
O2 Cu2 O8 Gd1 -34.5(2) . .
O9 Cu2 O8 Gd1 38.7(2) . .
Gd4 Cu2 O8 Gd1 132.65(15) . .
O60 Cu6 O8 Cu2 109.3(4) 3_675 .
O10 Cu6 O8 Cu2 -68.9(4) . .
O50 Cu6 O8 Cu2 17(12) 3_675 .
O6 Cu6 O8 Cu2 -155.5(5) . .
Gd1 Cu6 O8 Cu2 -103.5(4) . .
Gd2 Cu6 O8 Cu2 124.4(3) 3_675 .
O60 Cu6 O8 Gd1 -147.3(2) 3_675 .
O10 Cu6 O8 Gd1 34.6(2) . .
O50 Cu6 O8 Gd1 121(12) 3_675 .
O6 Cu6 O8 Gd1 -52.0(2) . .
Gd2 Cu6 O8 Gd1 -132.17(15) 3_675 .
O53 Gd1 O8 Cu2 -25.8(5) . .
O102 Gd1 O8 Cu2 172.1(2) . .
O13 Gd1 O8 Cu2 -106.1(3) . .
O2 Gd1 O8 Cu2 30.6(2) . .
O10 Gd1 O8 Cu2 103.0(3) . .
O6 Gd1 O8 Cu2 -175.5(3) . .
O9 Gd1 O8 Cu2 -37.3(2) . .
O20 Gd1 O8 Cu2 75.1(3) . .
Cu6 Gd1 O8 Cu2 132.2(3) . .
Cu3 Gd1 O8 Cu2 65.92(19) . .
O53 Gd1 O8 Cu6 -158.0(3) . .
O102 Gd1 O8 Cu6 39.9(4) . .
O13 Gd1 O8 Cu6 121.7(2) . .
O2 Gd1 O8 Cu6 -101.6(3) . .
O10 Gd1 O8 Cu6 -29.22(19) . .
O6 Gd1 O8 Cu6 52.3(2) . .
O9 Gd1 O8 Cu6 -169.5(3) . .
O20 Gd1 O8 Cu6 -57.1(3) . .
Cu2 Gd1 O8 Cu6 -132.2(3) . .
Cu3 Gd1 O8 Cu6 -66.27(17) . .
O1 Cu2 O9 Gd1 144.7(2) . .
O8 Cu2 O9 Gd1 -36.7(2) . .
O5 Cu2 O9 Gd1 -130.1(2) . .
O2 Cu2 O9 Gd1 49.01(19) . .
Gd4 Cu2 O9 Gd1 -172.39(11) . .
O53 Gd1 O9 Cu2 -143.7(2) . .
O102 Gd1 O9 Cu2 170.5(3) . .
O13 Gd1 O9 Cu2 130.5(2) . .
O2 Gd1 O9 Cu2 -41.49(18) . .
O10 Gd1 O9 Cu2 -13.4(3) . .
O8 Gd1 O9 Cu2 29.28(18) . .
O6 Gd1 O9 Cu2 71.8(2) . .
O20 Gd1 O9 Cu2 -86.5(2) . .
Cu6 Gd1 O9 Cu2 22.68(19) . .
Cu3 Gd1 O9 Cu2 -43.52(16) . .
O60 Cu6 O10 Cu3 -65(6) 3_675 .
O50 Cu6 O10 Cu3 -110.1(4) 3_675 .
O8 Cu6 O10 Cu3 68.6(4) . .
O6 Cu6 O10 Cu3 141.4(4) . .
Gd1 Cu6 O10 Cu3 103.3(4) . .
Gd2 Cu6 O10 Cu3 -124.2(3) 3_675 .
O60 Cu6 O10 Gd1 -169(6) 3_675 .
O50 Cu6 O10 Gd1 146.5(2) 3_675 .
O8 Cu6 O10 Gd1 -34.7(2) . .
O6 Cu6 O10 Gd1 38.1(2) . .
Gd2 Cu6 O10 Gd1 132.45(15) 3_675 .
O30 Cu3 O10 Cu6 107.9(4) . .
O2 Cu3 O10 Cu6 -70.2(4) . .
O3 Cu3 O10 Cu6 -24(9) . .
O20 Cu3 O10 Cu6 -156.1(4) . .
Gd1 Cu3 O10 Cu6 -103.9(4) . .
Gd3 Cu3 O10 Cu6 123.3(3) . .
O30 Cu3 O10 Gd1 -148.1(2) . .
O2 Cu3 O10 Gd1 33.8(2) . .
O3 Cu3 O10 Gd1 80(9) . .
O20 Cu3 O10 Gd1 -52.2(2) . .
Gd3 Cu3 O10 Gd1 -132.73(15) . .
O53 Gd1 O10 Cu6 172.0(2) . .
O102 Gd1 O10 Cu6 -106.6(2) . .
O13 Gd1 O10 Cu6 -27.2(4) . .
O2 Gd1 O10 Cu6 103.2(3) . .
O8 Gd1 O10 Cu6 30.5(2) . .
O6 Gd1 O10 Cu6 -37.3(2) . .
O9 Gd1 O10 Cu6 75.6(3) . .
O20 Gd1 O10 Cu6 -176.4(3) . .
Cu2 Gd1 O10 Cu6 65.82(18) . .
Cu3 Gd1 O10 Cu6 132.0(3) . .
O53 Gd1 O10 Cu3 40.0(3) . .
O102 Gd1 O10 Cu3 121.4(2) . .
O13 Gd1 O10 Cu3 -159.2(3) . .
O2 Gd1 O10 Cu3 -28.78(19) . .
O8 Gd1 O10 Cu3 -101.4(2) . .
O6 Gd1 O10 Cu3 -169.2(3) . .
O9 Gd1 O10 Cu3 -56.4(3) . .
O20 Gd1 O10 Cu3 51.7(2) . .
Cu2 Gd1 O10 Cu3 -66.14(17) . .
Cu6 Gd1 O10 Cu3 -132.0(3) . .
O30 Cu3 O20 Gd1 144.6(2) . .
O2 Cu3 O20 Gd1 -36.7(2) . .
O3 Cu3 O20 Gd1 -129.8(2) . .
O10 Cu3 O20 Gd1 49.0(2) . .
Gd3 Cu3 O20 Gd1 -172.44(10) . .
O53 Gd1 O20 Cu3 129.8(2) . .
O102 Gd1 O20 Cu3 -143.9(2) . .
O13 Gd1 O20 Cu3 169.5(3) . .
O2 Gd1 O20 Cu3 29.73(17) . .
O10 Gd1 O20 Cu3 -41.14(17) . .
O8 Gd1 O20 Cu3 -12.5(3) . .
O6 Gd1 O20 Cu3 -86.6(2) . .
O9 Gd1 O20 Cu3 71.5(2) . .
Cu2 Gd1 O20 Cu3 23.16(17) . .
Cu6 Gd1 O20 Cu3 -43.25(14) . .
O2 Cu3 O30 Cu5 46(6) . .
O3 Cu3 O30 Cu5 89.0(3) . .
O10 Cu3 O30 Cu5 -89.8(3) . .
O20 Cu3 O30 Cu5 -163.4(3) . .
Gd1 Cu3 O30 Cu5 -123.7(2) . .
Gd3 Cu3 O30 Cu5 105.4(3) . .
O2 Cu3 O30 Gd3 -59(6) . .
O3 Cu3 O30 Gd3 -16.4(2) . .
O10 Cu3 O30 Gd3 164.8(2) . .
O20 Cu3 O30 Gd3 91.2(2) . .
Gd1 Cu3 O30 Gd3 130.96(17) . .
O40 Cu5 O30 Cu3 -82.6(3) . .
O5 Cu5 O30 Cu3 -178.0(10) 3_675 .
O7 Cu5 O30 Cu3 99.6(3) 3_675 .
O353 Cu5 O30 Cu3 -5.3(3) . .
O351 Cu5 O30 Cu3 22.5(3) 3_675 .
Gd4 Cu5 O30 Cu3 132.4(2) 3_675 .
Gd3 Cu5 O30 Cu3 -110.3(4) . .
O40 Cu5 O30 Gd3 27.7(3) . .
O5 Cu5 O30 Gd3 -67.7(12) 3_675 .
O7 Cu5 O30 Gd3 -150.1(3) 3_675 .
O353 Cu5 O30 Gd3 105.0(3) . .
O351 Cu5 O30 Gd3 132.8(3) 3_675 .
Gd4 Cu5 O30 Gd3 -117.28(16) 3_675 .
O91B Gd3 O30 Cu3 -82.3(5) . .
O151 Gd3 O30 Cu3 -16.3(10) . .
O3W Gd3 O30 Cu3 143.0(2) . .
O7W Gd3 O30 Cu3 179.7(4) . .
O40 Gd3 O30 Cu3 89.2(3) . .
O3 Gd3 O30 Cu3 14.5(2) . .
O391 Gd3 O30 Cu3 -67.4(3) . .
O402 Gd3 O30 Cu3 -152.7(4) . .
O401 Gd3 O30 Cu3 -132.0(4) . .
O5W Gd3 O30 Cu3 53.6(3) . .
C401 Gd3 O30 Cu3 -144.8(5) . .
O91B Gd3 O30 Cu5 164.2(5) . .
O151 Gd3 O30 Cu5 -129.8(9) . .
O3W Gd3 O30 Cu5 29.4(3) . .
O7W Gd3 O30 Cu5 66.2(4) . .
O40 Gd3 O30 Cu5 -24.3(2) . .
O3 Gd3 O30 Cu5 -99.0(3) . .
O391 Gd3 O30 Cu5 179.1(3) . .
O402 Gd3 O30 Cu5 93.8(4) . .
O401 Gd3 O30 Cu5 114.5(4) . .
O5W Gd3 O30 Cu5 -59.9(3) . .
C401 Gd3 O30 Cu5 101.6(5) . .
O5 Cu5 O40 Cu4 -115.8(3) 3_675 .
O30 Cu5 O40 Cu4 77.0(4) . .
O7 Cu5 O40 Cu4 126(6) 3_675 .
O353 Cu5 O40 Cu4 -9.9(3) . .
O351 Cu5 O40 Cu4 -25.4(4) 3_675 .
Gd4 Cu5 O40 Cu4 -144.50(18) 3_675 .
Gd3 Cu5 O40 Cu4 105.4(4) . .
O5 Cu5 O40 Gd3 138.7(3) 3_675 .
O30 Cu5 O40 Gd3 -28.4(3) . .
O7 Cu5 O40 Gd3 21(6) 3_675 .
O353 Cu5 O40 Gd3 -115.3(3) . .
O351 Cu5 O40 Gd3 -130.8(3) 3_675 .
Gd4 Cu5 O40 Gd3 110.1(2) 3_675 .
O3 Cu4 O40 Cu5 -79.8(3) . .
O60 Cu4 O40 Cu5 113.2(4) . .
O4 Cu4 O40 Cu5 149(4) . .
O352 Cu4 O40 Cu5 27.3(4) . .
O353 Cu4 O40 Cu5 9.8(3) . .
Gd3 Cu4 O40 Cu5 -105.8(4) . .
Gd2 Cu4 O40 Cu5 141.65(19) . .
O3 Cu4 O40 Gd3 26.0(2) . .
O60 Cu4 O40 Gd3 -140.9(2) . .
O4 Cu4 O40 Gd3 -105(4) . .
O352 Cu4 O40 Gd3 133.1(3) . .
O353 Cu4 O40 Gd3 115.7(3) . .
Gd2 Cu4 O40 Gd3 -112.5(2) . .
O91B Gd3 O40 Cu5 38.0(9) . .
O151 Gd3 O40 Cu5 170.2(3) . .
O3W Gd3 O40 Cu5 -112.8(2) . .
O7W Gd3 O40 Cu5 -45.7(4) . .
O30 Gd3 O40 Cu5 24.6(2) . .
O3 Gd3 O40 Cu5 94.7(3) . .
O391 Gd3 O40 Cu5 64.1(5) . .
O402 Gd3 O40 Cu5 -39.5(4) . .
O401 Gd3 O40 Cu5 -86.7(5) . .
O5W Gd3 O40 Cu5 168.9(3) . .
C401 Gd3 O40 Cu5 -59.3(6) . .
O91B Gd3 O40 Cu4 -78.9(9) . .
O151 Gd3 O40 Cu4 53.2(4) . .
O3W Gd3 O40 Cu4 130.2(2) . .
O7W Gd3 O40 Cu4 -162.6(4) . .
O30 Gd3 O40 Cu4 -92.4(3) . .
O3 Gd3 O40 Cu4 -22.3(2) . .
O391 Gd3 O40 Cu4 -52.9(5) . .
O402 Gd3 O40 Cu4 -156.5(4) . .
O401 Gd3 O40 Cu4 156.3(5) . .
O5W Gd3 O40 Cu4 51.9(3) . .
C401 Gd3 O40 Cu4 -176.3(6) . .
O1 Cu1 O50 Cu6 -164.4(10) . 3_675
O7 Cu1 O50 Cu6 100.3(3) . 3_675
O4 Cu1 O50 Cu6 -83.3(3) . 3_675
O352 Cu1 O50 Cu6 -7.7(3) . 3_675
O351 Cu1 O50 Cu6 22.1(3) . 3_675
O8W Cu1 O50 Cu6 -157.6(4) . 3_675
Gd4 Cu1 O50 Cu6 136.53(18) . 3_675
Gd2 Cu1 O50 Cu6 -108.0(3) . 3_675
O1 Cu1 O50 Gd2 -56.4(12) . .
O7 Cu1 O50 Gd2 -151.7(2) . .
O4 Cu1 O50 Gd2 24.8(3) . .
O352 Cu1 O50 Gd2 100.4(3) . .
O351 Cu1 O50 Gd2 130.1(3) . .
O8W Cu1 O50 Gd2 -49.6(4) . .
Gd4 Cu1 O50 Gd2 -115.44(18) . .
O82B Gd2 O50 Cu1 -170.4(5) 3_675 .
O1B Gd2 O50 Cu1 112.9(5) 3_675 .
O201 Gd2 O50 Cu1 93.2(3) 3_675 .
O322 Gd2 O50 Cu1 18.5(3) . .
O6W Gd2 O50 Cu1 -75.5(4) . .
O4 Gd2 O50 Cu1 -22.2(2) . .
O382 Gd2 O50 Cu1 174.5(4) 3_675 .
O60 Gd2 O50 Cu1 -95.2(3) . .
O372 Gd2 O50 Cu1 -114.4(6) . .
O371 Gd2 O50 Cu1 157.5(8) . .
O8W Gd2 O50 Cu1 47.4(4) . .
O82B Gd2 O50 Cu6 -61.2(5) 3_675 3_675
O1B Gd2 O50 Cu6 -137.9(5) 3_675 3_675
O201 Gd2 O50 Cu6 -157.6(3) 3_675 3_675
O322 Gd2 O50 Cu6 127.7(3) . 3_675
O6W Gd2 O50 Cu6 33.7(4) . 3_675
O4 Gd2 O50 Cu6 87.0(3) . 3_675
O382 Gd2 O50 Cu6 -76.3(4) 3_675 3_675
O60 Gd2 O50 Cu6 14.0(2) . 3_675
O372 Gd2 O50 Cu6 -5.2(6) . 3_675
O371 Gd2 O50 Cu6 -93.3(8) . 3_675
O8W Gd2 O50 Cu6 156.6(4) . 3_675
O3 Cu4 O60 Cu6 175.6(10) . 3_675
O4 Cu4 O60 Cu6 83.1(3) . 3_675
O40 Cu4 O60 Cu6 -99.3(3) . 3_675
O352 Cu4 O60 Cu6 6.4(3) . 3_675
O353 Cu4 O60 Cu6 -23.2(3) . 3_675
Gd3 Cu4 O60 Cu6 -133.0(2) . 3_675
Gd2 Cu4 O60 Cu6 110.2(4) . 3_675
O3 Cu4 O60 Gd2 65.4(13) . .
O4 Cu4 O60 Gd2 -27.1(3) . .
O40 Cu4 O60 Gd2 150.5(3) . .
O352 Cu4 O60 Gd2 -103.7(3) . .
O353 Cu4 O60 Gd2 -133.4(3) . .
Gd3 Cu4 O60 Gd2 116.86(18) . .
O82B Gd2 O60 Cu6 79.5(5) 3_675 3_675
O1B Gd2 O60 Cu6 41.6(9) 3_675 3_675
O201 Gd2 O60 Cu6 3.1(7) 3_675 3_675
O322 Gd2 O60 Cu6 -141.9(2) . 3_675
O6W Gd2 O60 Cu6 -177.8(4) . 3_675
O4 Gd2 O60 Cu6 -89.4(3) . 3_675
O50 Gd2 O60 Cu6 -14.5(2) . 3_675
O382 Gd2 O60 Cu6 67.4(4) 3_675 3_675
O372 Gd2 O60 Cu6 152.3(4) . 3_675
O371 Gd2 O60 Cu6 132.0(4) . 3_675
O8W Gd2 O60 Cu6 -52.5(4) . 3_675
O82B Gd2 O60 Cu4 -166.7(5) 3_675 .
O1B Gd2 O60 Cu4 155.4(9) 3_675 .
O201 Gd2 O60 Cu4 116.8(7) 3_675 .
O322 Gd2 O60 Cu4 -28.1(3) . .
O6W Gd2 O60 Cu4 -64.0(4) . .
O4 Gd2 O60 Cu4 24.3(2) . .
O50 Gd2 O60 Cu4 99.3(3) . .
O382 Gd2 O60 Cu4 -178.8(4) 3_675 .
O372 Gd2 O60 Cu4 -93.9(4) . .
O371 Gd2 O60 Cu4 -114.3(4) . .
O8W Gd2 O60 Cu4 61.3(4) . .
O392 Cu8 O70 Cu7 98(3) . .
O152 Cu8 O70 Cu7 24.6(5) . .
O51 Cu8 O70 Cu7 -142.3(4) . .
O92B Cu8 O70 Cu7 118.0(11) . .
C391 Cu8 O70 Cu7 111.8(8) . .
O153 Cu7 O70 Cu8 -63.3(5) . .
O311 Cu7 O70 Cu8 111.1(4) . .
O321 Cu7 O70 Cu8 128(8) . .
O381 Cu9 O80 Cu10 88(3) . .
O202 Cu9 O80 Cu10 25.9(4) . .
O103 Cu9 O80 Cu10 -144.2(4) . .
O81B Cu9 O80 Cu10 126.7(11) . .
C381 Cu9 O80 Cu10 108.6(9) . .
O203 Cu10 O80 Cu9 -61.4(4) . .
O342 Cu10 O80 Cu9 112.5(4) . .
O331 Cu10 O80 Cu9 -93(27) . .
O282 Cu12 O90 Cu11 83(4) . .
O253 Cu12 O90 Cu11 24.5(4) . .
O11 Cu12 O90 Cu11 -142.6(4) . .
O82 Cu12 O90 Cu11 118.1(9) . .
O281 Cu12 O90 Cu11 116.8(4) . .
C281 Cu12 O90 Cu11 110.4(10) . .
O252 Cu11 O90 Cu12 -61.1(4) . .
O301 Cu11 O90 Cu12 112.2(4) . .
O291 Cu11 O90 Cu12 82(12) . .
O12 P11 O11 Cu12 -24.0(7) . .
O13 P11 O11 Cu12 -148.5(5) . .
C11 P11 O11 Cu12 95.2(6) . .
O282 Cu12 O11 P11 -160.8(6) . .
O253 Cu12 O11 P11 -92.6(12) . .
O90 Cu12 O11 P11 25.7(6) . .
O82 Cu12 O11 P11 177.8(5) . .
O281 Cu12 O11 P11 137.2(5) . .
C281 Cu12 O11 P11 168.2(7) . .
O12 P11 O13 Gd1 -43.8(5) . .
O11 P11 O13 Gd1 81.3(5) . .
C11 P11 O13 Gd1 -162.6(5) . .
O12 P11 O13 K1 138.8(6) . .
O11 P11 O13 K1 -96.1(6) . .
C11 P11 O13 K1 20.0(8) . .
O53 Gd1 O13 P11 -137.0(5) . .
O102 Gd1 O13 P11 140.3(5) . .
O2 Gd1 O13 P11 -51.6(6) . .
O10 Gd1 O13 P11 57.2(6) . .
O8 Gd1 O13 P11 7.0(5) . .
O6 Gd1 O13 P11 67.1(4) . .
O9 Gd1 O13 P11 -61.4(4) . .
O20 Gd1 O13 P11 -174.7(3) . .
Cu2 Gd1 O13 P11 -27.6(5) . .
Cu6 Gd1 O13 P11 40.6(5) . .
Cu3 Gd1 O13 P11 -32.5(11) . .
O53 Gd1 O13 K1 41.46(19) . .
O102 Gd1 O13 K1 -41.2(2) . .
O2 Gd1 O13 K1 126.8(2) . .
O10 Gd1 O13 K1 -124.4(3) . .
O8 Gd1 O13 K1 -174.52(19) . .
O6 Gd1 O13 K1 -114.4(2) . .
O9 Gd1 O13 K1 117.0(2) . .
O20 Gd1 O13 K1 3.8(4) . .
Cu2 Gd1 O13 K1 150.87(11) . .
Cu6 Gd1 O13 K1 -140.96(10) . .
Cu3 Gd1 O13 K1 145.9(6) . .
O12 P11 C11 C18 -156.7(6) . .
O13 P11 C11 C18 -36.3(8) . .
O11 P11 C11 C18 81.7(7) . .
O12 P11 C11 C24 -36.5(8) . .
O13 P11 C11 C24 84.0(7) . .
O11 P11 C11 C24 -158.0(6) . .
O12 P11 C11 C12 83.1(7) . .
O13 P11 C11 C12 -156.5(6) . .
O11 P11 C11 C12 -38.5(8) . .
C18 C11 C12 C13 -167.2(6) . .
C24 C11 C12 C13 69.8(8) . .
P11 C11 C12 C13 -47.9(8) . .
C18 C11 C12 C17 15.2(10) . .
C24 C11 C12 C17 -107.7(7) . .
P11 C11 C12 C17 134.5(5) . .
C17 C12 C13 C14 0.0 . .
C11 C12 C13 C14 -177.6(8) . .
C12 C13 C14 C15 0.0 . .
C13 C14 C15 C16 0.0 . .
C14 C15 C16 C17 0.0 . .
C15 C16 C17 C12 0.0 . .
C13 C12 C17 C16 0.0 . .
C11 C12 C17 C16 177.6(8) . .
C24 C11 C18 C19 -167.3(5) . .
C12 C11 C18 C19 69.8(8) . .
P11 C11 C18 C19 -48.9(9) . .
C24 C11 C18 C23 15.4(10) . .
C12 C11 C18 C23 -107.5(8) . .
P11 C11 C18 C23 133.8(5) . .
C24 C11 C18 K1 -81.9(7) . .
C12 C11 C18 K1 155.2(5) . .
P11 C11 C18 K1 36.5(7) . .
C23 C18 C19 C20 0.0 . .
C11 C18 C19 C20 -177.3(8) . .
K1 C18 C19 C20 74.7(3) . .
C23 C18 C19 K1 -74.7(3) . .
C11 C18 C19 K1 108.0(6) . .
C18 C19 C20 C21 0.0 . .
K1 C19 C20 C21 74.8(3) . .
C18 C19 C20 K1 -74.8(3) . .
C19 C20 C21 C22 0.0 . .
K1 C20 C21 C22 69.9(2) . .
C20 C21 C22 C23 0.0 . .
C21 C22 C23 C18 0.0 . .
C19 C18 C23 C22 0.0 . .
C11 C18 C23 C22 177.3(8) . .
K1 C18 C23 C22 -69.7(2) . .
C18 C11 C24 C25 -110.0(7) . .
C12 C11 C24 C25 12.8(9) . .
P11 C11 C24 C25 130.8(5) . .
C18 C11 C24 C29 69.3(8) . .
C12 C11 C24 C29 -167.8(5) . .
P11 C11 C24 C29 -49.9(8) . .
C29 C24 C25 C26 0.0 . .
C11 C24 C25 C26 179.4(7) . .
C24 C25 C26 C27 0.0 . .
C25 C26 C27 C28 0.0 . .
C26 C27 C28 C29 0.0 . .
C27 C28 C29 C24 0.0 . .
C25 C24 C29 C28 0.0 . .
C11 C24 C29 C28 -179.4(7) . .
O52 P51 O51 Cu8 -23.7(6) . .
O53 P51 O51 Cu8 -148.4(5) . .
C51 P51 O51 Cu8 96.4(6) . .
O392 Cu8 O51 P51 -161.6(6) . .
O152 Cu8 O51 P51 -91.8(14) . .
O70 Cu8 O51 P51 25.4(5) . .
O92B Cu8 O51 P51 179.3(6) . .
C391 Cu8 O51 P51 168.6(6) . .
O52 P51 O53 Gd1 -44.2(6) . .
O51 P51 O53 Gd1 81.0(5) . .
C51 P51 O53 Gd1 -163.4(5) . .
O52 P51 O53 K1 137.0(5) . .
O51 P51 O53 K1 -97.8(6) . .
C51 P51 O53 K1 17.8(7) . .
O102 Gd1 O53 P51 -137.9(5) . .
O13 Gd1 O53 P51 139.7(5) . .
O2 Gd1 O53 P51 6.2(5) . .
O10 Gd1 O53 P51 -51.3(6) . .
O8 Gd1 O53 P51 55.1(6) . .
O6 Gd1 O53 P51 -176.8(3) . .
O9 Gd1 O53 P51 66.5(4) . .
O20 Gd1 O53 P51 -62.2(4) . .
Cu2 Gd1 O53 P51 39.6(5) . .
Cu6 Gd1 O53 P51 -30.4(10) . .
Cu3 Gd1 O53 P51 -28.2(5) . .
O102 Gd1 O53 K1 41.3(2) . .
O13 Gd1 O53 K1 -41.06(19) . .
O2 Gd1 O53 K1 -174.54(18) . .
O10 Gd1 O53 K1 128.0(2) . .
O8 Gd1 O53 K1 -125.6(3) . .
O6 Gd1 O53 K1 2.4(4) . .
O9 Gd1 O53 K1 -114.2(2) . .
O20 Gd1 O53 K1 117.1(2) . .
Cu2 Gd1 O53 K1 -141.17(10) . .
Cu6 Gd1 O53 K1 148.9(6) . .
Cu3 Gd1 O53 K1 151.08(11) . .
O52 P51 C51 C64 83.8(7) . .
O53 P51 C51 C64 -155.4(6) . .
O51 P51 C51 C64 -38.3(7) . .
O52 P51 C51 C58 -155.8(6) . .
O53 P51 C51 C58 -35.0(7) . .
O51 P51 C51 C58 82.1(7) . .
O52 P51 C51 C52 -36.3(7) . .
O53 P51 C51 C52 84.5(6) . .
O51 P51 C51 C52 -158.4(5) . .
C64 C51 C52 C53 12.9(8) . .
C58 C51 C52 C53 -109.3(6) . .
P51 C51 C52 C53 131.6(5) . .
C64 C51 C52 C57 -168.5(5) . .
C58 C51 C52 C57 69.4(7) . .
P51 C51 C52 C57 -49.8(7) . .
C57 C52 C53 C54 0.0 . .
C51 C52 C53 C54 178.6(6) . .
C52 C53 C54 C55 0.0 . .
C53 C54 C55 C56 0.0 . .
C54 C55 C56 C57 0.0 . .
C55 C56 C57 C52 0.0 . .
C53 C52 C57 C56 0.0 . .
C51 C52 C57 C56 -178.6(6) . .
C64 C51 C58 C59 -108.9(7) . .
C52 C51 C58 C59 13.4(9) . .
P51 C51 C58 C59 131.9(5) . .
C64 C51 C58 C63 69.3(7) . .
C52 C51 C58 C63 -168.3(5) . .
P51 C51 C58 C63 -49.9(7) . .
C64 C51 C58 K1 156.4(5) . .
C52 C51 C58 K1 -81.3(6) . .
P51 C51 C58 K1 37.2(7) . .
C63 C58 C59 C60 0.0 . .
C51 C58 C59 C60 178.2(7) . .
K1 C58 C59 C60 -68.9(2) . .
C63 C58 C59 K1 68.9(2) . .
C51 C58 C59 K1 -112.9(6) . .
C58 C59 C60 C61 0.0 . .
K1 C59 C60 C61 -66.4(2) . .
C58 C59 C60 K1 66.4(2) . .
C59 C60 C61 C62 0.0 . .
K1 C60 C61 C62 -66.5(2) . .
C59 C60 C61 K1 66.5(2) . .
C60 C61 C62 C63 0.0 . .
K1 C61 C62 C63 -69.3(2) . .
C60 C61 C62 K1 69.3(2) . .
C61 C62 C63 C58 0.0 . .
K1 C62 C63 C58 -72.0(2) . .
C61 C62 C63 K1 72.0(2) . .
C59 C58 C63 C62 0.0 . .
C51 C58 C63 C62 -178.2(7) . .
K1 C58 C63 C62 71.8(2) . .
C59 C58 C63 K1 -71.8(2) . .
C51 C58 C63 K1 110.0(5) . .
C58 C51 C64 C65 12.0(9) . .
C52 C51 C64 C65 -109.8(7) . .
P51 C51 C64 C65 131.6(5) . .
C58 C51 C64 C69 -168.7(5) . .
C52 C51 C64 C69 69.5(7) . .
P51 C51 C64 C69 -49.1(7) . .
C69 C64 C65 C66 0.0 . .
C51 C64 C65 C66 179.3(7) . .
C64 C65 C66 C67 0.0 . .
C65 C66 C67 C68 0.0 . .
C66 C67 C68 C69 0.0 . .
C67 C68 C69 C64 0.0 . .
C65 C64 C69 C68 0.0 . .
C51 C64 C69 C68 -179.3(7) . .
O101 P101 O102 Gd1 -44.8(5) . .
O103 P101 O102 Gd1 80.8(5) . .
C101 P101 O102 Gd1 -164.2(5) . .
O101 P101 O102 K1 136.9(6) . .
O103 P101 O102 K1 -97.5(6) . .
C101 P101 O102 K1 17.5(8) . .
O53 Gd1 O102 P101 139.7(5) . .
O13 Gd1 O102 P101 -138.2(5) . .
O2 Gd1 O102 P101 56.6(6) . .
O10 Gd1 O102 P101 7.0(4) . .
O8 Gd1 O102 P101 -50.9(6) . .
O6 Gd1 O102 P101 -62.5(4) . .
O9 Gd1 O102 P101 -176.2(3) . .
O20 Gd1 O102 P101 66.9(4) . .
Cu2 Gd1 O102 P101 -29.5(11) . .
Cu6 Gd1 O102 P101 -27.6(5) . .
Cu3 Gd1 O102 P101 40.1(5) . .
O53 Gd1 O102 K1 -41.3(2) . .
O13 Gd1 O102 K1 40.8(2) . .
O2 Gd1 O102 K1 -124.4(3) . .
O10 Gd1 O102 K1 -173.91(18) . .
O8 Gd1 O102 K1 128.1(2) . .
O6 Gd1 O102 K1 116.5(2) . .
O9 Gd1 O102 K1 2.8(4) . .
O20 Gd1 O102 K1 -114.1(2) . .
Cu2 Gd1 O102 K1 149.6(6) . .
Cu6 Gd1 O102 K1 151.48(11) . .
Cu3 Gd1 O102 K1 -140.82(10) . .
O101 P101 O103 Cu9 -26.0(6) . .
O102 P101 O103 Cu9 -151.4(5) . .
C101 P101 O103 Cu9 93.5(6) . .
O381 Cu9 O103 P101 -161.7(5) . .
O80 Cu9 O103 P101 27.5(5) . .
O202 Cu9 O103 P101 -97.5(12) . .
O81B Cu9 O103 P101 178.5(6) . .
C381 Cu9 O103 P101 170.5(6) . .
O101 P101 C101 C108 -155.9(6) . .
O102 P101 C101 C108 -34.6(7) . .
O103 P101 C101 C108 82.4(7) . .
O101 P101 C101 C114 83.2(7) . .
O102 P101 C101 C114 -155.4(6) . .
O103 P101 C101 C114 -38.5(8) . .
O101 P101 C101 C102 -35.9(7) . .
O102 P101 C101 C102 85.5(7) . .
O103 P101 C101 C102 -157.6(6) . .
C108 C101 C102 C103 -109.1(7) . .
C114 C101 C102 C103 15.3(9) . .
P101 C101 C102 C103 131.7(5) . .
C108 C101 C102 C107 68.3(8) . .
C114 C101 C102 C107 -167.2(5) . .
P101 C101 C102 C107 -50.9(8) . .
C107 C102 C103 C104 0.0 . .
C101 C102 C103 C104 177.4(7) . .
C102 C103 C104 C105 0.0 . .
C103 C104 C105 C106 0.0 . .
C104 C105 C106 C107 0.0 . .
C105 C106 C107 C102 0.0 . .
C103 C102 C107 C106 0.0 . .
C101 C102 C107 C106 -177.5(7) . .
C114 C101 C108 C109 -108.1(7) . .
C102 C101 C108 C109 16.1(9) . .
P101 C101 C108 C109 133.9(5) . .
C114 C101 C108 C113 69.9(8) . .
C102 C101 C108 C113 -165.9(5) . .
P101 C101 C108 C113 -48.1(8) . .
C114 C101 C108 K1 154.3(5) . .
C102 C101 C108 K1 -81.5(7) . .
P101 C101 C108 K1 36.2(7) . .
C113 C108 C109 C110 0.0 . .
C101 C108 C109 C110 178.0(7) . .
K1 C108 C109 C110 -68.1(2) . .
C108 C109 C110 C111 0.0 . .
C109 C110 C111 C112 0.0 . .
C110 C111 C112 C113 0.0 . .
C110 C111 C112 K1 70.9(2) . .
C111 C112 C113 C108 0.0 . .
K1 C112 C113 C108 -75.1(2) . .
C111 C112 C113 K1 75.1(2) . .
C109 C108 C113 C112 0.0 . .
C101 C108 C113 C112 -178.0(7) . .
K1 C108 C113 C112 73.6(2) . .
C109 C108 C113 K1 -73.6(2) . .
C101 C108 C113 K1 108.3(6) . .
C108 C101 C114 C115 6.7(10) . .
C102 C101 C114 C115 -117.4(7) . .
P101 C101 C114 C115 126.2(5) . .
C108 C101 C114 C119 -170.2(5) . .
C102 C101 C114 C119 65.7(8) . .
P101 C101 C114 C119 -50.7(8) . .
C119 C114 C115 C116 0.0 . .
C101 C114 C115 C116 -176.9(7) . .
C114 C115 C116 C117 0.0 . .
C115 C116 C117 C118 0.0 . .
C116 C117 C118 C119 0.0 . .
C117 C118 C119 C114 0.0 . .
C115 C114 C119 C118 0.0 . .
C101 C114 C119 C118 176.9(7) . .
O152 P151 O151 Gd3 -61(2) . .
O153 P151 O151 Gd3 65(2) . .
C151 P151 O151 Gd3 -163.5(19) . .
C51B P151 O151 Gd3 178.9(16) . .
O91B Gd3 O151 P151 70.2(19) . .
O3W Gd3 O151 P151 -155.9(19) . .
O7W Gd3 O151 P151 163.2(14) . .
O40 Gd3 O151 P151 -82.4(19) . .
O30 Gd3 O151 P151 7(3) . .
O3 Gd3 O151 P151 -20.1(19) . .
O391 Gd3 O151 P151 59.8(18) . .
O402 Gd3 O151 P151 132.6(17) . .
O401 Gd3 O151 P151 135(2) . .
O5W Gd3 O151 P151 -81.0(19) . .
C401 Gd3 O151 P151 135.8(18) . .
O151 P151 O152 Cu8 56.5(9) . .
O153 P151 O152 Cu8 -68.5(7) . .
C151 P151 O152 Cu8 166.2(11) . .
C51B P151 O152 Cu8 174.7(6) . .
O392 Cu8 O152 P151 -123.9(6) . .
O70 Cu8 O152 P151 48.3(6) . .
O51 Cu8 O152 P151 166.0(10) . .
O92B Cu8 O152 P151 -105.3(6) . .
C391 Cu8 O152 P151 -93.4(6) . .
O151 P151 O153 Cu7 -120.8(6) . .
O152 P151 O153 Cu7 5.4(7) . .
C151 P151 O153 Cu7 115.2(12) . .
C51B P151 O153 Cu7 124.4(6) . .
O311 Cu7 O153 P151 -64(3) . .
O70 Cu7 O153 P151 46.9(6) . .
O321 Cu7 O153 P151 -133.4(5) . .
O151 P151 C151 C152 45(3) . .
O152 P151 C151 C152 -70(2) . .
O153 P151 C151 C152 171.3(19) . .
C51B P151 C151 C152 139(6) . .
O151 P151 C151 C164 -178.9(13) . .
O152 P151 C151 C164 65.9(15) . .
O153 P151 C151 C164 -52.9(19) . .
C51B P151 C151 C164 -85(4) . .
O151 P151 C151 C158 -74.6(16) . .
O152 P151 C151 C158 170.2(14) . .
O153 P151 C151 C158 51.4(19) . .
C51B P151 C151 C158 19(3) . .
C164 C151 C152 C153 -90(3) . .
C158 C151 C152 C153 156.8(12) . .
P151 C151 C152 C153 40(3) . .
C164 C151 C152 C157 89(2) . .
C158 C151 C152 C157 -24(3) . .
P151 C151 C152 C157 -141.2(18) . .
C157 C152 C153 C154 0.0 . .
C151 C152 C153 C154 179.2(19) . .
C152 C153 C154 C155 0.0 . .
C153 C154 C155 C156 0.0 . .
C154 C155 C156 C157 0.0 . .
C155 C156 C157 C152 0.0 . .
C153 C152 C157 C156 0.0 . .
C151 C152 C157 C156 -179(2) . .
O151 P151 C51B C52B 33.1(15) . .
O152 P151 C51B C52B -88.8(14) . .
O153 P151 C51B C52B 150.5(12) . .
C151 P151 C51B C52B -58(4) . .
O151 P151 C51B C164 161.8(8) . .
O152 P151 C51B C164 39.8(7) . .
O153 P151 C51B C164 -80.8(6) . .
C151 P151 C51B C164 71(4) . .
O151 P151 C51B C58B -86.1(10) . .
O152 P151 C51B C58B 151.9(7) . .
O153 P151 C51B C58B 31.2(9) . .
C151 P151 C51B C58B -177(4) . .
C164 C51B C52B C53B -69(2) . .
C58B C51B C52B C53B 156.7(13) . .
P151 C51B C52B C53B 43.3(17) . .
C164 C51B C52B C57B 100.8(19) . .
C58B C51B C52B C57B -33(2) . .
P151 C51B C52B C57B -146.4(11) . .
C51B C52B C53B C54B 170(2) . .
C57B C52B C53B C54B 0.0 . .
C52B C53B C54B C55B 0.0 . .
C53B C54B C55B C56B 0.0 . .
C54B C55B C56B C57B 0.0 . .
C55B C56B C57B C52B 0.0 . .
C51B C52B C57B C56B -170(2) . .
C53B C52B C57B C56B 0.0 . .
C152 C151 C158 C159 -81(2) . .
C164 C151 C158 C159 155.0(10) . .
P151 C151 C158 C159 50.5(17) . .
C152 C151 C158 C163 90(2) . .
C164 C151 C158 C163 -34(2) . .
P151 C151 C158 C163 -138.8(10) . .
C163 C158 C159 C160 0.0 . .
C151 C158 C159 C160 170.9(15) . .
C158 C159 C160 C161 0.0 . .
C159 C160 C161 C162 0.0 . .
C160 C161 C162 C163 0.0 . .
C161 C162 C163 C158 0.0 . .
C159 C158 C163 C162 0.0 . .
C151 C158 C163 C162 -170.5(16) . .
C52B C51B C58B C59B -56(2) . .
C164 C51B C58B C59B 164.1(9) . .
P151 C51B C58B C59B 61.0(10) . .
C52B C51B C58B C63B 115.7(15) . .
C164 C51B C58B C63B -24.3(15) . .
P151 C51B C58B C63B -127.4(9) . .
C63B C58B C59B C60B 0.0 . .
C51B C58B C59B C60B 171.6(14) . .
C58B C59B C60B C61B 0.0 . .
C59B C60B C61B C62B 0.0 . .
C60B C61B C62B C63B 0.0 . .
C61B C62B C63B C58B 0.0 . .
C59B C58B C63B C62B 0.0 . .
C51B C58B C63B C62B -171.5(15) . .
C152 C151 C164 C165 176.6(13) . .
C158 C151 C164 C165 -67(2) . .
P151 C151 C164 C165 37(2) . .
C152 C151 C164 C169 9(3) . .
C158 C151 C164 C169 125.4(13) . .
P151 C151 C164 C169 -130.5(11) . .
C152 C151 C164 C51B -136(7) . .
C158 C151 C164 C51B -19(3) . .
P151 C151 C164 C51B 85(5) . .
C52B C51B C164 C165 -173.9(17) . .
C58B C51B C164 C165 -39.0(15) . .
P151 C51B C164 C165 67.7(7) . .
C52B C51B C164 C169 3(2) . .
C58B C51B C164 C169 137.4(8) . .
P151 C51B C164 C169 -115.8(6) . .
C52B C51B C164 C151 44(4) . .
C58B C51B C164 C151 179(6) . .
P151 C51B C164 C151 -75(5) . .
C169 C164 C165 C166 0.0 . .
C151 C164 C165 C166 -166.3(17) . .
C51B C164 C165 C166 176.6(9) . .
C164 C165 C166 C167 0.0 . .
C165 C166 C167 C168 0.0 . .
C166 C167 C168 C169 0.0 . .
C167 C168 C169 C164 0.0 . .
C165 C164 C169 C168 0.0 . .
C151 C164 C169 C168 169.4(13) . .
C51B C164 C169 C168 -176.4(9) . .
O202 P201 O201 Gd2 -34.5(15) . 3_675
O203 P201 O201 Gd2 92.0(12) . 3_675
O1B P201 O201 Gd2 -57.4(16) . 3_675
C1B P201 O201 Gd2 -144.5(10) . 3_675
C201 P201 O201 Gd2 -164.9(11) . 3_675
O202 P201 O1B Gd2 -107.3(14) . 3_675
O203 P201 O1B Gd2 15.3(19) . 3_675
O201 P201 O1B Gd2 53.3(15) . 3_675
C1B P201 O1B Gd2 153.6(13) . 3_675
C201 P201 O1B Gd2 136.2(14) . 3_675
O203 P201 O202 Cu9 -67.4(7) . .
O201 P201 O202 Cu9 54.2(9) . .
O1B P201 O202 Cu9 65.0(8) . .
C1B P201 O202 Cu9 168.4(9) . .
C201 P201 O202 Cu9 -177.7(8) . .
O381 Cu9 O202 P201 -124.0(8) . .
O80 Cu9 O202 P201 45.6(6) . .
O103 Cu9 O202 P201 170.9(11) . .
O81B Cu9 O202 P201 -106.0(8) . .
C381 Cu9 O202 P201 -95.7(8) . .
O202 P201 O203 Cu10 8.4(7) . .
O201 P201 O203 Cu10 -123.8(6) . .
O1B P201 O203 Cu10 -106.2(9) . .
C1B P201 O203 Cu10 120.9(8) . .
C201 P201 O203 Cu10 126.9(8) . .
O342 Cu10 O203 P201 -70(4) . .
O80 Cu10 O203 P201 44.1(5) . .
O331 Cu10 O203 P201 -136.2(6) . .
O202 P201 C201 C202 160.5(13) . .
O203 P201 C201 C202 41.7(16) . .
O201 P201 C201 C202 -63.9(17) . .
O1B P201 C201 C202 -93.7(17) . .
C1B P201 C201 C202 -154(5) . .
O202 P201 C201 C214 -77.2(14) . .
O203 P201 C201 C214 163.9(12) . .
O201 P201 C201 C214 58.4(15) . .
O1B P201 C201 C214 28.6(17) . .
C1B P201 C201 C214 -32(3) . .
O202 P201 C201 C208 28.0(13) . .
O203 P201 C201 C208 -90.8(11) . .
O201 P201 C201 C208 163.6(10) . .
O1B P201 C201 C208 133.8(11) . .
C1B P201 C201 C208 73(3) . .
C214 C201 C202 C203 -72.2(18) . .
C208 C201 C202 C203 172.8(11) . .
P201 C201 C202 C203 49.4(19) . .
C214 C201 C202 C207 109.1(15) . .
C208 C201 C202 C207 -6(2) . .
P201 C201 C202 C207 -129.3(12) . .
C207 C202 C203 C204 0.0 . .
C201 C202 C203 C204 -178.8(15) . .
C202 C203 C204 C205 0.0 . .
C203 C204 C205 C206 0.0 . .
C204 C205 C206 C207 0.0 . .
C205 C206 C207 C202 0.0 . .
C203 C202 C207 C206 0.0 . .
C201 C202 C207 C206 178.7(16) . .
O202 P201 C1B C2B 174.7(18) . .
O203 P201 C1B C2B 54(2) . .
O201 P201 C1B C2B -59.1(19) . .
O1B P201 C1B C2B -88.5(19) . .
C201 P201 C1B C2B 36(3) . .
O202 P201 C1B C208 59.9(8) . .
O203 P201 C1B C208 -60.6(8) . .
O201 P201 C1B C208 -173.9(8) . .
O1B P201 C1B C208 156.8(9) . .
C201 P201 C1B C208 -79(3) . .
O202 P201 C1B C14B -69.0(16) . .
O203 P201 C1B C14B 170.4(14) . .
O201 P201 C1B C14B 57.2(16) . .
O1B P201 C1B C14B 27.8(17) . .
C201 P201 C1B C14B 152(4) . .
C208 C1B C2B C3B 156.0(16) . .
C14B C1B C2B C3B -79(2) . .
P201 C1B C2B C3B 44(2) . .
C208 C1B C2B C7B -21(2) . .
C14B C1B C2B C7B 104(2) . .
P201 C1B C2B C7B -133.4(16) . .
C1B C2B C3B C4B -177(3) . .
C7B C2B C3B C4B 0.0 . .
C2B C3B C4B C5B 0.0 . .
C3B C4B C5B C6B 0.0 . .
C4B C5B C6B C7B 0.0 . .
C5B C6B C7B C2B 0.0 . .
C1B C2B C7B C6B 177(3) . .
C3B C2B C7B C6B 0.0 . .
C2B C1B C208 C209 -75(2) . .
C14B C1B C208 C209 167.8(15) . .
P201 C1B C208 C209 40.9(10) . .
C2B C1B C208 C213 113.5(17) . .
C14B C1B C208 C213 -3.4(19) . .
P201 C1B C208 C213 -130.2(6) . .
C2B C1B C208 C201 -36(3) . .
C14B C1B C208 C201 -153(4) . .
P201 C1B C208 C201 80(3) . .
C202 C201 C208 C209 -56.0(19) . .
C214 C201 C208 C209 -175.1(10) . .
P201 C201 C208 C209 74.6(10) . .
C202 C201 C208 C213 117.8(15) . .
C214 C201 C208 C213 -1.3(18) . .
P201 C201 C208 C213 -111.7(10) . .
C202 C201 C208 C1B 155(5) . .
C214 C201 C208 C1B 36(3) . .
P201 C201 C208 C1B -74(3) . .
C213 C208 C209 C210 0.0 . .
C1B C208 C209 C210 -170.4(11) . .
C201 C208 C209 C210 174.3(10) . .
C208 C209 C210 C211 0.0 . .
C209 C210 C211 C212 0.0 . .
C210 C211 C212 C213 0.0 . .
C211 C212 C213 C208 0.0 . .
C209 C208 C213 C212 0.0 . .
C1B C208 C213 C212 172.2(9) . .
C201 C208 C213 C212 -173.3(12) . .
C202 C201 C214 C215 147.8(13) . .
C208 C201 C214 C215 -85.2(15) . .
P201 C201 C214 C215 20.5(18) . .
C202 C201 C214 C219 -31(2) . .
C208 C201 C214 C219 95.7(13) . .
P201 C201 C214 C219 -158.6(9) . .
C219 C214 C215 C216 0.0 . .
C201 C214 C215 C216 -179.1(17) . .
C214 C215 C216 C217 0.0 . .
C215 C216 C217 C218 0.0 . .
C216 C217 C218 C219 0.0 . .
C217 C218 C219 C214 0.0 . .
C215 C214 C219 C218 0.0 . .
C201 C214 C219 C218 179.2(16) . .
C2B C1B C14B C15B 162(2) . .
C208 C1B C14B C15B -79(3) . .
P201 C1B C14B C15B 42(3) . .
C2B C1B C14B C19B -15(3) . .
C208 C1B C14B C19B 103.9(19) . .
P201 C1B C14B C19B -134.6(16) . .
C19B C14B C15B C16B 0.0 . .
C1B C14B C15B C16B -176(3) . .
C14B C15B C16B C17B 0.0 . .
C15B C16B C17B C18B 0.0 . .
C16B C17B C18B C19B 0.0 . .
C17B C18B C19B C14B 0.0 . .
C15B C14B C19B C18B 0.0 . .
C1B C14B C19B C18B 177(2) . .
O253 P251 O251 Gd4 -65(2) . .
O252 P251 O251 Gd4 59(2) . .
C51C P251 O251 Gd4 165.7(18) . .
C251 P251 O251 Gd4 -173.2(19) . .
O81 Gd4 O251 P251 75.0(19) . .
O2W Gd4 O251 P251 -151.0(19) . .
O7 Gd4 O251 P251 -77.4(19) . .
O4W Gd4 O251 P251 165.5(15) . .
O5 Gd4 O251 P251 -14.7(19) . .
O1 Gd4 O251 P251 18(3) . .
O361 Gd4 O251 P251 136.6(18) . .
O281 Gd4 O251 P251 64.7(18) . .
O362 Gd4 O251 P251 139(2) . .
O1W Gd4 O251 P251 -75.6(19) . .
C361 Gd4 O251 P251 138(2) . .
O251 P251 O252 Cu11 -116.1(7) . .
O253 P251 O252 Cu11 9.8(8) . .
C51C P251 O252 Cu11 127.8(10) . .
C251 P251 O252 Cu11 124.0(11) . .
O90 Cu11 O252 P251 43.8(6) . .
O301 Cu11 O252 P251 -63(4) . .
O291 Cu11 O252 P251 -135.3(6) . .
O251 P251 O253 Cu12 53.1(10) . .
O252 P251 O253 Cu12 -71.4(8) . .
C51C P251 O253 Cu12 -178.9(11) . .
C251 P251 O253 Cu12 163.5(11) . .
O282 Cu12 O253 P251 -122.6(9) . .
O90 Cu12 O253 P251 49.7(7) . .
O11 Cu12 O253 P251 168.4(9) . .
O82 Cu12 O253 P251 -102.1(8) . .
O281 Cu12 O253 P251 -60.7(8) . .
C281 Cu12 O253 P251 -91.1(10) . .
O251 P251 C251 C264 165.1(18) . .
O253 P251 C251 C264 48(2) . .
O252 P251 C251 C264 -72(2) . .
C51C P251 C251 C264 -82(4) . .
O251 P251 C251 C252 -73.8(19) . .
O253 P251 C251 C252 169.1(16) . .
O252 P251 C251 C252 49(2) . .
C51C P251 C251 C252 39(3) . .
O251 P251 C251 C258 41(2) . .
O253 P251 C251 C258 -76(2) . .
O252 P251 C251 C258 164.4(17) . .
C51C P251 C251 C258 154(5) . .
O251 P251 C51C C58C 46(2) . .
O253 P251 C51C C58C -83.1(18) . .
O252 P251 C51C C58C 161.0(17) . .
C251 P251 C51C C58C -28(3) . .
O251 P251 C51C C52C -72.4(19) . .
O253 P251 C51C C52C 158.8(14) . .
O252 P251 C51C C52C 42.9(17) . .
C251 P251 C51C C52C -146(5) . .
O251 P251 C51C C64C 167.0(16) . .
O253 P251 C51C C64C 38(2) . .
O252 P251 C51C C64C -77.6(18) . .
C251 P251 C51C C64C 93(4) . .
C264 C251 C252 C253 166.7(18) . .
C258 C251 C252 C253 -71(2) . .
P251 C251 C252 C253 51(2) . .
C264 C251 C252 C257 -24(3) . .
C258 C251 C252 C257 98(2) . .
P251 C251 C252 C257 -139.4(13) . .
C257 C252 C253 C254 0.0 . .
C251 C252 C253 C254 169(2) . .
C252 C253 C254 C255 0.0 . .
C253 C254 C255 C256 0.0 . .
C254 C255 C256 C257 0.0 . .
C255 C256 C257 C252 0.0 . .
C253 C252 C257 C256 0.0 . .
C251 C252 C257 C256 -169(2) . .
C58C C51C C52C C53C -51(2) . .
C64C C51C C52C C53C -175.3(15) . .
P251 C51C C52C C53C 65(2) . .
C58C C51C C52C C57C 129.3(18) . .
C64C C51C C52C C57C 5(3) . .
P251 C51C C52C C57C -115.2(16) . .
C57C C52C C53C C54C 0.0 . .
C51C C52C C53C C54C 180.0(19) . .
C52C C53C C54C C55C 0.0 . .
C53C C54C C55C C56C 0.0 . .
C54C C55C C56C C57C 0.0 . .
C55C C56C C57C C52C 0.0 . .
C53C C52C C57C C56C 0.0 . .
C51C C52C C57C C56C -180(2) . .
C264 C251 C258 C259 99(2) . .
C252 C251 C258 C259 -26(3) . .
P251 C251 C258 C259 -140.0(17) . .
C264 C251 C258 C263 -75(3) . .
C252 C251 C258 C263 160.6(17) . .
P251 C251 C258 C263 46(3) . .
C263 C258 C259 C260 0.0 . .
C251 C258 C259 C260 -174(2) . .
C258 C259 C260 C261 0.0 . .
C259 C260 C261 C262 0.0 . .
C260 C261 C262 C263 0.0 . .
C261 C262 C263 C258 0.0 . .
C259 C258 C263 C262 0.0 . .
C251 C258 C263 C262 174(2) . .
C52C C51C C58C C59C -31(3) . .
C64C C51C C58C C59C 92(2) . .
P251 C51C C58C C59C -149.9(14) . .
C52C C51C C58C C63C 151.0(16) . .
C64C C51C C58C C63C -86(2) . .
P251 C51C C58C C63C 32(2) . .
C63C C58C C59C C60C 0.0 . .
C51C C58C C59C C60C -178(2) . .
C58C C59C C60C C61C 0.0 . .
C59C C60C C61C C62C 0.0 . .
C60C C61C C62C C63C 0.0 . .
C61C C62C C63C C58C 0.0 . .
C59C C58C C63C C62C 0.0 . .
C51C C58C C63C C62C 178(2) . .
C252 C251 C264 C265 124(2) . .
C258 C251 C264 C265 4(3) . .
P251 C251 C264 C265 -122.4(17) . .
C252 C251 C264 C269 -62(3) . .
C258 C251 C264 C269 178.5(17) . .
P251 C251 C264 C269 52(2) . .
C269 C264 C265 C266 0.0 . .
C251 C264 C265 C266 174(2) . .
C264 C265 C266 C267 0.0 . .
C265 C266 C267 C268 0.0 . .
C266 C267 C268 C269 0.0 . .
C267 C268 C269 C264 0.0 . .
C265 C264 C269 C268 0.0 . .
C251 C264 C269 C268 -174(2) . .
C58C C51C C64C C65C -16(3) . .
C52C C51C C64C C65C 107(2) . .
P251 C51C C64C C65C -132.2(15) . .
C58C C51C C64C C69C 155.8(18) . .
C52C C51C C64C C69C -82(2) . .
P251 C51C C64C C69C 39(3) . .
C69C C64C C65C C66C 0.0 . .
C51C C64C C65C C66C 172(2) . .
C64C C65C C66C C67C 0.0 . .
C65C C66C C67C C68C 0.0 . .
C66C C67C C68C C69C 0.0 . .
C67C C68C C69C C64C 0.0 . .
C65C C64C C69C C68C 0.0 . .
C51C C64C C69C C68C -171(2) . .
O282 Cu12 O281 C281 2.3(14) . .
O253 Cu12 O281 C281 -80.2(14) . .
O90 Cu12 O281 C281 -172.1(13) . .
O11 Cu12 O281 C281 88.6(13) . .
O82 Cu12 O281 C281 8.8(16) . .
O282 Cu12 O281 Gd4 148.8(9) . .
O253 Cu12 O281 Gd4 66.2(6) . .
O90 Cu12 O281 Gd4 -25.6(6) . .
O11 Cu12 O281 Gd4 -124.9(5) . .
O82 Cu12 O281 Gd4 155.3(11) . .
C281 Cu12 O281 Gd4 146.5(16) . .
O81 Gd4 O281 C281 -91(4) . .
O251 Gd4 O281 C281 52(3) . .
O2W Gd4 O281 C281 -9(3) . .
O7 Gd4 O281 C281 172(3) . .
O4W Gd4 O281 C281 -86(3) . .
O5 Gd4 O281 C281 146(3) . .
O1 Gd4 O281 C281 -150(3) . .
O361 Gd4 O281 C281 -74(3) . .
O362 Gd4 O281 C281 -23(3) . .
O1W Gd4 O281 C281 90(3) . .
C361 Gd4 O281 C281 -48(3) . .
O81 Gd4 O281 Cu12 167(2) . .
O251 Gd4 O281 Cu12 -50.6(6) . .
O2W Gd4 O281 Cu12 -111.9(6) . .
O7 Gd4 O281 Cu12 70.0(8) . .
O4W Gd4 O281 Cu12 172.0(5) . .
O5 Gd4 O281 Cu12 43.6(5) . .
O1 Gd4 O281 Cu12 107.6(5) . .
O361 Gd4 O281 Cu12 -176.3(7) . .
O362 Gd4 O281 Cu12 -125.5(8) . .
O1W Gd4 O281 Cu12 -12.1(8) . .
C361 Gd4 O281 Cu12 -150.4(9) . .
O253 Cu12 O282 C281 92.8(15) . .
O90 Cu12 O282 C281 34(4) . .
O11 Cu12 O282 C281 -100.9(14) . .
O82 Cu12 O282 C281 -14(2) . .
O281 Cu12 O282 C281 -2.2(14) . .
Cu12 O281 C281 O282 -3.1(19) . .
Gd4 O281 C281 O282 -117(3) . .
Cu12 O281 C281 C282 170(3) . .
Gd4 O281 C281 C282 56(4) . .
Gd4 O281 C281 Cu12 -114(3) . .
Cu12 O282 C281 O281 4(3) . .
Cu12 O282 C281 C282 -169.7(19) . .
O282 Cu12 C281 O281 -176(2) . .
O253 Cu12 C281 O281 99.3(13) . .
O90 Cu12 C281 O281 11.7(19) . .
O11 Cu12 C281 O281 -95.2(12) . .
O82 Cu12 C281 O281 -150(5) . .
O253 Cu12 C281 O282 -84.6(14) . .
O90 Cu12 C281 O282 -172.1(10) . .
O11 Cu12 C281 O282 80.9(14) . .
O82 Cu12 C281 O282 26(4) . .
O281 Cu12 C281 O282 176(2) . .
O282 Cu12 C281 C282 27(5) . .
O253 Cu12 C281 C282 -57(6) . .
O90 Cu12 C281 C282 -145(5) . .
O11 Cu12 C281 C282 108(6) . .
O82 Cu12 C281 C282 53(6) . .
O281 Cu12 C281 C282 -157(7) . .
O251 Gd4 O81 C81 29(3) . .
O2W Gd4 O81 C81 -51(3) . .
O7 Gd4 O81 C81 169(2) . .
O4W Gd4 O81 C81 -111(3) . .
O5 Gd4 O81 C81 120(3) . .
O1 Gd4 O81 C81 -177(3) . .
O361 Gd4 O81 C81 -98(3) . .
O281 Gd4 O81 C81 64(3) . .
O362 Gd4 O81 C81 -41(3) . .
O1W Gd4 O81 C81 65(3) . .
C361 Gd4 O81 C81 -69(3) . .
O282 Cu12 O82 C81 157(3) . .
O253 Cu12 O82 C81 84.6(16) . .
O90 Cu12 O82 C81 -9(2) . .
O11 Cu12 O82 C81 -110.0(15) . .
O281 Cu12 O82 C81 -7.2(14) . .
C281 Cu12 O82 C81 15(4) . .
Gd4 O81 C81 O82 -96(3) . .
Gd4 O81 C81 C82 83(3) . .
Cu12 O82 C81 O81 20(3) . .
Cu12 O82 C81 C82 -159.1(16) . .
O252 Cu11 O291 C291 -83.7(10) . .
O90 Cu11 O291 C291 133(11) . .
O301 Cu11 O291 C291 102.9(9) . .
Cu11 O291 C291 O3W -2.2(17) . 3_675
Cu11 O291 C291 C292 178.6(12) . .
O252 Cu11 O301 C301 175(3) . .
O90 Cu11 O301 C301 67.7(8) . .
O291 Cu11 O301 C301 -113.1(8) . .
Cu11 O301 C301 O302 7.9(14) . .
Cu11 O301 C301 C302 -169.8(8) . .
O153 Cu7 O311 C311 -180(100) . .
O70 Cu7 O311 C311 69.9(7) . .
O321 Cu7 O311 C311 -109.7(7) . .
Cu7 O311 C311 O312 8.0(13) . .
Cu7 O311 C311 C312 -172.4(7) . .
O153 Cu7 O321 C321 -78.2(9) . .
O311 Cu7 O321 C321 107.4(9) . .
O70 Cu7 O321 C321 90(8) . .
O82B Gd2 O322 C321 -22(2) 3_675 .
O1B Gd2 O322 C321 47.9(18) 3_675 .
O201 Gd2 O322 C321 66.4(18) 3_675 .
O6W Gd2 O322 C321 -94.0(18) . .
O4 Gd2 O322 C321 -177.6(18) . .
O50 Gd2 O322 C321 144.7(16) . .
O382 Gd2 O322 C321 2(2) 3_675 .
O60 Gd2 O322 C321 -130.1(17) . .
O372 Gd2 O322 C321 -65.5(18) . .
O371 Gd2 O322 C321 -15.2(17) . .
O8W Gd2 O322 C321 117.7(18) . .
Cu7 O321 C321 O322 -4.8(17) . .
Cu7 O321 C321 C322 172.2(11) . .
Gd2 O322 C321 O321 162.6(11) . .
Gd2 O322 C321 C322 -14(3) . .
O203 Cu10 O331 C331 -78.2(9) . .
O342 Cu10 O331 C331 107.9(9) . .
O80 Cu10 O331 C331 -47(28) . .
Cu10 O331 C331 O2W -9.0(16) . 3_675
Cu10 O331 C331 C332 166.3(12) . .
O203 Cu10 O342 C341 -178(100) . .
O80 Cu10 O342 C341 67.6(7) . .
O331 Cu10 O342 C341 -112.2(8) . .
Cu10 O342 C341 O341 8.4(15) . .
Cu10 O342 C341 C342 -172.1(8) . .
O351 N351 O351 O353 -109(21) 3_675 3_675
O353 N351 O351 O353 180.004(3) . 3_675
O352 N351 O351 O353 29.1(11) 3_675 3_675
O352 N351 O351 O353 -150.9(11) . 3_675
O351 N351 O351 O352 42(21) 3_675 .
O353 N351 O351 O352 -29.1(11) . .
O353 N351 O351 O352 150.9(11) 3_675 .
O352 N351 O351 O352 179.999(4) 3_675 .
O351 N351 O351 Cu5 -111(20) 3_675 3_675
O353 N351 O351 Cu5 177.8(9) . 3_675
O353 N351 O351 Cu5 -2.2(9) 3_675 3_675
O352 N351 O351 Cu5 26.8(14) 3_675 3_675
O352 N351 O351 Cu5 -153.2(14) . 3_675
O351 N351 O351 Cu1 40(20) 3_675 .
O353 N351 O351 Cu1 -30.6(14) . .
O353 N351 O351 Cu1 149.4(14) 3_675 .
O352 N351 O351 Cu1 178.5(9) 3_675 .
O352 N351 O351 Cu1 -1.5(9) . .
O50 Cu1 O351 N351 -58.6(11) . .
O1 Cu1 O351 N351 123.0(10) . .
O7 Cu1 O351 N351 -152.4(11) . .
O4 Cu1 O351 N351 30.5(11) . .
O352 Cu1 O351 N351 1.4(8) . .
O8W Cu1 O351 N351 118(6) . .
Gd4 Cu1 O351 N351 168.1(10) . .
Gd2 Cu1 O351 N351 -12.7(13) . .
O50 Cu1 O351 O353 47(2) . 3_675
O1 Cu1 O351 O353 -131(2) . 3_675
O7 Cu1 O351 O353 -47(2) . 3_675
O4 Cu1 O351 O353 136(2) . 3_675
O352 Cu1 O351 O353 107(2) . 3_675
O8W Cu1 O351 O353 -137(5) . 3_675
Gd4 Cu1 O351 O353 -86(2) . 3_675
Gd2 Cu1 O351 O353 93(2) . 3_675
O50 Cu1 O351 O352 -60.0(7) . .
O1 Cu1 O351 O352 121.5(7) . .
O7 Cu1 O351 O352 -153.8(8) . .
O4 Cu1 O351 O352 29.1(8) . .
O8W Cu1 O351 O352 116(6) . .
Gd4 Cu1 O351 O352 166.6(7) . .
Gd2 Cu1 O351 O352 -14.1(9) . .
O50 Cu1 O351 Cu5 101.1(3) . 3_675
O1 Cu1 O351 Cu5 -77.4(3) . 3_675
O7 Cu1 O351 Cu5 7.3(3) . 3_675
O4 Cu1 O351 Cu5 -169.8(2) . 3_675
O352 Cu1 O351 Cu5 161.1(9) . 3_675
O8W Cu1 O351 Cu5 -82(6) . 3_675
Gd4 Cu1 O351 Cu5 -32.2(4) . 3_675
Gd2 Cu1 O351 Cu5 147.02(17) . 3_675
O351 N351 O352 O353 28.4(10) 3_675 .
O351 N351 O352 O353 -151.6(10) . .
O353 N351 O352 O353 180.001(4) 3_675 .
O352 N351 O352 O353 -158(13) 3_675 .
O351 N351 O352 O351 180.002(4) 3_675 .
O353 N351 O352 O351 151.6(10) . .
O353 N351 O352 O351 -28.4(10) 3_675 .
O352 N351 O352 O351 -6(13) 3_675 .
O351 N351 O352 Cu4 29.7(13) 3_675 .
O351 N351 O352 Cu4 -150.3(13) . .
O353 N351 O352 Cu4 1.3(9) . .
O353 N351 O352 Cu4 -178.7(9) 3_675 .
O352 N351 O352 Cu4 -157(13) 3_675 .
O351 N351 O352 Cu1 -178.5(9) 3_675 .
O351 N351 O352 Cu1 1.5(9) . .
O353 N351 O352 Cu1 153.1(13) . .
O353 N351 O352 Cu1 -26.9(13) 3_675 .
O352 N351 O352 Cu1 -5(13) 3_675 .
O353 O351 O352 N351 27.6(10) 3_675 .
Cu5 O351 O352 N351 130(2) 3_675 .
Cu1 O351 O352 N351 178.8(7) . .
N351 O351 O352 O353 24.7(9) . .
O353 O351 O352 O353 52.4(17) 3_675 .
Cu5 O351 O352 O353 154.5(19) 3_675 .
Cu1 O351 O352 O353 -156.5(11) . .
N351 O351 O352 Cu4 118(2) . .
O353 O351 O352 Cu4 145.7(19) 3_675 .
Cu5 O351 O352 Cu4 -112(3) 3_675 .
Cu1 O351 O352 Cu4 -63(2) . .
N351 O351 O352 Cu1 -178.8(7) . .
O353 O351 O352 Cu1 -151.2(12) 3_675 .
Cu5 O351 O352 Cu1 -49(2) 3_675 .
O3 Cu4 O352 N351 58.5(11) . .
O60 Cu4 O352 N351 -124.0(10) . .
O4 Cu4 O352 N351 151.9(11) . .
O40 Cu4 O352 N351 -31.6(11) . .
O353 Cu4 O352 N351 -1.1(8) . .
Gd3 Cu4 O352 N351 11.8(13) . .
Gd2 Cu4 O352 N351 -168.7(10) . .
O3 Cu4 O352 O353 59.6(8) . .
O60 Cu4 O352 O353 -122.9(7) . .
O4 Cu4 O352 O353 153.0(8) . .
O40 Cu4 O352 O353 -30.5(8) . .
Gd3 Cu4 O352 O353 12.9(9) . .
Gd2 Cu4 O352 O353 -167.5(7) . .
O3 Cu4 O352 O351 -41(2) . .
O60 Cu4 O352 O351 136(2) . .
O4 Cu4 O352 O351 52(2) . .
O40 Cu4 O352 O351 -131(2) . .
O353 Cu4 O352 O351 -101(2) . .
Gd3 Cu4 O352 O351 -88(2) . .
Gd2 Cu4 O352 O351 92(2) . .
O3 Cu4 O352 Cu1 -100.3(3) . .
O60 Cu4 O352 Cu1 77.1(3) . .
O4 Cu4 O352 Cu1 -6.9(3) . .
O40 Cu4 O352 Cu1 169.6(3) . .
O353 Cu4 O352 Cu1 -159.9(10) . .
Gd3 Cu4 O352 Cu1 -147.04(18) . .
Gd2 Cu4 O352 Cu1 32.5(4) . .
O50 Cu1 O352 N351 123.0(10) . .
O1 Cu1 O352 N351 -62.6(10) . .
O7 Cu1 O352 N351 25.6(11) . .
O4 Cu1 O352 N351 -152.5(10) . .
O351 Cu1 O352 N351 -1.3(7) . .
O8W Cu1 O352 N351 -173.4(8) . .
Gd4 Cu1 O352 N351 -19.0(12) . .
Gd2 Cu1 O352 N351 167.9(9) . .
O50 Cu1 O352 O353 -137(2) . .
O1 Cu1 O352 O353 37(2) . .
O7 Cu1 O352 O353 125(2) . .
O4 Cu1 O352 O353 -53(2) . .
O351 Cu1 O352 O353 98(3) . .
O8W Cu1 O352 O353 -74(3) . .
Gd4 Cu1 O352 O353 81(2) . .
Gd2 Cu1 O352 O353 -92(2) . .
O50 Cu1 O352 O351 124.3(7) . .
O1 Cu1 O352 O351 -61.2(7) . .
O7 Cu1 O352 O351 26.9(8) . .
O4 Cu1 O352 O351 -151.2(8) . .
O8W Cu1 O352 O351 -172.1(9) . .
Gd4 Cu1 O352 O351 -17.7(9) . .
Gd2 Cu1 O352 O351 169.3(7) . .
O50 Cu1 O352 Cu4 -77.6(3) . .
O1 Cu1 O352 Cu4 96.8(3) . .
O7 Cu1 O352 Cu4 -175.0(2) . .
O4 Cu1 O352 Cu4 6.9(3) . .
O351 Cu1 O352 Cu4 158.1(10) . .
O8W Cu1 O352 Cu4 -14.0(11) . .
Gd4 Cu1 O352 Cu4 140.4(2) . .
Gd2 Cu1 O352 Cu4 -32.7(4) . .
O351 N351 O353 O351 179.998(4) . 3_675
O353 N351 O353 O351 155(5) 3_675 3_675
O352 N351 O353 O351 -29.2(11) 3_675 3_675
O352 N351 O353 O351 150.8(11) . 3_675
O351 N351 O353 O352 -150.8(11) 3_675 .
O351 N351 O353 O352 29.2(11) . .
O353 N351 O353 O352 4(5) 3_675 .
O352 N351 O353 O352 179.998(4) 3_675 .
O351 N351 O353 Cu5 -2.2(9) 3_675 .
O351 N351 O353 Cu5 177.8(9) . .
O353 N351 O353 Cu5 152(5) 3_675 .
O352 N351 O353 Cu5 -31.5(14) 3_675 .
O352 N351 O353 Cu5 148.5(14) . .
O351 N351 O353 Cu4 -152.0(13) 3_675 .
O351 N351 O353 Cu4 28.0(13) . .
O353 N351 O353 Cu4 2(5) 3_675 .
O352 N351 O353 Cu4 178.8(8) 3_675 .
O352 N351 O353 Cu4 -1.2(8) . .
O351 O352 O353 N351 -24.5(9) . .
Cu4 O352 O353 N351 -179.0(7) . .
Cu1 O352 O353 N351 -116(2) . .
N351 O352 O353 O351 -27.3(10) . 3_675
O351 O352 O353 O351 -51.8(17) . 3_675
Cu4 O352 O353 O351 153.7(11) . 3_675
Cu1 O352 O353 O351 -143(2) . 3_675
N351 O352 O353 Cu5 -128(2) . .
O351 O352 O353 Cu5 -152.2(16) . .
Cu4 O352 O353 Cu5 53.4(19) . .
Cu1 O352 O353 Cu5 116(2) . .
N351 O352 O353 Cu4 179.0(7) . .
O351 O352 O353 Cu4 154.4(11) . .
Cu1 O352 O353 Cu4 63(2) . .
O40 Cu5 O353 N351 -149.7(11) . .
O5 Cu5 O353 N351 -56.4(11) 3_675 .
O30 Cu5 O353 N351 125.3(11) . .
O7 Cu5 O353 N351 32.4(11) 3_675 .
O351 Cu5 O353 N351 2.0(8) 3_675 .
Gd4 Cu5 O353 N351 -9.9(13) 3_675 .
Gd3 Cu5 O353 N351 170.1(10) . .
O40 Cu5 O353 O351 -151.7(8) . 3_675
O5 Cu5 O353 O351 -58.4(8) 3_675 3_675
O30 Cu5 O353 O351 123.3(8) . 3_675
O7 Cu5 O353 O351 30.4(8) 3_675 3_675
Gd4 Cu5 O353 O351 -11.9(9) 3_675 3_675
Gd3 Cu5 O353 O351 168.1(7) . 3_675
O40 Cu5 O353 O352 -41.3(19) . .
O5 Cu5 O353 O352 52(2) 3_675 .
O30 Cu5 O353 O352 -126(2) . .
O7 Cu5 O353 O352 140.9(19) 3_675 .
O351 Cu5 O353 O352 110(2) 3_675 .
Gd4 Cu5 O353 O352 99(2) 3_675 .
Gd3 Cu5 O353 O352 -81(2) . .
O40 Cu5 O353 Cu4 7.7(3) . .
O5 Cu5 O353 Cu4 101.0(3) 3_675 .
O30 Cu5 O353 Cu4 -77.3(3) . .
O7 Cu5 O353 Cu4 -170.2(2) 3_675 .
O351 Cu5 O353 Cu4 159.4(10) 3_675 .
Gd4 Cu5 O353 Cu4 147.49(17) 3_675 .
Gd3 Cu5 O353 Cu4 -32.4(4) . .
O3 Cu4 O353 N351 -123.5(10) . .
O60 Cu4 O353 N351 60.7(10) . .
O4 Cu4 O353 N351 -26.3(11) . .
O40 Cu4 O353 N351 150.9(11) . .
O352 Cu4 O353 N351 1.2(8) . .
Gd3 Cu4 O353 N351 -169.1(10) . .
Gd2 Cu4 O353 N351 17.5(12) . .
O3 Cu4 O353 O351 132(2) . 3_675
O60 Cu4 O353 O351 -44(2) . 3_675
O4 Cu4 O353 O351 -131(2) . 3_675
O40 Cu4 O353 O351 47(2) . 3_675
O352 Cu4 O353 O351 -103(3) . 3_675
Gd3 Cu4 O353 O351 87(2) . 3_675
Gd2 Cu4 O353 O351 -87(2) . 3_675
O3 Cu4 O353 O352 -124.7(7) . .
O60 Cu4 O353 O352 59.5(8) . .
O4 Cu4 O353 O352 -27.5(8) . .
O40 Cu4 O353 O352 149.8(8) . .
Gd3 Cu4 O353 O352 -170.3(7) . .
Gd2 Cu4 O353 O352 16.3(9) . .
O3 Cu4 O353 Cu5 77.9(3) . .
O60 Cu4 O353 Cu5 -97.9(3) . .
O4 Cu4 O353 Cu5 175.1(2) . .
O40 Cu4 O353 Cu5 -7.6(3) . .
O352 Cu4 O353 Cu5 -157.4(10) . .
Gd3 Cu4 O353 Cu5 32.3(4) . .
Gd2 Cu4 O353 Cu5 -141.1(2) . .
O81 Gd4 O361 O4W -150.9(13) . .
O251 Gd4 O361 O4W 138.1(10) . .
O2W Gd4 O361 O4W 61.7(11) . .
O7 Gd4 O361 O4W -11.8(12) . .
O5 Gd4 O361 O4W -87.0(12) . .
O1 Gd4 O361 O4W -69.5(11) . .
O281 Gd4 O361 O4W -156.1(12) . .
O362 Gd4 O361 O4W 135.1(14) . .
O1W Gd4 O361 O4W 55.1(18) . .
C361 Gd4 O361 O4W 135(2) . .
O81 Gd4 O361 C361 73.8(17) . .
O251 Gd4 O361 C361 2.8(18) . .
O2W Gd4 O361 C361 -73.6(17) . .
O7 Gd4 O361 C361 -147.1(16) . .
O4W Gd4 O361 C361 -135(2) . .
O5 Gd4 O361 C361 137.7(15) . .
O1 Gd4 O361 C361 155.2(17) . .
O281 Gd4 O361 C361 68.6(17) . .
O362 Gd4 O361 C361 -0.2(17) . .
O1W Gd4 O361 C361 -80(2) . .
O81 Gd4 O362 C361 -82(2) . .
O251 Gd4 O362 C361 -177(2) . .
O2W Gd4 O362 C361 91(2) . .
O7 Gd4 O362 C361 65(2) . .
O4W Gd4 O362 C361 20.5(19) . .
O5 Gd4 O362 C361 -119.7(19) . .
O1 Gd4 O362 C361 -28(2) . .
O361 Gd4 O362 C361 0.2(18) . .
O281 Gd4 O362 C361 -99(2) . .
O1W Gd4 O362 C361 148.8(18) . .
Gd4 O362 C361 O361 0(3) . .
Gd4 O362 C361 C362 -171(3) . .
O4W O361 C361 O362 -70(5) . .
Gd4 O361 C361 O362 0(3) . .
O4W O361 C361 C362 102(4) . .
Gd4 O361 C361 C362 172(2) . .
O4W O361 C361 Gd4 -70(3) . .
O81 Gd4 C361 O362 86(2) . .
O251 Gd4 C361 O362 3(2) . .
O2W Gd4 C361 O362 -80.7(19) . .
O7 Gd4 C361 O362 -137.3(16) . .
O4W Gd4 C361 O362 -154(2) . .
O5 Gd4 C361 O362 104(2) . .
O1 Gd4 C361 O362 155.9(18) . .
O361 Gd4 C361 O362 -180(3) . .
O281 Gd4 C361 O362 73.6(19) . .
O1W Gd4 C361 O362 -43(2) . .
O81 Gd4 C361 O361 -94.1(17) . .
O251 Gd4 C361 O361 -177.6(16) . .
O2W Gd4 C361 O361 99.0(16) . .
O7 Gd4 C361 O361 42(2) . .
O4W Gd4 C361 O361 25.3(13) . .
O5 Gd4 C361 O361 -76(2) . .
O1 Gd4 C361 O361 -24.5(17) . .
O281 Gd4 C361 O361 -106.8(17) . .
O362 Gd4 C361 O361 180(3) . .
O1W Gd4 C361 O361 136.2(14) . .
O81 Gd4 C361 C362 -133(12) . .
O251 Gd4 C361 C362 143(12) . .
O2W Gd4 C361 C362 60(12) . .
O7 Gd4 C361 C362 3(13) . .
O4W Gd4 C361 C362 -14(12) . .
O5 Gd4 C361 C362 -115(12) . .
O1 Gd4 C361 C362 -63(12) . .
O361 Gd4 C361 C362 -39(12) . .
O281 Gd4 C361 C362 -146(12) . .
O362 Gd4 C361 C362 141(13) . .
O1W Gd4 C361 C362 97(12) . .
O82B Gd2 O371 C371 84.4(18) 3_675 .
O1B Gd2 O371 C371 169.9(18) 3_675 .
O201 Gd2 O371 C371 -174.1(17) 3_675 .
O322 Gd2 O371 C371 -90.6(17) . .
O6W Gd2 O371 C371 -19.6(16) . .
O4 Gd2 O371 C371 -61.3(19) . .
O50 Gd2 O371 C371 119.2(16) . .
O382 Gd2 O371 C371 101.4(17) 3_675 .
O60 Gd2 O371 C371 28.6(18) . .
O372 Gd2 O371 C371 2.1(16) . .
O8W Gd2 O371 C371 -146.8(16) . .
O82B Gd2 O372 C371 -79.5(15) 3_675 .
O1B Gd2 O372 C371 -13.7(16) 3_675 .
O201 Gd2 O372 C371 3.0(16) 3_675 .
O322 Gd2 O372 C371 71.0(14) . .
O6W Gd2 O372 C371 133.1(19) . .
O4 Gd2 O372 C371 143.7(14) . .
O50 Gd2 O372 C371 -141.1(13) . .
O382 Gd2 O372 C371 -71.1(14) 3_675 .
O60 Gd2 O372 C371 -158.7(15) . .
O371 Gd2 O372 C371 -1.8(14) . .
O8W Gd2 O372 C371 77.9(18) . .
Gd2 O371 C371 O372 -4(3) . .
Gd2 O371 C371 C372 168(2) . .
Gd2 O372 C371 O371 4(3) . .
Gd2 O372 C371 C372 -169(2) . .
O82B Gd2 C371 O371 -86.3(17) 3_675 .
O1B Gd2 C371 O371 -9.1(17) 3_675 .
O201 Gd2 C371 O371 5.9(17) 3_675 .
O322 Gd2 C371 O371 81.3(16) . .
O6W Gd2 C371 O371 156(2) . .
O4 Gd2 C371 O371 137.5(14) . .
O50 Gd2 C371 O371 -104.9(18) . .
O382 Gd2 C371 O371 -72.0(16) 3_675 .
O60 Gd2 C371 O371 -155.4(15) . .
O372 Gd2 C371 O371 -177(3) . .
O8W Gd2 C371 O371 46(2) . .
O82B Gd2 C371 O372 90.2(15) 3_675 .
O1B Gd2 C371 O372 167.4(15) 3_675 .
O201 Gd2 C371 O372 -177.6(13) 3_675 .
O322 Gd2 C371 O372 -102.2(14) . .
O6W Gd2 C371 O372 -27.7(12) . .
O4 Gd2 C371 O372 -46.0(16) . .
O50 Gd2 C371 O372 71.7(19) . .
O382 Gd2 C371 O372 104.5(14) 3_675 .
O60 Gd2 C371 O372 21.1(14) . .
O371 Gd2 C371 O372 177(3) . .
O8W Gd2 C371 O372 -137.7(12) . .
O82B Gd2 C371 C372 147(9) 3_675 .
O1B Gd2 C371 C372 -136(9) 3_675 .
O201 Gd2 C371 C372 -121(9) 3_675 .
O322 Gd2 C371 C372 -46(9) . .
O6W Gd2 C371 C372 29(9) . .
O4 Gd2 C371 C372 10(10) . .
O50 Gd2 C371 C372 128(9) . .
O382 Gd2 C371 C372 161(9) 3_675 .
O60 Gd2 C371 C372 77(9) . .
O372 Gd2 C371 C372 56(9) . .
O371 Gd2 C371 C372 -127(10) . .
O8W Gd2 C371 C372 -81(9) . .
O80 Cu9 O381 C381 28(4) . .
O202 Cu9 O381 C381 90.9(16) . .
O103 Cu9 O381 C381 -100.1(16) . .
O81B Cu9 O381 C381 -30(2) . .
Cu9 O381 C381 O382 4(3) . .
Cu9 O381 C381 C382 -171.0(18) . .
Gd2 O382 C381 O381 -117(3) 3_675 .
Gd2 O382 C381 C382 58(4) 3_675 .
Gd2 O382 C381 Cu9 -114(3) 3_675 .
O80 Cu9 C381 O381 -171.2(11) . .
O202 Cu9 C381 O381 -85.8(16) . .
O103 Cu9 C381 O381 81.9(15) . .
O81B Cu9 C381 O381 47(3) . .
O381 Cu9 C381 O382 -176(2) . .
O80 Cu9 C381 O382 12.5(17) . .
O202 Cu9 C381 O382 97.9(12) . .
O103 Cu9 C381 O382 -94.3(11) . .
O81B Cu9 C381 O382 -129(4) . .
O381 Cu9 C381 C382 28(6) . .
O80 Cu9 C381 C382 -143(6) . .
O202 Cu9 C381 C382 -58(6) . .
O103 Cu9 C381 C382 110(6) . .
O81B Cu9 C381 C382 75(7) . .
O381 Cu9 O81B C81B 135(4) . .
O80 Cu9 O81B C81B -24(3) . .
O202 Cu9 O81B C81B 76(2) . .
O103 Cu9 O81B C81B -116(2) . .
C381 Cu9 O81B C81B 29(3) . .
Gd2 O82B C81B O81B -106(3) 3_675 .
Gd2 O82B C81B C82B 79(4) 3_675 .
Cu9 O81B C81B O82B 29(3) . .
Cu9 O81B C81B C82B -155.6(19) . .
O91B Gd3 O391 C391 -90(3) . .
O151 Gd3 O391 C391 49(3) . .
O3W Gd3 O391 C391 -15(3) . .
O7W Gd3 O391 C391 -90(3) . .
O40 Gd3 O391 C391 169(2) . .
O30 Gd3 O391 C391 -155(3) . .
O3 Gd3 O391 C391 141(3) . .
O402 Gd3 O391 C391 -79(3) . .
O401 Gd3 O391 C391 -28(3) . .
O5W Gd3 O391 C391 87(3) . .
C401 Gd3 O391 C391 -54(3) . .
O152 Cu8 O392 C391 90.7(12) . .
O70 Cu8 O392 C391 17(4) . .
O51 Cu8 O392 C391 -103.1(12) . .
O92B Cu8 O392 C391 -11(2) . .
Gd3 O391 C391 O392 -115(3) . .
Gd3 O391 C391 C392 61(3) . .
Gd3 O391 C391 Cu8 -109(2) . .
Cu8 O392 C391 O391 8(2) . .
Cu8 O392 C391 C392 -168.5(16) . .
O392 Cu8 C391 O391 -173.0(19) . .
O152 Cu8 C391 O391 99.4(10) . .
O70 Cu8 C391 O391 10.9(15) . .
O51 Cu8 C391 O391 -95.1(10) . .
O92B Cu8 C391 O391 -156(4) . .
O152 Cu8 C391 O392 -87.6(11) . .
O70 Cu8 C391 O392 -176.1(9) . .
O51 Cu8 C391 O392 77.9(12) . .
O92B Cu8 C391 O392 17(3) . .
O392 Cu8 C391 C392 33(5) . .
O152 Cu8 C391 C392 -54(5) . .
O70 Cu8 C391 C392 -143(5) . .
O51 Cu8 C391 C392 111(5) . .
O92B Cu8 C391 C392 51(5) . .
O151 Gd3 O91B C91B 26(3) . .
O3W Gd3 O91B C91B -56(3) . .
O7W Gd3 O91B C91B -115(3) . .
O40 Gd3 O91B C91B 165(2) . .
O30 Gd3 O91B C91B 178(3) . .
O3 Gd3 O91B C91B 115(3) . .
O391 Gd3 O91B C91B 65(3) . .
O402 Gd3 O91B C91B -103(3) . .
O401 Gd3 O91B C91B -48(3) . .
O5W Gd3 O91B C91B 61(3) . .
C401 Gd3 O91B C91B -75(3) . .
O392 Cu8 O92B C91B 160(3) . .
O152 Cu8 O92B C91B 81.8(16) . .
O70 Cu8 O92B C91B -12(2) . .
O51 Cu8 O92B C91B -112.8(16) . .
C391 Cu8 O92B C91B 7(3) . .
Gd3 O91B C91B O92B -94(3) . .
Gd3 O91B C91B C92B 89(3) . .
Cu8 O92B C91B O91B 22(3) . .
Cu8 O92B C91B C92B -160.6(17) . .
O91B Gd3 O401 C401 -86.0(14) . .
O151 Gd3 O401 C401 177.7(14) . .
O3W Gd3 O401 C401 87.5(13) . .
O7W Gd3 O401 C401 16.4(13) . .
O40 Gd3 O401 C401 59.9(15) . .
O30 Gd3 O401 C401 -30.9(14) . .
O3 Gd3 O401 C401 -122.7(13) . .
O391 Gd3 O401 C401 -101.6(14) . .
O402 Gd3 O401 C401 -4.6(13) . .
O5W Gd3 O401 C401 143.3(13) . .
O91B Gd3 O402 C401 79.7(14) . .
O151 Gd3 O402 C401 7.3(15) . .
O3W Gd3 O402 C401 -67.4(13) . .
O7W Gd3 O402 C401 -127.4(18) . .
O40 Gd3 O402 C401 -140.9(13) . .
O30 Gd3 O402 C401 161.8(14) . .
O3 Gd3 O402 C401 145.0(12) . .
O391 Gd3 O402 C401 76.4(13) . .
O401 Gd3 O402 C401 4.5(13) . .
O5W Gd3 O402 C401 -76.0(17) . .
Gd3 O401 C401 O402 9(2) . .
Gd3 O401 C401 C402 -163(2) . .
Gd3 O402 C401 O401 -9(2) . .
Gd3 O402 C401 C402 163(2) . .
O91B Gd3 C401 O401 82.4(14) . .
O151 Gd3 C401 O401 -2.2(13) . .
O3W Gd3 C401 O401 -82.8(13) . .
O7W Gd3 C401 O401 -158.5(17) . .
O40 Gd3 C401 O401 -139.9(11) . .
O30 Gd3 C401 O401 153.8(12) . .
O3 Gd3 C401 O401 107.4(14) . .
O391 Gd3 C401 O401 72.0(13) . .
O402 Gd3 C401 O401 172(2) . .
O5W Gd3 C401 O401 -51.3(17) . .
O91B Gd3 C401 O402 -89.4(14) . .
O151 Gd3 C401 O402 -174.0(12) . .
O3W Gd3 C401 O402 105.5(13) . .
O7W Gd3 C401 O402 29.7(11) . .
O40 Gd3 C401 O402 48.4(15) . .
O30 Gd3 C401 O402 -17.9(13) . .
O3 Gd3 C401 O402 -64.3(18) . .
O391 Gd3 C401 O402 -99.7(13) . .
O401 Gd3 C401 O402 -172(2) . .
O5W Gd3 C401 O402 137.0(12) . .
O91B Gd3 C401 C402 -173(7) . .
O151 Gd3 C401 C402 102(7) . .
O3W Gd3 C401 C402 22(7) . .
O7W Gd3 C401 C402 -54(7) . .
O40 Gd3 C401 C402 -35(7) . .
O30 Gd3 C401 C402 -102(7) . .
O3 Gd3 C401 C402 -148(6) . .
O391 Gd3 C401 C402 176(7) . .
O402 Gd3 C401 C402 -84(7) . .
O401 Gd3 C401 C402 104(7) . .
O5W Gd3 C401 C402 53(7) . .
P11 O13 K1 O53 141.1(7) . .
Gd1 O13 K1 O53 -36.78(18) . .
P11 O13 K1 O102 -145.5(7) . .
Gd1 O13 K1 O102 36.60(18) . .
P11 O13 K1 C63 131.7(6) . .
Gd1 O13 K1 C63 -46.1(3) . .
P11 O13 K1 C113 -93.3(6) . .
Gd1 O13 K1 C113 88.8(2) . .
P11 O13 K1 C62 136.2(5) . .
Gd1 O13 K1 C62 -41.7(4) . .
P11 O13 K1 C58 109.0(6) . .
Gd1 O13 K1 C58 -68.9(2) . .
P11 O13 K1 C19 25.0(6) . .
Gd1 O13 K1 C19 -152.9(3) . .
P11 O13 K1 C112 -70.2(6) . .
Gd1 O13 K1 C112 111.92(19) . .
P11 O13 K1 C108 -112.4(6) . .
Gd1 O13 K1 C108 69.7(2) . .
P11 O13 K1 C61 84.5(8) . .
Gd1 O13 K1 C61 -93.3(5) . .
P11 O13 K1 C20 30.5(6) . .
Gd1 O13 K1 C20 -147.4(2) . .
P51 O53 K1 O13 -143.8(7) . .
Gd1 O53 K1 O13 37.14(19) . .
P51 O53 K1 O102 142.2(7) . .
Gd1 O53 K1 O102 -36.86(19) . .
P51 O53 K1 C63 27.5(5) . .
Gd1 O53 K1 C63 -151.5(3) . .
P51 O53 K1 C113 133.4(5) . .
Gd1 O53 K1 C113 -45.6(3) . .
P51 O53 K1 C62 33.7(6) . .
Gd1 O53 K1 C62 -145.3(2) . .
P51 O53 K1 C58 0.0(5) . .
Gd1 O53 K1 C58 -179.0(3) . .
P51 O53 K1 C19 -91.7(6) . .
Gd1 O53 K1 C19 89.3(2) . .
P51 O53 K1 C112 137.3(5) . .
Gd1 O53 K1 C112 -41.7(4) . .
P51 O53 K1 C108 111.0(6) . .
Gd1 O53 K1 C108 -68.0(2) . .
P51 O53 K1 C61 17.9(6) . .
Gd1 O53 K1 C61 -161.14(18) . .
P51 O53 K1 C20 -69.0(6) . .
Gd1 O53 K1 C20 112.01(19) . .
P101 O102 K1 O13 141.8(7) . .
Gd1 O102 K1 O13 -36.87(19) . .
P101 O102 K1 O53 -144.6(7) . .
Gd1 O102 K1 O53 36.77(18) . .
P101 O102 K1 C63 -91.9(6) . .
Gd1 O102 K1 C63 89.47(19) . .
P101 O102 K1 C113 27.2(6) . .
Gd1 O102 K1 C113 -151.5(3) . .
P101 O102 K1 C62 -68.6(6) . .
Gd1 O102 K1 C62 112.75(18) . .
P101 O102 K1 C58 -111.3(6) . .
Gd1 O102 K1 C58 70.0(2) . .
P101 O102 K1 C19 131.5(6) . .
Gd1 O102 K1 C19 -47.1(3) . .
P101 O102 K1 C112 32.9(6) . .
Gd1 O102 K1 C112 -145.7(2) . .
P101 O102 K1 C108 -0.1(5) . .
Gd1 O102 K1 C108 -178.8(3) . .
P101 O102 K1 C61 -58.6(7) . .
Gd1 O102 K1 C61 122.77(17) . .
P101 O102 K1 C20 133.9(5) . .
Gd1 O102 K1 C20 -44.7(4) . .
C62 C63 K1 O13 174.4(2) . .
C58 C63 K1 O13 -62.3(2) . .
C62 C63 K1 O53 164.5(3) . .
C58 C63 K1 O53 -72.3(3) . .
C62 C63 K1 O102 107.0(2) . .
C58 C63 K1 O102 -129.7(2) . .
C62 C63 K1 C113 47.6(2) . .
C58 C63 K1 C113 170.9(2) . .
C58 C63 K1 C62 123.3(5) . .
C62 C63 K1 C58 -123.3(5) . .
C62 C63 K1 C19 -112.3(2) . .
C58 C63 K1 C19 10.9(2) . .
C62 C63 K1 C112 20.8(2) . .
C58 C63 K1 C112 144.0(2) . .
C62 C63 K1 C108 51.4(2) . .
C58 C63 K1 C108 174.71(19) . .
C62 C63 K1 C61 -30.0 . .
C58 C63 K1 C61 93.27(8) . .
C62 C63 K1 C20 -94.7(2) . .
C58 C63 K1 C20 28.5(2) . .
C112 C113 K1 O13 107.8(2) . .
C108 C113 K1 O13 -129.8(2) . .
C112 C113 K1 O53 174.9(3) . .
C108 C113 K1 O53 -62.7(3) . .
C112 C113 K1 O102 165.5(3) . .
C108 C113 K1 O102 -72.1(3) . .
C112 C113 K1 C63 -112.7(3) . .
C108 C113 K1 C63 9.7(3) . .
C112 C113 K1 C62 -95.1(2) . .
C108 C113 K1 C62 27.3(2) . .
C112 C113 K1 C58 -106.8(3) . .
C108 C113 K1 C58 15.6(3) . .
C112 C113 K1 C19 47.5(2) . .
C108 C113 K1 C19 169.9(2) . .
C108 C113 K1 C112 122.3(5) . .
C112 C113 K1 C108 -122.3(5) . .
C112 C113 K1 C61 -71.4(3) . .
C108 C113 K1 C61 51.0(3) . .
C112 C113 K1 C20 21.2(3) . .
C108 C113 K1 C20 143.6(3) . .
C63 C62 K1 O13 -9.0(4) . .
C61 C62 K1 O13 -132.6(4) . .
C63 C62 K1 O53 -13.5(2) . .
C61 C62 K1 O53 -137.2(2) . .
C63 C62 K1 O102 -77.4(2) . .
C61 C62 K1 O102 158.9(2) . .
C61 C62 K1 C63 -123.6(5) . .
C63 C62 K1 C113 -138.6(2) . .
C61 C62 K1 C113 97.7(2) . .
C63 C62 K1 C58 30.5 . .
C61 C62 K1 C58 -93.16(9) . .
C63 C62 K1 C19 82.6(3) . .
C61 C62 K1 C19 -41.0(3) . .
C63 C62 K1 C112 -162.7(2) . .
C61 C62 K1 C112 73.6(2) . .
C63 C62 K1 C108 -128.1(2) . .
C61 C62 K1 C108 108.3(2) . .
C63 C62 K1 C61 123.6(5) . .
C63 C62 K1 C20 91.1(2) . .
C61 C62 K1 C20 -32.5(2) . .
C59 C58 K1 O13 -107.1(2) . .
C63 C58 K1 O13 129.2(2) . .
C51 C58 K1 O13 13.6(5) . .
C59 C58 K1 O53 -143.3(3) . .
C63 C58 K1 O53 93.0(3) . .
C51 C58 K1 O53 -22.6(5) . .
C59 C58 K1 O102 179.2(2) . .
C63 C58 K1 O102 55.4(2) . .
C51 C58 K1 O102 -60.1(5) . .
C59 C58 K1 C63 123.7(5) . .
C51 C58 K1 C63 -115.6(6) . .
C59 C58 K1 C113 110.7(3) . .
C63 C58 K1 C113 -13.1(3) . .
C51 C58 K1 C113 -128.6(5) . .
C59 C58 K1 C62 93.21(9) . .
C63 C58 K1 C62 -30.5 . .
C51 C58 K1 C62 -146.1(6) . .
C59 C58 K1 C19 -46.7(2) . .
C63 C58 K1 C19 -170.5(2) . .
C51 C58 K1 C19 74.0(5) . .
C59 C58 K1 C112 71.7(3) . .
C63 C58 K1 C112 -52.1(3) . .
C51 C58 K1 C112 -167.6(5) . .
C59 C58 K1 C108 117.7(2) . .
C63 C58 K1 C108 -6.0(2) . .
C51 C58 K1 C108 -121.6(5) . .
C59 C58 K1 C61 60.92(8) . .
C63 C58 K1 C61 -62.83(8) . .
C51 C58 K1 C61 -178.4(6) . .
C59 C58 K1 C20 -28.3(2) . .
C63 C58 K1 C20 -152.0(2) . .
C51 C58 K1 C20 92.4(5) . .
C18 C19 K1 O13 -71.6(3) . .
C20 C19 K1 O13 166.0(3) . .
C18 C19 K1 O53 -128.5(2) . .
C20 C19 K1 O53 109.2(2) . .
C18 C19 K1 O102 -60.7(2) . .
C20 C19 K1 O102 176.9(2) . .
C18 C19 K1 C63 170.8(2) . .
C20 C19 K1 C63 48.5(2) . .
C18 C19 K1 C113 10.8(2) . .
C20 C19 K1 C113 -111.5(2) . .
C18 C19 K1 C62 143.6(2) . .
C20 C19 K1 C62 21.3(2) . .
C18 C19 K1 C58 175.2(2) . .
C20 C19 K1 C58 52.9(2) . .
C18 C19 K1 C112 28.3(2) . .
C20 C19 K1 C112 -94.1(2) . .
C18 C19 K1 C108 17.1(3) . .
C20 C19 K1 C108 -105.2(3) . .
C18 C19 K1 C61 127.9(2) . .
C20 C19 K1 C61 5.5(2) . .
C18 C19 K1 C20 122.3(5) . .
C113 C112 K1 O13 -76.6(2) . .
C111 C112 K1 O13 160.6(2) . .
C113 C112 K1 O53 -8.0(4) . .
C111 C112 K1 O53 -130.8(4) . .
C113 C112 K1 O102 -12.5(2) . .
C111 C112 K1 O102 -135.3(3) . .
C113 C112 K1 C63 81.7(3) . .
C111 C112 K1 C63 -41.0(3) . .
C111 C112 K1 C113 -122.7(5) . .
C113 C112 K1 C62 90.1(2) . .
C111 C112 K1 C62 -32.6(3) . .
C113 C112 K1 C58 104.5(4) . .
C111 C112 K1 C58 -18.2(4) . .
C113 C112 K1 C19 -138.6(2) . .
C111 C112 K1 C19 98.7(2) . .
C113 C112 K1 C108 30.7 . .
C111 C112 K1 C108 -92.00(9) . .
C113 C112 K1 C61 112.5(2) . .
C111 C112 K1 C61 -10.3(2) . .
C113 C112 K1 C20 -162.2(2) . .
C111 C112 K1 C20 75.1(2) . .
C109 C108 K1 O13 178.6(2) . .
C113 C108 K1 O13 55.2(2) . .
C101 C108 K1 O13 -60.1(6) . .
C109 C108 K1 O53 -108.2(2) . .
C113 C108 K1 O53 128.5(2) . .
C101 C108 K1 O53 13.1(6) . .
C109 C108 K1 O102 -143.6(3) . .
C113 C108 K1 O102 93.0(3) . .
C101 C108 K1 O102 -22.3(5) . .
C109 C108 K1 C63 -48.1(2) . .
C113 C108 K1 C63 -171.5(2) . .
C101 C108 K1 C63 73.2(6) . .
C109 C108 K1 C113 123.4(6) . .
C101 C108 K1 C113 -115.3(6) . .
C109 C108 K1 C62 -29.6(2) . .
C113 C108 K1 C62 -153.0(2) . .
C101 C108 K1 C62 91.7(6) . .
C109 C108 K1 C58 -45.7(2) . .
C113 C108 K1 C58 -169.1(2) . .
C101 C108 K1 C58 75.6(6) . .
C109 C108 K1 C19 109.1(3) . .
C113 C108 K1 C19 -14.2(3) . .
C101 C108 K1 C19 -129.6(5) . .
C109 C108 K1 C112 92.27(10) . .
C113 C108 K1 C112 -31.10(5) . .
C101 C108 K1 C112 -146.4(6) . .
C109 C108 K1 C61 -7.6(2) . .
C113 C108 K1 C61 -131.0(2) . .
C101 C108 K1 C61 113.7(6) . .
C109 C108 K1 C20 71.8(4) . .
C113 C108 K1 C20 -51.6(4) . .
C101 C108 K1 C20 -166.9(5) . .
C60 C61 K1 O13 -30.2(5) . .
C62 C61 K1 O13 94.5(5) . .
C60 C61 K1 O53 -81.4(2) . .
C62 C61 K1 O53 43.3(2) . .
C60 C61 K1 O102 -150.1(2) . .
C62 C61 K1 O102 -25.4(2) . .
C60 C61 K1 C63 -94.16(10) . .
C62 C61 K1 C63 30.57(5) . .
C60 C61 K1 C113 147.6(2) . .
C62 C61 K1 C113 -87.7(2) . .
C60 C61 K1 C62 -124.7(5) . .
C60 C61 K1 C58 -61.29(9) . .
C62 C61 K1 C58 63.44(9) . .
C60 C61 K1 C19 21.4(2) . .
C62 C61 K1 C19 146.2(2) . .
C60 C61 K1 C112 125.3(2) . .
C62 C61 K1 C112 -110.0(2) . .
C60 C61 K1 C108 165.5(2) . .
C62 C61 K1 C108 -69.8(2) . .
C60 C61 K1 C20 23.6(2) . .
C62 C61 K1 C20 148.4(2) . .
C19 C20 K1 O13 -12.2(2) . .
C21 C20 K1 O13 -135.1(2) . .
C19 C20 K1 O53 -75.7(2) . .
C21 C20 K1 O53 161.4(2) . .
C19 C20 K1 O102 -4.9(4) . .
C21 C20 K1 O102 -127.8(4) . .
C19 C20 K1 C63 -138.0(2) . .
C21 C20 K1 C63 99.1(2) . .
C19 C20 K1 C113 82.3(3) . .
C21 C20 K1 C113 -40.6(3) . .
C19 C20 K1 C62 -162.4(2) . .
C21 C20 K1 C62 74.7(2) . .
C19 C20 K1 C58 -126.9(2) . .
C21 C20 K1 C58 110.2(2) . .
C21 C20 K1 C19 -122.9(5) . .
C19 C20 K1 C112 90.8(2) . .
C21 C20 K1 C112 -32.1(3) . .
C19 C20 K1 C108 104.3(3) . .
C21 C20 K1 C108 -18.6(3) . .
C19 C20 K1 C61 -174.7(2) . .
C21 C20 K1 C61 62.4(2) . .
O81 Gd4 O1W O7W 86(5) . 3_675
O251 Gd4 O1W O7W 130(5) . 3_675
O2W Gd4 O1W O7W -136(5) . 3_675
O7 Gd4 O1W O7W -52(4) . 3_675
O4W Gd4 O1W O7W -99(5) . 3_675
O5 Gd4 O1W O7W 23(4) . 3_675
O1 Gd4 O1W O7W -15(5) . 3_675
O361 Gd4 O1W O7W -130(4) . 3_675
O281 Gd4 O1W O7W 86(5) . 3_675
O362 Gd4 O1W O7W 168(4) . 3_675
C361 Gd4 O1W O7W -173(4) . 3_675
O81 Gd4 O2W C331 18(2) . 3_675
O251 Gd4 O2W C331 -62.1(18) . 3_675
O7 Gd4 O2W C331 174.0(18) . 3_675
O4W Gd4 O2W C331 88.7(18) . 3_675
O5 Gd4 O2W C331 -148.7(16) . 3_675
O1 Gd4 O2W C331 124.6(17) . 3_675
O361 Gd4 O2W C331 61.9(18) . 3_675
O281 Gd4 O2W C331 -5(2) . 3_675
O362 Gd4 O2W C331 8.8(18) . 3_675
O1W Gd4 O2W C331 -121.3(18) . 3_675
C361 Gd4 O2W C331 34.5(18) . 3_675
O91B Gd3 O3W C291 22(2) . 3_675
O151 Gd3 O3W C291 -61.4(19) . 3_675
O7W Gd3 O3W C291 92(2) . 3_675
O40 Gd3 O3W C291 177(2) . 3_675
O30 Gd3 O3W C291 129.1(19) . 3_675
O3 Gd3 O3W C291 -145.5(18) . 3_675
O391 Gd3 O3W C291 0(2) . 3_675
O402 Gd3 O3W C291 66.0(19) . 3_675
O401 Gd3 O3W C291 13.8(19) . 3_675
O5W Gd3 O3W C291 -118(2) . 3_675
C401 Gd3 O3W C291 40.8(19) . 3_675
C361 O361 O4W Gd4 79(3) . .
O81 Gd4 O4W O361 26.9(12) . .
O251 Gd4 O4W O361 -61.2(14) . .
O2W Gd4 O4W O361 -109.8(12) . .
O7 Gd4 O4W O361 168.7(12) . .
O5 Gd4 O4W O361 119.1(11) . .
O1 Gd4 O4W O361 101.5(12) . .
O281 Gd4 O4W O361 25.4(12) . .
O362 Gd4 O4W O361 -35.1(12) . .
O1W Gd4 O4W O361 -149.8(11) . .
C361 Gd4 O4W O361 -24.4(13) . .
O91B Gd3 O7W O1W -117.2(12) . 3_675
O151 Gd3 O7W O1W 151.1(9) . 3_675
O3W Gd3 O7W O1W 105.7(12) . 3_675
O40 Gd3 O7W O1W 24.7(11) . 3_675
O30 Gd3 O7W O1W -41.7(11) . 3_675
O3 Gd3 O7W O1W -24.5(14) . 3_675
O391 Gd3 O7W O1W -117.2(11) . 3_675
O402 Gd3 O7W O1W -142.3(19) . 3_675
O401 Gd3 O7W O1W -179.8(13) . 3_675
O5W Gd3 O7W O1W 66.5(13) . 3_675
C401 Gd3 O7W O1W -170.3(16) . 3_675
O50 Cu1 O8W Gd2 43.1(2) . .
O1 Cu1 O8W Gd2 -138.5(3) . .
O7 Cu1 O8W Gd2 138.0(2) . .
O4 Cu1 O8W Gd2 -44.7(2) . .
O352 Cu1 O8W Gd2 -23.5(10) . .
O351 Cu1 O8W Gd2 -133(6) . .
Gd4 Cu1 O8W Gd2 175.8(4) . .
O82B Gd2 O8W Cu1 -94.2(7) 3_675 .
O1B Gd2 O8W Cu1 -142.2(6) 3_675 .
O201 Gd2 O8W Cu1 -147.5(7) 3_675 .
O322 Gd2 O8W Cu1 122.7(4) . .
O6W Gd2 O8W Cu1 83.4(6) . .
O4 Gd2 O8W Cu1 39.0(2) . .
O50 Gd2 O8W Cu1 -36.3(2) . .
O382 Gd2 O8W Cu1 -99.9(5) 3_675 .
O60 Gd2 O8W Cu1 1.1(5) . .
O372 Gd2 O8W Cu1 115.7(10) . .
O371 Gd2 O8W Cu1 176.6(5) . .
